data_7115761
loop_
_publ_author_name
'Yutaka Maeda'
'Masato Kimura'
'Chihiro Ueda'
'Michio Yamada'
'Toru Kikuchi'
'Mitsuaki Suzuki'
'Wei-Wei Wang'
'Naomi Mizorogi'
'Nikolaos Karousis'
'Nikos Tagmatarchis'
'Tadashi Hasegawa'
'Marilyn M. Olmstead'
'Alan L. Balch'
'Shigeru Nagase'
'Takeshi Akasaka'

_publ_section_title
;
 Isolation and characterization of [5,6]-pyrrolidino-Sc3N@Ih-C80
 diastereomers
;
_journal_name_full Chem.Commun.
_journal_page_first 12552
_journal_paper_doi 10.1039/C4cc04946B
_journal_volume 50
_journal_year 2014
_chemical_formula_moiety 'C88 H15 N2 O2 Sc3'
_chemical_formula_sum 'C88 H15 N2 O2 Sc3'
_chemical_formula_weight 1266.90
_chemical_name_common '[5,6]-pyrrolidino-Sc3N@C80(2a)'
_chemical_name_systematic
;
 ?
;
_space_group_crystal_system monoclinic
_space_group_IT_number 14
_space_group_name_Hall '-P 2ybc'
_space_group_name_H-M_alt 'P 1 21/c 1'
_symmetry_space_group_name_Hall '-P 2ybc'
_symmetry_space_group_name_H-M 'P 1 21/c 1'
_atom_sites_solution_hydrogens geom
_audit_creation_method SHELXL-2014
_cell_angle_alpha 90
_cell_angle_beta 96.297(4)
_cell_angle_gamma 90
_cell_formula_units_Z 4
_cell_length_a 11.156(4)
_cell_length_b 21.026(6)
_cell_length_c 21.582(7)
_cell_measurement_reflns_used 7447
_cell_measurement_temperature 90(2)
_cell_measurement_theta_max 28.23
_cell_measurement_theta_min 4.15
_cell_volume 5032(3)
_computing_cell_refinement 'Bruker SAINT'
_computing_data_collection 'Bruker APEX2'
_computing_data_reduction 'Bruker SAINT'
_computing_molecular_graphics 'Bruker SHELXTL'
_computing_publication_material 'SHELXL-2014 (Sheldrick, 2014)'
_computing_structure_refinement 'SHELXL-2014 (Sheldrick, 2014)'
_computing_structure_solution 'SHELXS-97 (Sheldrick, 2008)'
_diffrn_ambient_temperature 90(2)
_diffrn_detector_area_resol_mean 8.33
_diffrn_measured_fraction_theta_full 0.985
_diffrn_measured_fraction_theta_max 0.975
_diffrn_measurement_device_type 'Bruker Apex II'
_diffrn_measurement_method '\f and \w scans'
_diffrn_radiation_type MoK\a
_diffrn_radiation_wavelength 0.71073
_diffrn_reflns_av_unetI/netI 0.1186
_diffrn_reflns_Laue_measured_fraction_full 0.985
_diffrn_reflns_Laue_measured_fraction_max 0.975
_diffrn_reflns_limit_h_max 14
_diffrn_reflns_limit_h_min -14
_diffrn_reflns_limit_k_max 22
_diffrn_reflns_limit_k_min -27
_diffrn_reflns_limit_l_max 20
_diffrn_reflns_limit_l_min -28
_diffrn_reflns_number 27590
_diffrn_reflns_point_group_measured_fraction_full 0.985
_diffrn_reflns_point_group_measured_fraction_max 0.975
_diffrn_reflns_theta_full 25.242
_diffrn_reflns_theta_max 27.958
_diffrn_reflns_theta_min 4.150
_diffrn_source 'fine-focus sealed tube'
_exptl_absorpt_coefficient_mu 0.462
_exptl_absorpt_correction_T_max 0.7458
_exptl_absorpt_correction_T_min 0.5301
_exptl_absorpt_correction_type multi-scan
_exptl_absorpt_process_details 'SADABS (Sheldrick, 2012)'
_exptl_crystal_colour black
_exptl_crystal_density_diffrn 1.672
_exptl_crystal_description block
_exptl_crystal_F_000 2544
_exptl_crystal_size_max 0.280
_exptl_crystal_size_mid 0.160
_exptl_crystal_size_min 0.120
_platon_squeeze_details
;
TITL ms0056    P 21/c       R = 0.24
CELL   11.1560   21.0260   21.5820     90.00     96.30     90.00
SPGR P21/c
C101 0.895 0.518 0.166 !       8.93 eA-3
C102 0.050 0.091 0.700 !       4.94 eA-3
C103 0.078 0.079 0.646 !       4.90 eA-3
C104 0.640 0.968 0.535 !       3.61 eA-3
C105 0.097 0.438 0.116 !       3.58 eA-3
C106 0.672 0.988 0.515 !       3.55 eA-3
C107 0.986 0.470 0.162 !       3.24 eA-3
C108 0.187 0.938 0.498 !       2.73 eA-3
C109 0.548 0.484 0.990 !       2.66 eA-3
C110 0.823 0.533 0.935 !       2.36 eA-3
C111 0.794 0.483 0.986 !       2.34 eA-3
Q112 0.985 0.173 0.489 !       1.41 eA-3
Q113 0.155 0.717 0.837 !       1.26 eA-3
Q114 0.204 0.388 0.636 !       1.00 eA-3
Q115 0.640 0.171 0.390 !       0.97 eA-3
Q116 0.863 0.658 0.081 !       0.96 eA-3
Q117 0.090 0.063 0.144 !       0.94 eA-3
Q118 0.316 0.783 0.292 !       0.93 eA-3
Q119 0.252 0.080 0.143 !       0.93 eA-3
Q120 0.827 0.175 0.767 !       0.92 eA-3
Q121 0.903 0.518 0.639 !       0.90 eA-3
Q122 0.157 0.753 0.382 !       0.90 eA-3
Q123 0.859 0.199 0.307 !       0.90 eA-3
Q124 0.672 0.283 0.717 !       0.90 eA-3
Q125 0.668 0.189 0.802 !       0.90 eA-3
Q126 0.290 0.318 0.018 !       0.89 eA-3
Q127 0.342 0.983 0.918 !       0.88 eA-3
Q128 0.229 0.677 0.162 !       0.88 eA-3
Q129 0.450 0.690 0.137 !       0.87 eA-3
Q130 0.530 0.139 0.682 !       0.87 eA-3
Q131 0.657 0.156 0.244 !       0.87 eA-3
Q132 0.657 0.344 0.755 !       0.87 eA-3
Q133 0.067 0.668 0.172 !       0.87 eA-3
Q134 0.122 0.672 0.371 !       0.85 eA-3
Q135 0.409 0.140 0.128 !       0.85 eA-3
Q136 0.827 0.684 0.369 !       0.85 eA-3
Q137 0.576 0.907 0.973 !       0.84 eA-3
Q138 0.658 0.998 0.267 !       0.83 eA-3
Q139 0.561 0.345 0.201 !       0.83 eA-3
Q140 0.279 0.625 0.444 !       0.83 eA-3
Q141 0.267 0.457 0.333 !       0.82 eA-3
Q142 0.532 0.419 0.511 !       0.82 eA-3
C143 0.126 0.498 0.007 !       0.82 eA-3
Q144 0.982 0.765 0.346 !       0.82 eA-3
Q145 0.266 0.846 0.245 !       0.81 eA-3
Q146 0.874 0.155 0.801 !       0.81 eA-3
Q147 0.237 0.596 0.250 !       0.80 eA-3
Q148 0.451 0.316 0.731 !       0.80 eA-3
Q149 0.440 0.861 0.031 !       0.80 eA-3
Q150 0.359 0.168 0.878 !       0.79 eA-3
Q151 0.701 0.255 0.700 !       0.79 eA-3
Q152 0.359 0.379 0.200 !       0.78 eA-3
Q153 0.532 0.551 0.386 !       0.78 eA-3
Q154 0.880 0.343 0.494 !       0.77 eA-3
Q155 0.548 0.752 0.653 !       0.77 eA-3
Q156 0.937 0.733 0.435 !       0.77 eA-3
Q157 0.439 0.280 0.170 !       0.77 eA-3
Q158 0.295 0.455 0.670 !       0.76 eA-3
Q159 0.562 0.811 0.184 !       0.76 eA-3
Q160 0.449 0.690 0.888 !       0.76 eA-3
Q161 0.497 0.843 0.802 !       0.76 eA-3
Q162 0.347 0.781 0.892 !       0.75 eA-3
Q163 0.124 0.265 0.058 !       0.75 eA-3
Q164 0.715 0.843 0.965 !       0.75 eA-3
Q165 0.733 0.862 0.838 !       0.74 eA-3
Q166 0.281 0.172 0.793 !       0.74 eA-3
Q167 0.323 0.326 0.069 !       0.73 eA-3
Q168 0.771 0.374 0.480 !       0.73 eA-3
Q169 0.292 0.248 0.252 !       0.73 eA-3
Q170 0.904 0.784 0.257 !       0.73 eA-3
Q171 0.427 0.690 0.817 !       0.73 eA-3
Q172 0.315 0.752 0.479 !       0.73 eA-3
Q173 0.392 0.562 0.842 !       0.73 eA-3
Q174 0.079 0.173 0.538 !       0.73 eA-3
Q175 0.501 0.674 0.337 !       0.72 eA-3
Q176 0.670 0.578 0.622 !       0.72 eA-3
Q177 0.592 0.861 0.645 !       0.72 eA-3
Q178 0.675 0.251 0.523 !       0.71 eA-3
Q179 0.218 0.280 0.161 !       0.71 eA-3
Q180 0.454 0.968 0.294 !       0.71 eA-3
Q181 0.250 0.672 0.915 !       0.71 eA-3
Q182 0.465 0.140 0.104 !       0.71 eA-3
Q183 0.280 0.238 0.862 !       0.71 eA-3
Q184 0.311 0.889 0.342 !       0.71 eA-3
Q185 0.157 0.707 0.424 !       0.70 eA-3
Q186 0.179 0.641 0.019 !       0.70 eA-3
Q187 0.282 0.878 0.293 !       0.69 eA-3
Q188 0.110 0.610 0.336 !       0.69 eA-3
Q189 0.626 0.811 0.862 !       0.69 eA-3
Q190 0.694 0.700 0.944 !       0.69 eA-3
Q191 0.358 0.457 0.381 !       0.69 eA-3
Q192 0.826 0.296 0.116 !       0.69 eA-3
Q193 0.686 0.972 0.691 !       0.69 eA-3
Q194 0.248 0.673 0.016 !       0.69 eA-3
Q195 0.267 0.388 0.532 !       0.68 eA-3
Q196 0.906 0.609 0.600 !       0.68 eA-3
Q197 0.453 0.982 0.340 !       0.68 eA-3
Q198 0.489 0.124 0.963 !       0.68 eA-3
Q199 0.311 0.171 0.823 !       0.68 eA-3
Q200 0.423 0.217 0.260 !       0.68 eA-3
Q201 0.217 0.486 0.727 !       0.68 eA-3
Q202 0.671 0.376 0.338 !       0.67 eA-3
Q203 0.907 0.702 0.693 !       0.67 eA-3
Q204 0.221 0.559 0.405 !       0.67 eA-3
Q205 0.483 0.704 0.907 !       0.67 eA-3
Q206 0.408 0.830 0.360 !       0.67 eA-3
Q207 0.832 0.860 0.960 !       0.67 eA-3
Q208 0.890 0.125 0.832 !       0.67 eA-3
Q209 0.327 0.812 0.474 !       0.67 eA-3
Q210 0.518 0.782 0.491 !       0.66 eA-3
Q211 0.944 0.266 0.811 !       0.66 eA-3
Q212 0.731 0.332 0.926 !       0.66 eA-3
C213 0.068 0.088 0.320 !       0.66 eA-3
Q214 0.792 0.238 0.324 !       0.66 eA-3
Q215 0.065 0.704 0.091 !       0.66 eA-3
Q216 0.125 0.845 0.757 !       0.65 eA-3
Q217 0.484 0.700 0.297 !       0.65 eA-3
Q218 0.669 0.159 0.980 !       0.65 eA-3
Q219 0.064 0.159 0.165 !       0.65 eA-3
Q220 0.550 0.530 0.214 !       0.65 eA-3
Q221 0.391 0.768 0.878 !       0.65 eA-3
Q222 0.263 0.764 0.402 !       0.65 eA-3
Q223 0.738 1.002 0.710 !       0.65 eA-3
Q224 0.363 0.110 0.659 !       0.65 eA-3
Q225 0.330 0.876 0.707 !       0.65 eA-3
Q226 0.431 0.019 0.602 !       0.65 eA-3
Q227 0.105 0.935 0.044 !       0.65 eA-3
Q228 0.125 0.172 0.838 !       0.65 eA-3
Q229 0.701 0.880 0.699 !       0.65 eA-3
Q230 0.297 0.405 0.657 !       0.64 eA-3
Q231 0.936 0.377 0.001 !       0.64 eA-3
Q232 0.346 0.295 0.699 !       0.64 eA-3
Q233 0.145 0.187 0.307 !       0.64 eA-3
Q234 0.329 0.308 0.331 !       0.64 eA-3
Q235 0.625 1.003 0.796 !       0.64 eA-3
Q236 0.475 0.186 0.438 !       0.64 eA-3
Q237 0.317 0.495 0.649 !       0.64 eA-3
Q238 0.126 0.767 0.293 !       0.64 eA-3
Q239 0.123 0.513 0.391 !       0.64 eA-3
C240 0.957 0.482 0.922 !       0.64 eA-3
Q241 0.143 0.287 0.686 !       0.63 eA-3
Q242 0.238 0.673 0.557 !       0.63 eA-3
Q243 0.965 0.360 0.018 !       0.63 eA-3
Q244 0.697 0.734 0.768 !       0.63 eA-3
Q245 0.176 0.844 0.705 !       0.63 eA-3
C246 0.264 0.482 0.044 !       0.63 eA-3
Q247 0.028 0.487 0.494 !       0.63 eA-3
Q248 0.689 0.156 0.571 !       0.63 eA-3
Q249 0.300 0.799 0.433 !       0.62 eA-3
Q250 0.577 0.218 0.464 !       0.62 eA-3
Q251 0.019 0.280 0.207 !       0.62 eA-3
Q252 0.120 0.623 0.156 !       0.62 eA-3
Q253 0.315 0.143 0.137 !       0.62 eA-3
Q254 0.403 0.360 0.798 !       0.62 eA-3
Q255 0.374 0.299 0.356 !       0.62 eA-3
Q256 0.486 0.624 0.498 !       0.62 eA-3
Q257 0.892 0.750 0.266 !       0.62 eA-3
Q258 0.889 0.345 0.673 !       0.61 eA-3
Q259 0.342 0.857 0.890 !       0.61 eA-3
Q260 0.986 0.782 0.373 !       0.61 eA-3
Q261 0.550 0.950 0.730 !       0.61 eA-3
Q262 0.299 0.841 0.595 !       0.61 eA-3
Q263 0.545 0.670 0.738 !       0.61 eA-3
Q264 0.578 0.580 0.203 !       0.61 eA-3
Q265 0.985 0.377 0.379 !       0.61 eA-3
Q266 0.483 0.315 0.915 !       0.61 eA-3
Q267 0.629 0.824 0.292 !       0.61 eA-3
Q268 0.020 0.671 0.592 !       0.61 eA-3
Q269 0.638 0.532 0.815 !       0.61 eA-3
Q270 0.317 0.349 0.842 !       0.61 eA-3
Q271 0.752 0.734 0.186 !       0.60 eA-3
Q272 0.013 0.124 0.570 !       0.60 eA-3
Q273 0.954 0.672 0.987 !       0.60 eA-3
Q274 0.734 0.030 0.211 !       0.60 eA-3
Q275 0.597 0.736 0.387 !       0.60 eA-3
Q276 0.718 0.607 0.053 !       0.60 eA-3
Q277 0.330 0.185 0.018 !       0.60 eA-3
Q278 0.092 0.969 0.847 !       0.60 eA-3
Q279 0.601 0.236 0.754 !       0.60 eA-3
Q280 0.903 0.142 0.548 !       0.60 eA-3
Q281 0.598 0.767 0.879 !       0.60 eA-3
Q282 0.512 0.596 0.117 !       0.60 eA-3
Q283 0.063 0.924 0.492 !       0.60 eA-3
Q284 0.954 0.372 0.685 !       0.59 eA-3
Q285 0.677 0.693 0.085 !       0.59 eA-3
Q286 0.199 0.188 0.338 !       0.59 eA-3
Q287 0.670 0.559 0.834 !       0.59 eA-3
C288 0.889 0.031 0.515 !       0.59 eA-3
Q289 0.201 0.782 0.296 !       0.59 eA-3
Q290 0.516 0.061 0.287 !       0.59 eA-3
Q291 0.280 0.686 0.254 !       0.58 eA-3
Q292 0.858 0.500 0.377 !       0.58 eA-3
Q293 0.579 0.125 0.897 !       0.58 eA-3
Q294 0.095 0.371 0.524 !       0.58 eA-3
Q295 0.500 0.340 0.087 !       0.58 eA-3
C296 0.837 0.435 0.948 !       0.58 eA-3
Q297 0.465 0.828 0.661 !       0.58 eA-3
Q298 0.019 0.939 0.103 !       0.58 eA-3
Q299 0.266 0.685 0.576 !       0.58 eA-3
Q300 0.791 0.656 0.051 !       0.58 eA-3
Q301 0.872 0.455 0.323 !       0.58 eA-3
Q302 0.723 0.157 0.028 !       0.58 eA-3
Q303 0.491 0.683 0.931 !       0.58 eA-3
Q304 0.629 0.465 0.392 !       0.58 eA-3
Q305 0.816 0.780 0.377 !       0.58 eA-3
Q306 0.248 0.266 0.027 !       0.58 eA-3
Q307 0.386 0.737 0.916 !       0.58 eA-3
Q308 0.441 0.312 0.846 !       0.58 eA-3
Q309 0.973 0.156 0.596 !       0.58 eA-3
Q310 0.221 0.761 0.411 !       0.57 eA-3
Q311 0.120 0.800 0.270 !       0.57 eA-3
Q312 0.359 0.530 0.334 !       0.57 eA-3
Q313 0.169 0.738 0.146 !       0.57 eA-3
Q314 0.281 0.516 0.757 !       0.57 eA-3
Q315 0.579 0.486 0.244 !       0.57 eA-3
Q316 0.511 0.865 0.575 !       0.57 eA-3
Q317 0.063 0.314 0.282 !       0.57 eA-3
Q318 0.637 0.017 0.610 !       0.57 eA-3
Q319 0.917 0.190 0.554 !       0.57 eA-3
Q320 1.005 0.300 0.851 !       0.57 eA-3
Q321 0.267 0.200 0.142 !       0.57 eA-3
Q322 0.140 0.719 0.654 !       0.57 eA-3
Q323 0.096 0.891 0.126 !       0.57 eA-3
Q324 0.395 0.382 0.503 !       0.57 eA-3
Q325 0.604 0.921 0.315 !       0.57 eA-3
Q326 0.800 0.733 0.915 !       0.57 eA-3
Q327 0.890 0.139 0.397 !       0.56 eA-3
Q328 0.268 0.965 0.723 !       0.56 eA-3
Q329 0.876 0.236 0.400 !       0.56 eA-3
Q330 0.561 0.841 0.374 !       0.56 eA-3
Q331 0.613 0.287 0.077 !       0.56 eA-3
Q332 0.354 0.626 0.885 !       0.56 eA-3
Q333 0.532 0.213 0.696 !       0.56 eA-3
Q334 0.469 0.531 0.159 !       0.56 eA-3
Q335 0.561 0.833 0.100 !       0.56 eA-3
Q336 0.673 0.816 0.240 !       0.56 eA-3
Q337 0.121 0.784 0.582 !       0.56 eA-3
Q338 0.699 0.813 0.394 !       0.56 eA-3
Q339 0.918 0.801 0.111 !       0.56 eA-3
Q340 0.547 0.434 0.622 !       0.55 eA-3
Q341 0.301 0.904 0.030 !       0.55 eA-3
Q342 0.018 0.564 0.601 !       0.55 eA-3
Q343 0.217 0.936 0.127 !       0.55 eA-3
Q344 0.700 0.950 0.734 !       0.55 eA-3
C345 0.246 0.484 0.899 !       0.55 eA-3
Q346 0.608 0.110 0.462 !       0.55 eA-3
Q347 0.676 0.388 0.606 !       0.55 eA-3
Q348 0.734 0.782 0.207 !       0.55 eA-3
Q349 0.781 0.052 0.068 !       0.55 eA-3
Q350 0.781 0.501 0.567 !       0.55 eA-3
Q351 0.407 0.624 0.655 !       0.55 eA-3
Q352 0.718 0.015 0.325 !       0.55 eA-3
Q353 0.641 0.452 0.850 !       0.55 eA-3
Q354 0.858 0.778 0.928 !       0.55 eA-3
Q355 0.205 0.874 0.888 !       0.55 eA-3
Q356 0.593 0.203 0.929 !       0.55 eA-3
Q357 0.344 0.547 0.202 !       0.54 eA-3
Q358 0.736 0.701 0.129 !       0.54 eA-3
Q359 0.333 0.704 0.012 !       0.54 eA-3
Q360 0.155 0.813 0.262 !       0.54 eA-3
Q361 0.078 0.843 0.783 !       0.54 eA-3
Q362 0.278 0.409 0.593 !       0.54 eA-3
Q363 0.263 0.169 0.295 !       0.54 eA-3
Q364 0.128 0.173 0.974 !       0.54 eA-3
Q365 0.674 0.626 0.024 !       0.54 eA-3
Q366 0.387 0.749 0.777 !       0.54 eA-3
Q367 0.157 0.185 0.899 !       0.54 eA-3
Q368 0.171 0.877 0.485 !       0.54 eA-3
Q369 0.963 0.093 0.903 !       0.53 eA-3
Q370 0.626 0.642 0.022 !       0.53 eA-3
Q371 0.046 0.562 0.747 !       0.53 eA-3
Q372 0.626 0.145 0.680 !       0.53 eA-3
Q373 0.846 0.172 0.164 !       0.53 eA-3
Q374 0.050 0.173 0.064 !       0.53 eA-3
Q375 0.387 0.487 0.463 !       0.53 eA-3
Q376 0.489 0.889 0.245 !       0.53 eA-3
Q377 0.265 0.379 0.889 !       0.53 eA-3
Q378 0.668 0.642 0.115 !       0.53 eA-3
Q379 0.548 0.750 0.209 !       0.53 eA-3
Q380 0.689 0.139 0.310 !       0.53 eA-3
Q381 0.515 0.405 0.822 !       0.53 eA-3
Q382 0.235 0.298 0.594 !       0.53 eA-3
Q383 0.954 0.471 0.463 !       0.53 eA-3
Q384 0.173 0.187 0.736 !       0.53 eA-3
Q385 0.452 0.627 0.630 !       0.53 eA-3
Q386 0.468 0.706 0.862 !       0.52 eA-3
Q387 0.887 0.366 0.260 !       0.52 eA-3
Q388 0.536 0.500 0.872 !       0.52 eA-3
Q389 0.528 0.323 0.247 !       0.52 eA-3
Q390 0.624 0.874 0.375 !       0.52 eA-3
Q391 0.559 0.548 0.858 !       0.52 eA-3
Q392 0.094 0.358 0.567 !       0.52 eA-3
Q393 0.673 0.344 0.568 !       0.52 eA-3
Q394 0.577 0.841 0.739 !       0.52 eA-3
Q395 0.530 0.530 0.249 !       0.52 eA-3
Q396 0.312 0.048 0.377 !       0.52 eA-3
Q397 0.314 0.721 0.034 !       0.52 eA-3
Q398 0.046 0.878 0.810 !       0.52 eA-3
Q399 0.720 0.484 0.790 !       0.51 eA-3
Q400 0.612 0.107 0.142 !       0.51 eA-3
Q401 0.188 0.390 0.449 !       0.51 eA-3
Q402 0.849 0.611 0.450 !       0.51 eA-3
Q403 0.160 0.091 0.721 !       0.51 eA-3
Q404 0.978 0.078 0.871 !       0.51 eA-3
Q405 0.157 0.874 0.696 !       0.51 eA-3
Q406 0.844 0.434 0.835 !       0.51 eA-3
Q407 0.782 0.325 0.760 !       0.51 eA-3
Q408 0.191 0.235 0.806 !       0.51 eA-3
Q409 0.496 0.324 0.544 !       0.51 eA-3
Q410 0.891 0.268 0.698 !       0.51 eA-3
Q411 0.983 0.813 0.697 !       0.51 eA-3
Q412 0.919 0.409 0.284 !       0.51 eA-3
Q413 0.169 0.860 0.790 !       0.51 eA-3
Q414 0.361 0.627 0.981 !       0.50 eA-3
Q415 0.987 0.111 0.543 !       0.50 eA-3
Q416 0.858 0.018 0.212 !       0.50 eA-3
Q417 0.015 0.783 0.719 !       0.50 eA-3
Q418 0.741 0.636 0.544 !       0.50 eA-3
Q419 0.528 0.607 0.159 !       0.50 eA-3
Q420 0.420 0.373 0.714 !       0.50 eA-3
Q421 0.720 0.329 0.642 !       0.50 eA-3
Q422 0.232 0.285 0.730 !       0.50 eA-3
Q423 0.594 0.362 0.596 !       0.50 eA-3
;
_refine_diff_density_max 0.841
_refine_diff_density_min -0.582
_refine_diff_density_rms 0.132
_refine_ls_extinction_method none
_refine_ls_goodness_of_fit_ref 1.032
_refine_ls_hydrogen_treatment constr
_refine_ls_matrix_type full
_refine_ls_number_parameters 1549
_refine_ls_number_reflns 27590
_refine_ls_number_restraints 1803
_refine_ls_restrained_S_all 1.038
_refine_ls_R_factor_all 0.1587
_refine_ls_R_factor_gt 0.1246
_refine_ls_shift/su_max 0.000
_refine_ls_shift/su_mean 0.000
_refine_ls_structure_factor_coef Fsqd
_refine_ls_weighting_details 'w=1/[\s^2^(Fo^2^)+(0.1567P)^2^+23.9482P] where P=(Fo^2^+2Fc^2^)/3'
_refine_ls_weighting_scheme calc
_refine_ls_wR_factor_gt 0.3414
_refine_ls_wR_factor_ref 0.3595
_reflns_Friedel_coverage 0.000
_reflns_number_gt 18535
_reflns_number_total 27590
_reflns_threshold_expression 'I > 2\s(I)'
_cod_data_source_file c4cc04946b2.cif
_cod_data_source_block ms0056
_cod_database_code 7115761
_shelx_space_group_comment
;
The symmetry employed for this shelxl refinement is uniquely defined
by the following loop, which should always be used as a source of
symmetry information in preference to the above space-group names.
They are only intended as comments.
;
_shelx_estimated_absorpt_t_min 0.882
_shelx_estimated_absorpt_t_max 0.947
_shelxl_version_number 2014-3

loop_
_space_group_symop_operation_xyz
'x, y, z'
'-x, y+1/2, -z+1/2'
'-x, -y, -z'
'x, -y-1/2, z-1/2'

loop_
_atom_site_label
_atom_site_type_symbol
_atom_site_fract_x
_atom_site_fract_y
_atom_site_fract_z
_atom_site_U_iso_or_equiv
_atom_site_adp_type
_atom_site_occupancy
_atom_site_site_symmetry_order
_atom_site_calc_flag
_atom_site_refinement_flags_posn
_atom_site_refinement_flags_adp
_atom_site_refinement_flags_occupancy
_atom_site_disorder_assembly
_atom_site_disorder_group
N1 N 0.4544(3) 0.6887(2) 0.31496(19) 0.0161(8) Uani 1 1 d . . . . .
Sc1 Sc 0.5225(3) 0.61597(12) 0.36874(14) 0.0309(6) Uani 0.5 1 d . . P A 1
Sc2 Sc 0.3571(2) 0.75969(14) 0.35156(11) 0.0435(7) Uani 0.5 1 d . . P A 1
Sc3 Sc 0.4576(3) 0.69335(16) 0.22334(11) 0.0463(8) Uani 0.5 1 d . . P A 1
Sc4 Sc 0.27752(17) 0.68278(12) 0.32019(12) 0.0320(6) Uani 0.5 1 d . . P A 2
Sc5 Sc 0.50906(19) 0.76829(13) 0.27173(13) 0.0386(7) Uani 0.5 1 d . . P A 2
Sc6 Sc 0.5710(3) 0.61780(12) 0.34123(14) 0.0319(6) Uani 0.5 1 d . . P A 2
C1_1 C 0.1354(10) 0.7943(7) 0.2314(6) 0.038(3) Uani 0.5 1 d D U P A 1
C2_1 C 0.1847(13) 0.7669(6) 0.1698(6) 0.024(3) Uani 0.5 1 d D U P A 1
C3_1 C 0.3065(14) 0.7945(7) 0.1734(6) 0.038(3) Uani 0.5 1 d D U P A 1
C4_1 C 0.3017(16) 0.8394(11) 0.2262(8) 0.035(3) Uani 0.5 1 d D U P A 1
C5_1 C 0.2266(19) 0.8304(13) 0.2770(7) 0.035(3) Uani 0.5 1 d D U P A 1
C6_1 C 0.2443(13) 0.8425(7) 0.3374(7) 0.033(3) Uani 0.5 1 d D U P A 1
C7_1 C 0.1930(15) 0.8040(8) 0.3777(6) 0.045(3) Uani 0.5 1 d D U P A 1
C8_1 C 0.1283(12) 0.7508(7) 0.3485(7) 0.051(2) Uani 0.5 1 d D U P A 1
C9_1 C 0.1065(13) 0.7410(7) 0.2792(7) 0.047(2) Uani 0.5 1 d D U P A 1
C10_1 C 0.0963(13) 0.6746(7) 0.2678(8) 0.048(4) Uani 0.5 1 d D U P A 1
C11_1 C 0.1404(12) 0.6525(6) 0.2128(7) 0.037(3) Uani 0.5 1 d D U P A 1
C12_1 C 0.1968(12) 0.6934(6) 0.1725(9) 0.037(2) Uani 0.5 1 d D U P A 1
C13_1 C 0.3033(15) 0.6761(7) 0.1402(7) 0.048(4) Uani 0.5 1 d D U P A 1
C14_1 C 0.3999(16) 0.7171(8) 0.1265(7) 0.058(5) Uani 0.5 1 d D U P A 1
C15_1 C 0.4001(14) 0.7771(7) 0.1462(7) 0.050(3) Uani 0.5 1 d D U P A 1
C16_1 C 0.5101(13) 0.8061(7) 0.1717(7) 0.048(2) Uani 0.5 1 d D U P A 1
C17_1 C 0.5227(13) 0.8546(7) 0.2180(7) 0.045(3) Uani 0.5 1 d D U P A 1
C18_1 C 0.4223(12) 0.8685(6) 0.2504(6) 0.032(3) Uani 0.5 1 d D U P A 1
C19_1 C 0.4452(13) 0.8832(12) 0.3150(7) 0.031(4) Uani 0.5 1 d D U P A 1
C20_1 C 0.3587(12) 0.8706(6) 0.3580(6) 0.029(3) Uani 0.5 1 d D U P A 1
C21_1 C 0.4236(14) 0.8533(9) 0.4177(7) 0.038(4) Uani 0.5 1 d D U P A 1
C22_1 C 0.3736(15) 0.8085(7) 0.4557(6) 0.043(3) Uani 0.5 1 d D U P A 1
C23_1 C 0.2558(17) 0.7854(9) 0.4365(8) 0.047(3) Uani 0.5 1 d D U P A 1
C24_1 C 0.2255(15) 0.7200(8) 0.4461(7) 0.052(3) Uani 0.5 1 d D U P A 1
C25_1 C 0.1445(17) 0.6973(8) 0.3917(9) 0.058(3) Uani 0.5 1 d D U P A 1
C26_1 C 0.1448(12) 0.6323(7) 0.3767(7) 0.049(4) Uani 0.5 1 d D U P A 1
C27_1 C 0.1165(13) 0.6206(8) 0.3116(7) 0.048(4) Uani 0.5 1 d D U P A 1
C28_1 C 0.1758(12) 0.5690(7) 0.2847(7) 0.049(4) Uani 0.5 1 d D U P A 1
C29_1 C 0.1937(14) 0.5884(6) 0.2233(7) 0.035(3) Uani 0.5 1 d D U P A 1
C30_1 C 0.2930(12) 0.5678(6) 0.1932(7) 0.041(4) Uani 0.5 1 d D U P A 1
C31_1 C 0.3423(18) 0.6109(7) 0.1535(7) 0.054(4) Uani 0.5 1 d D U P A 1
C32_1 C 0.4722(17) 0.6132(7) 0.1456(8) 0.054(4) Uani 0.5 1 d D U P A 1
C33_1 C 0.5035(19) 0.6768(8) 0.1304(8) 0.062(5) Uani 0.5 1 d D U P A 1
C34_1 C 0.6160(17) 0.7018(7) 0.1557(8) 0.056(5) Uani 0.5 1 d D U P A 1
C35_1 C 0.6151(15) 0.7657(7) 0.1734(7) 0.055(3) Uani 0.5 1 d D U P A 1
C36_1 C 0.6931(14) 0.7896(7) 0.2240(8) 0.050(3) Uani 0.5 1 d D U P A 1
C37_1 C 0.6402(13) 0.8437(7) 0.2518(8) 0.046(3) Uani 0.5 1 d D U P A 1
C38_1 C 0.6637(13) 0.8536(7) 0.3170(7) 0.039(4) Uani 0.5 1 d D U P A 1
C39_1 C 0.5642(12) 0.8746(6) 0.3472(7) 0.035(3) Uani 0.5 1 d D U P A 1
C40_1 C 0.5484(12) 0.8570(6) 0.4103(6) 0.039(3) Uani 0.5 1 d D U P A 1
C41_1 C 0.6299(13) 0.8137(7) 0.4452(7) 0.043(4) Uani 0.5 1 d D U P A 1
C42_1 C 0.5813(17) 0.7721(7) 0.4862(7) 0.044(4) Uani 0.5 1 d D U P A 1
C43_1 C 0.4543(18) 0.7689(9) 0.4913(9) 0.052(5) Uani 0.5 1 d D U P A 1
C44_1 C 0.4212(17) 0.7044(8) 0.5037(7) 0.051(3) Uani 0.5 1 d D U P A 1
C45_1 C 0.3097(15) 0.6793(8) 0.4792(8) 0.048(3) Uani 0.5 1 d D U P A 1
C46_1 C 0.3065(15) 0.6124(7) 0.4628(6) 0.052(3) Uani 0.5 1 d D U P A 1
C47_1 C 0.2273(12) 0.5901(7) 0.4119(7) 0.040(4) Uani 0.5 1 d D U P A 1
C48_1 C 0.2848(12) 0.5391(6) 0.3848(7) 0.040(3) Uani 0.5 1 d D U P A 1
C49_1 C 0.2638(13) 0.5286(7) 0.3201(7) 0.033(4) Uani 0.5 1 d D U P A 1
C50_1 C 0.3587(11) 0.5055(5) 0.2885(7) 0.031(3) Uani 0.5 1 d D U P A 1
C51_1 C 0.3737(12) 0.5236(5) 0.2263(6) 0.031(3) Uani 0.5 1 d D U P A 1
C52_1 C 0.4992(14) 0.5267(7) 0.2212(7) 0.035(4) Uani 0.5 1 d D U P A 1
C53_1 C 0.5515(16) 0.5722(6) 0.1815(7) 0.047(4) Uani 0.5 1 d D U P A 1
C54_1 C 0.6661(17) 0.5966(8) 0.2018(9) 0.054(5) Uani 0.5 1 d D U P A 1
C55_1 C 0.6965(16) 0.6613(7) 0.1896(8) 0.063(5) Uani 0.5 1 d D U P A 1
C56_1 C 0.7771(15) 0.6845(7) 0.2409(8) 0.053(2) Uani 0.5 1 d D U P A 1
C57_1 C 0.7774(13) 0.7476(6) 0.2591(8) 0.052(4) Uani 0.5 1 d D U P A 1
C58_1 C 0.8034(12) 0.7611(8) 0.3229(8) 0.053(4) Uani 0.5 1 d D U P A 1
C59_1 C 0.7457(12) 0.8123(7) 0.3521(8) 0.047(4) Uani 0.5 1 d D U P A 1
C60_1 C 0.7292(14) 0.7946(7) 0.4153(8) 0.042(4) Uani 0.5 1 d D U P A 1
C61_1 C 0.7767(17) 0.7302(9) 0.4260(10) 0.047(5) Uani 0.5 1 d D U P A 1
C62_1 C 0.721(2) 0.6871(12) 0.4626(15) 0.054(6) Uani 0.5 1 d D U P A 1
C63_1 C 0.6243(19) 0.7082(9) 0.4970(10) 0.050(6) Uani 0.5 1 d D U P A 1
C64_1 C 0.5282(18) 0.6650(9) 0.5076(8) 0.055(5) Uani 0.5 1 d D U P A 1
C65_1 C 0.5265(17) 0.6024(8) 0.4873(9) 0.055(3) Uani 0.5 1 d D U P A 1
C66_1 C 0.4130(14) 0.5752(8) 0.4666(7) 0.050(2) Uani 0.5 1 d D U P A 1
C67_1 C 0.4028(13) 0.5292(7) 0.4176(6) 0.037(3) Uani 0.5 1 d D U P A 1
C68_1 C 0.5023(12) 0.5082(6) 0.3862(6) 0.035(3) Uani 0.5 1 d D U P A 1
C69_1 C 0.4768(12) 0.4957(12) 0.3210(7) 0.026(4) Uani 0.5 1 d D U P A 1
C70_1 C 0.5629(12) 0.5103(6) 0.2794(6) 0.031(3) Uani 0.5 1 d D U P A 1
C71_1 C 0.6795(13) 0.5354(7) 0.2995(8) 0.036(4) Uani 0.5 1 d D U P A 1
C72_1 C 0.7292(17) 0.5781(8) 0.2608(8) 0.050(4) Uani 0.5 1 d D U P A 1
C73_1 C 0.7972(13) 0.6327(7) 0.2842(9) 0.056(4) Uani 0.5 1 d D U P A 1
C74_1 C 0.8177(18) 0.6477(9) 0.3505(10) 0.062(4) Uani 0.5 1 d D U P A 1
C75_1 C 0.8238(14) 0.7107(8) 0.3696(10) 0.047(3) Uani 0.5 1 d D U P A 1
C76_1 C 0.723(6) 0.6217(16) 0.445(3) 0.055(2) Uani 0.5 1 d D U P A 1
C77_1 C 0.629(2) 0.5789(16) 0.4548(15) 0.063(6) Uani 0.5 1 d D U P A 1
C78_1 C 0.6183(19) 0.5313(12) 0.4070(7) 0.045(3) Uani 0.5 1 d D U P A 1
C79_1 C 0.7095(19) 0.5449(13) 0.3676(10) 0.047(4) Uani 0.5 1 d D U P A 1
C80_1 C 0.772(4) 0.6008(14) 0.3895(13) 0.057(4) Uani 0.5 1 d D U P A 1
C1_2 C 0.1467(11) 0.7641(6) 0.1914(6) 0.023(3) Uani 0.5 1 d D U P A 2
C2_2 C 0.2560(12) 0.8037(7) 0.1663(7) 0.034(3) Uani 0.5 1 d D U P A 2
C3_2 C 0.3336(14) 0.8389(12) 0.2158(10) 0.035(3) Uani 0.5 1 d D U P A 2
C4_2 C 0.2416(18) 0.8349(12) 0.2595(8) 0.035(3) Uani 0.5 1 d D U P A 2
C5_2 C 0.1511(12) 0.7831(7) 0.2604(7) 0.039(3) Uani 0.5 1 d D U P A 2
C6_2 C 0.1043(12) 0.7530(7) 0.3044(7) 0.047(2) Uani 0.5 1 d D U P A 2
C7_2 C 0.0789(13) 0.6920(8) 0.2937(8) 0.051(3) Uani 0.5 1 d D U P A 2
C8_2 C 0.1166(13) 0.6615(7) 0.2399(8) 0.039(3) Uani 0.5 1 d D U P A 2
C9_2 C 0.1628(13) 0.6913(6) 0.1852(8) 0.037(2) Uani 0.5 1 d D U P A 2
C10_2 C 0.2509(12) 0.6601(6) 0.1533(7) 0.040(3) Uani 0.5 1 d D U P A 2
C11_2 C 0.3529(15) 0.6928(7) 0.1290(9) 0.048(4) Uani 0.5 1 d D U P A 2
C12_2 C 0.3557(13) 0.7589(7) 0.1437(8) 0.050(3) Uani 0.5 1 d D U P A 2
C13_2 C 0.4860(14) 0.7766(8) 0.1512(6) 0.052(3) Uani 0.5 1 d D U P A 2
C14_2 C 0.5335(13) 0.8276(8) 0.1903(7) 0.048(2) Uani 0.5 1 d D U P A 2
C15_2 C 0.4490(14) 0.8559(7) 0.2220(7) 0.044(3) Uani 0.5 1 d D U P A 2
C16_2 C 0.4886(12) 0.8790(6) 0.2835(7) 0.035(3) Uani 0.5 1 d D U P A 2
C17_2 C 0.4097(13) 0.8814(11) 0.3313(8) 0.040(5) Uani 0.5 1 d D U P A 2
C18_2 C 0.2881(14) 0.8604(7) 0.3216(8) 0.046(4) Uani 0.5 1 d D U P A 2
C19_2 C 0.2381(15) 0.8330(9) 0.3730(9) 0.063(5) Uani 0.5 1 d D U P A 2
C20_2 C 0.1578(12) 0.7807(9) 0.3609(8) 0.051(2) Uani 0.5 1 d D U P A 2
C21_2 C 0.1737(15) 0.7350(9) 0.4109(10) 0.082(6) Uani 0.5 1 d D U P A 2
C22_2 C 0.1526(17) 0.6701(8) 0.4047(9) 0.058(3) Uani 0.5 1 d D U P A 2
C23_2 C 0.1061(15) 0.6498(9) 0.3445(9) 0.063(5) Uani 0.5 1 d D U P A 2
C24_2 C 0.1473(16) 0.5915(8) 0.3198(8) 0.053(4) Uani 0.5 1 d D U P A 2
C25_2 C 0.1560(12) 0.5965(7) 0.2519(8) 0.039(3) Uani 0.5 1 d D U P A 2
C26_2 C 0.2395(12) 0.5636(6) 0.2212(7) 0.033(3) Uani 0.5 1 d D U P A 2
C27_2 C 0.2852(12) 0.5943(7) 0.1702(7) 0.040(3) Uani 0.5 1 d D U P A 2
C28_2 C 0.4064(14) 0.5846(7) 0.1583(6) 0.040(3) Uani 0.5 1 d D U P A 2
C29_2 C 0.4451(14) 0.6421(9) 0.1321(8) 0.060(5) Uani 0.5 1 d D U P A 2
C30_2 C 0.5667(15) 0.6629(9) 0.1459(7) 0.060(5) Uani 0.5 1 d D U P A 2
C31_2 C 0.5814(16) 0.7290(9) 0.1533(8) 0.058(4) Uani 0.5 1 d D U P A 2
C32_2 C 0.6866(13) 0.7523(8) 0.1953(8) 0.053(3) Uani 0.5 1 d D U P A 2
C33_2 C 0.6543(14) 0.8139(8) 0.2167(7) 0.050(3) Uani 0.5 1 d D U P A 2
C34_2 C 0.6911(12) 0.8306(7) 0.2799(7) 0.041(3) Uani 0.5 1 d D U P A 2
C35_2 C 0.6112(13) 0.8664(6) 0.3112(6) 0.029(3) Uani 0.5 1 d D U P A 2
C36_2 C 0.6041(11) 0.8608(5) 0.3762(6) 0.028(2) Uani 0.5 1 d D U P A 2
C37_2 C 0.4808(13) 0.8702(6) 0.3901(6) 0.036(3) Uani 0.5 1 d D U P A 2
C38_2 C 0.4348(15) 0.8376(11) 0.4404(9) 0.058(5) Uani 0.5 1 d D U P A 2
C39_2 C 0.3102(16) 0.8206(9) 0.4313(7) 0.062(5) Uani 0.5 1 d D U P A 2
C40_2 C 0.2689(18) 0.7604(10) 0.4531(10) 0.076(6) Uani 0.5 1 d D U P A 2
C41_2 C 0.3493(18) 0.7178(9) 0.4897(9) 0.078(6) Uani 0.5 1 d D U P A 2
C42_2 C 0.3247(18) 0.6530(9) 0.4840(8) 0.064(4) Uani 0.5 1 d D U P A 2
C43_2 C 0.2293(16) 0.6285(8) 0.4402(8) 0.068(5) Uani 0.5 1 d D U P A 2
C44_2 C 0.2672(17) 0.5686(8) 0.4171(8) 0.052(3) Uani 0.5 1 d D U P A 2
C45_2 C 0.2272(15) 0.5509(7) 0.3558(8) 0.052(3) Uani 0.5 1 d D U P A 2
C46_2 C 0.3096(15) 0.5138(8) 0.3228(8) 0.041(4) Uani 0.5 1 d D U P A 2
C47_2 C 0.3144(11) 0.5197(6) 0.2580(7) 0.035(3) Uani 0.5 1 d D U P A 2
C48_2 C 0.4356(14) 0.5113(6) 0.2457(6) 0.036(3) Uani 0.5 1 d D U P A 2
C49_2 C 0.4854(14) 0.5445(8) 0.1979(8) 0.042(4) Uani 0.5 1 d D U P A 2
C50_2 C 0.6077(14) 0.5618(9) 0.2077(8) 0.054(4) Uani 0.5 1 d D U P A 2
C51_2 C 0.6468(16) 0.6193(9) 0.1811(9) 0.063(6) Uani 0.5 1 d D U P A 2
C52_2 C 0.7430(13) 0.6427(8) 0.2232(8) 0.054(3) Uani 0.5 1 d D U P A 2
C53_2 C 0.7639(15) 0.7108(8) 0.2327(8) 0.053(2) Uani 0.5 1 d D U P A 2
C54_2 C 0.8065(12) 0.7315(8) 0.2926(8) 0.047(3) Uani 0.5 1 d D U P A 2
C55_2 C 0.7707(13) 0.7914(8) 0.3175(8) 0.044(3) Uani 0.5 1 d D U P A 2
C56_2 C 0.7676(11) 0.7860(7) 0.3835(8) 0.041(4) Uani 0.5 1 d D U P A 2
C57_2 C 0.6804(13) 0.8173(6) 0.4144(7) 0.034(3) Uani 0.5 1 d D U P A 2
C58_2 C 0.6355(16) 0.7879(8) 0.4655(8) 0.045(4) Uani 0.5 1 d D U P A 2
C59_2 C 0.5117(16) 0.7966(8) 0.4764(7) 0.047(4) Uani 0.5 1 d D U P A 2
C60_2 C 0.4706(18) 0.7371(10) 0.5002(9) 0.063(5) Uani 0.5 1 d D U P A 2
C61_2 C 0.569(2) 0.6902(9) 0.5038(9) 0.060(6) Uani 0.5 1 d D U P A 2
C62_2 C 0.5469(17) 0.6261(10) 0.4932(9) 0.058(4) Uani 0.5 1 d D U P A 2
C63_2 C 0.4209(16) 0.6075(8) 0.4855(7) 0.058(3) Uani 0.5 1 d D U P A 2
C64_2 C 0.3879(15) 0.5546(8) 0.4449(8) 0.050(2) Uani 0.5 1 d D U P A 2
C65_2 C 0.4686(17) 0.5215(8) 0.4125(7) 0.048(3) Uani 0.5 1 d D U P A 2
C66_2 C 0.4276(14) 0.5006(6) 0.3511(7) 0.040(3) Uani 0.5 1 d D U P A 2
C67_2 C 0.5071(14) 0.4989(12) 0.3040(8) 0.036(5) Uani 0.5 1 d D U P A 2
C68_2 C 0.6303(14) 0.5180(7) 0.3164(8) 0.047(4) Uani 0.5 1 d D U P A 2
C69_2 C 0.6797(15) 0.5493(9) 0.2662(9) 0.051(4) Uani 0.5 1 d D U P A 2
C70_2 C 0.7622(16) 0.6010(10) 0.2748(8) 0.060(5) Uani 0.5 1 d D U P A 2
C71_2 C 0.8004(18) 0.6249(8) 0.3356(10) 0.062(4) Uani 0.5 1 d D U P A 2
C72_2 C 0.8277(13) 0.6889(8) 0.3449(8) 0.047(3) Uani 0.5 1 d D U P A 2
C73_2 C 0.8019(17) 0.7221(8) 0.4002(9) 0.042(5) Uani 0.5 1 d D U P A 2
C74_2 C 0.749(2) 0.6897(11) 0.4501(13) 0.047(5) Uani 0.5 1 d D U P A 2
C75_2 C 0.6680(19) 0.7221(8) 0.4826(9) 0.047(5) Uani 0.5 1 d D U P A 2
C76_2 C 0.631(2) 0.5884(13) 0.4645(13) 0.051(4) Uani 0.5 1 d D U P A 2
C77_2 C 0.6011(18) 0.5338(12) 0.4265(8) 0.045(3) Uani 0.5 1 d D U P A 2
C78_2 C 0.6756(18) 0.5355(13) 0.3765(10) 0.047(4) Uani 0.5 1 d D U P A 2
C79_2 C 0.755(4) 0.5886(15) 0.3873(14) 0.057(4) Uani 0.5 1 d D U P A 2
C80_2 C 0.729(6) 0.6230(16) 0.441(3) 0.055(2) Uani 0.5 1 d D U P A 2
N2 N 0.0635(4) 0.8527(2) 0.1371(2) 0.0251(10) Uani 1 1 d D . . . .
C81A C 0.0302(12) 0.8373(7) 0.2003(5) 0.041(4) Uani 0.5 1 d D . P A 1
H81A H -0.0475 0.8141 0.1973 0.049 Uiso 0.5 1 calc R U P A 1
H81B H 0.0228 0.8765 0.2249 0.049 Uiso 0.5 1 calc R U P A 1
C82A C 0.0964(9) 0.7919(5) 0.1121(5) 0.024(2) Uani 0.5 1 d D . P A 1
H82A H 0.1434 0.7992 0.0759 0.029 Uiso 0.5 1 calc R U P A 1
C81B C 0.1888(9) 0.8494(7) 0.1178(6) 0.034(3) Uani 0.5 1 d D . P A 2
H81C H 0.2272 0.8920 0.1196 0.041 Uiso 0.5 1 calc R U P A 2
H81D H 0.1878 0.8323 0.0750 0.041 Uiso 0.5 1 calc R U P A 2
C82B C 0.0313(9) 0.7880(5) 0.1493(5) 0.022(2) Uani 0.5 1 d D . P A 2
H82B H -0.0385 0.7882 0.1746 0.026 Uiso 0.5 1 calc R U P A 2
C83 C -0.0176(5) 0.8985(3) 0.1010(3) 0.0259(12) Uani 1 1 d . . . . .
C84 C -0.1493(5) 0.8855(3) 0.1086(3) 0.0282(12) Uani 1 1 d . . . . .
H84A H -0.1615 0.8884 0.1528 0.042 Uiso 1 1 calc R U . . .
H84B H -0.1710 0.8428 0.0932 0.042 Uiso 1 1 calc R U . . .
H84C H -0.2002 0.9170 0.0848 0.042 Uiso 1 1 calc R U . . .
C85 C 0.0018(6) 0.8949(5) 0.0315(4) 0.053(2) Uani 1 1 d . . . . .
H85A H 0.0873 0.9016 0.0269 0.080 Uiso 1 1 calc R U . . .
H85B H -0.0465 0.9278 0.0084 0.080 Uiso 1 1 calc R U . . .
H85C H -0.0230 0.8529 0.0150 0.080 Uiso 1 1 calc R U . . .
C86 C 0.0172(6) 0.9643(3) 0.1269(5) 0.063(3) Uani 1 1 d . . . . .
H86A H -0.0211 0.9716 0.1650 0.094 Uiso 1 1 calc R U . . .
H86B H -0.0101 0.9967 0.0958 0.094 Uiso 1 1 calc R U . . .
H86C H 0.1050 0.9668 0.1364 0.094 Uiso 1 1 calc R U . . .
C87A C 0.005(6) 0.742(3) 0.096(3) 0.043(6) Uani 0.5 1 d D . P A 1
O1A O -0.0929(18) 0.7329(6) 0.1125(9) 0.063(3) Uani 0.5 1 d D . P A 1
O2A O 0.0429(15) 0.7078(8) 0.0491(8) 0.073(4) Uani 0.5 1 d D . P A 1
C88A C -0.023(3) 0.6590(14) 0.0210(14) 0.098(8) Uani 0.5 1 d D U P A 1
H8A H -0.1012 0.6751 0.0026 0.148 Uiso 0.5 1 calc R U P A 1
H8B H -0.0351 0.6263 0.0519 0.148 Uiso 0.5 1 calc R U P A 1
H8C H 0.0206 0.6407 -0.0119 0.148 Uiso 0.5 1 calc R U P A 1
C87B C -0.002(6) 0.746(3) 0.090(3) 0.043(6) Uani 0.5 1 d D . P A 2
O1B O 0.0520(16) 0.7459(8) 0.0446(8) 0.073(4) Uani 0.5 1 d D . P A 2
O2B O -0.0808(17) 0.7020(6) 0.1047(8) 0.063(3) Uani 0.5 1 d D . P A 2
C88B C -0.087(2) 0.6507(10) 0.0542(10) 0.070(5) Uani 0.5 1 d D U P A 2
H8D H -0.0673 0.6093 0.0735 0.106 Uiso 0.5 1 calc R U P A 2
H8E H -0.0281 0.6606 0.0248 0.106 Uiso 0.5 1 calc R U P A 2
H8F H -0.1679 0.6495 0.0318 0.106 Uiso 0.5 1 calc R U P A 2

loop_
_atom_site_aniso_label
_atom_site_aniso_U_11
_atom_site_aniso_U_22
_atom_site_aniso_U_33
_atom_site_aniso_U_23
_atom_site_aniso_U_13
_atom_site_aniso_U_12
N1 0.0158(19) 0.015(2) 0.018(2) 0.0025(16) 0.0044(15) 0.0019(15)
Sc1 0.0314(13) 0.0246(12) 0.0348(14) 0.0154(11) -0.0054(11) -0.0008(10)
Sc2 0.0459(14) 0.0588(18) 0.0235(11) -0.0166(11) -0.0059(10) 0.0353(13)
Sc3 0.0508(15) 0.074(2) 0.0170(10) 0.0168(11) 0.0169(10) 0.0449(15)
Sc4 0.0081(8) 0.0450(14) 0.0440(13) 0.0297(11) 0.0080(8) 0.0015(8)
Sc5 0.0181(10) 0.0393(14) 0.0567(16) 0.0371(12) -0.0038(10) -0.0098(9)
Sc6 0.0347(14) 0.0245(13) 0.0337(14) -0.0013(11) -0.0089(11) 0.0154(11)
C1_1 0.008(5) 0.063(8) 0.040(7) -0.032(7) -0.006(5) 0.012(5)
C2_1 0.024(6) 0.026(6) 0.022(5) 0.006(5) 0.001(4) -0.002(5)
C3_1 0.036(6) 0.043(6) 0.032(5) 0.032(5) -0.006(5) -0.010(6)
C4_1 0.029(6) 0.022(3) 0.049(5) 0.025(4) -0.013(4) -0.013(5)
C5_1 0.033(5) 0.026(4) 0.044(7) -0.013(6) -0.010(5) 0.015(3)
C6_1 0.029(8) 0.023(7) 0.044(8) -0.006(7) -0.004(7) 0.006(6)
C7_1 0.039(7) 0.055(7) 0.047(6) -0.031(6) 0.025(6) -0.006(6)
C8_1 0.017(4) 0.063(6) 0.074(5) -0.040(5) 0.014(4) 0.008(4)
C9_1 0.013(3) 0.066(4) 0.062(5) -0.029(5) 0.001(4) 0.017(3)
C10_1 0.021(6) 0.066(9) 0.053(8) -0.029(7) -0.010(6) 0.015(6)
C11_1 0.033(7) 0.027(6) 0.043(7) -0.005(6) -0.025(6) -0.002(5)
C12_1 0.024(5) 0.033(3) 0.047(5) 0.001(3) -0.023(4) 0.000(4)
C13_1 0.055(10) 0.049(9) 0.033(8) -0.008(7) -0.025(8) -0.002(8)
C14_1 0.070(11) 0.075(11) 0.024(7) 0.012(8) -0.017(7) -0.026(9)
C15_1 0.059(6) 0.058(6) 0.032(4) 0.034(4) -0.005(5) -0.026(5)
C16_1 0.059(4) 0.049(5) 0.037(5) 0.015(4) 0.010(4) -0.037(4)
C17_1 0.059(7) 0.034(6) 0.048(7) -0.008(6) 0.030(6) -0.024(6)
C18_1 0.038(6) 0.022(6) 0.036(7) 0.014(5) 0.005(6) -0.013(5)
C19_1 0.038(9) 0.016(6) 0.037(8) -0.007(8) -0.006(7) -0.006(8)
C20_1 0.032(7) 0.018(6) 0.037(7) -0.007(5) 0.001(6) 0.007(5)
C21_1 0.041(8) 0.031(8) 0.039(9) -0.021(7) -0.002(7) 0.013(6)
C22_1 0.063(10) 0.042(8) 0.025(7) -0.017(6) 0.015(6) -0.011(8)
C23_1 0.056(7) 0.052(8) 0.038(6) -0.016(6) 0.033(6) -0.006(7)
C24_1 0.066(6) 0.052(6) 0.047(5) -0.006(5) 0.047(5) -0.006(6)
C25_1 0.030(4) 0.072(8) 0.080(6) -0.009(6) 0.041(4) -0.005(6)
C26_1 0.022(7) 0.047(9) 0.082(11) -0.014(8) 0.025(7) -0.017(6)
C27_1 0.014(6) 0.053(10) 0.074(10) 0.002(9) -0.014(6) -0.015(7)
C28_1 0.022(6) 0.040(8) 0.080(10) 0.015(8) -0.018(7) -0.016(6)
C29_1 0.030(8) 0.023(7) 0.050(8) -0.013(7) -0.009(7) -0.008(6)
C30_1 0.055(9) 0.025(7) 0.038(8) -0.012(6) -0.029(7) -0.001(7)
C31_1 0.093(12) 0.033(8) 0.031(7) -0.013(6) -0.011(8) -0.003(9)
C32_1 0.103(13) 0.030(8) 0.031(9) -0.021(7) 0.017(9) -0.010(9)
C33_1 0.123(15) 0.041(9) 0.020(7) 0.003(6) -0.004(9) -0.022(10)
C34_1 0.107(13) 0.041(9) 0.028(7) 0.005(7) 0.047(8) -0.007(9)
C35_1 0.081(9) 0.044(7) 0.051(7) 0.007(6) 0.051(7) -0.013(7)
C36_1 0.059(8) 0.028(7) 0.073(8) 0.008(7) 0.049(6) -0.012(6)
C37_1 0.043(7) 0.026(6) 0.073(9) -0.004(7) 0.030(7) -0.017(6)
C38_1 0.023(7) 0.022(7) 0.073(10) -0.005(7) 0.006(7) -0.012(6)
C39_1 0.040(8) 0.011(5) 0.050(9) 0.000(6) -0.012(7) -0.007(5)
C40_1 0.045(8) 0.019(6) 0.046(8) -0.013(6) -0.018(7) 0.005(6)
C41_1 0.046(8) 0.028(8) 0.047(10) -0.024(8) -0.026(8) 0.003(7)
C42_1 0.057(10) 0.041(9) 0.030(7) -0.012(7) -0.014(7) -0.003(8)
C43_1 0.080(11) 0.053(11) 0.024(8) -0.020(9) 0.004(7) 0.001(10)
C44_1 0.089(8) 0.044(7) 0.026(6) -0.002(5) 0.033(6) -0.007(7)
C45_1 0.079(6) 0.043(6) 0.030(5) 0.003(5) 0.043(4) -0.007(5)
C46_1 0.084(6) 0.044(6) 0.034(5) 0.011(5) 0.036(5) -0.015(5)
C47_1 0.036(7) 0.033(8) 0.057(9) 0.018(7) 0.027(6) -0.010(6)
C48_1 0.043(7) 0.026(6) 0.055(8) 0.007(7) 0.025(7) -0.020(6)
C49_1 0.027(7) 0.011(7) 0.062(9) -0.004(6) 0.010(7) -0.014(5)
C50_1 0.033(7) 0.011(5) 0.048(8) 0.000(6) -0.007(7) -0.007(5)
C51_1 0.033(7) 0.014(5) 0.044(7) -0.013(5) -0.006(6) 0.001(5)
C52_1 0.053(9) 0.011(7) 0.042(9) -0.010(6) 0.013(7) 0.008(6)
C53_1 0.084(11) 0.018(6) 0.047(9) -0.016(6) 0.033(8) -0.004(8)
C54_1 0.068(11) 0.032(8) 0.073(12) -0.011(8) 0.055(9) 0.004(8)
C55_1 0.083(11) 0.032(8) 0.086(11) -0.005(8) 0.065(9) -0.006(8)
C56_1 0.029(4) 0.055(6) 0.082(5) -0.008(5) 0.041(3) -0.010(5)
C57_1 0.040(7) 0.030(7) 0.094(10) 0.004(7) 0.047(7) -0.008(6)
C58_1 0.009(6) 0.038(9) 0.115(13) 0.001(9) 0.013(7) -0.010(6)
C59_1 0.021(6) 0.029(7) 0.090(11) 0.007(8) 0.004(7) -0.010(5)
C60_1 0.023(8) 0.026(7) 0.072(10) -0.022(8) -0.013(8) -0.002(6)
C61_1 0.022(8) 0.043(9) 0.067(11) -0.016(9) -0.028(8) 0.007(7)
C62_1 0.058(12) 0.038(9) 0.058(10) -0.006(8) -0.039(8) 0.009(9)
C63_1 0.065(13) 0.049(11) 0.028(10) 0.002(9) -0.023(10) 0.003(10)
C64_1 0.100(12) 0.056(11) 0.009(6) 0.011(8) 0.004(8) 0.003(10)
C65_1 0.093(7) 0.038(7) 0.029(6) 0.025(6) -0.006(6) -0.013(7)
C66_1 0.085(4) 0.037(4) 0.030(4) 0.021(3) 0.016(4) -0.022(4)
C67_1 0.066(6) 0.022(5) 0.027(5) 0.012(4) 0.021(5) -0.010(6)
C68_1 0.042(7) 0.022(6) 0.040(7) 0.014(6) -0.003(6) 0.007(5)
C69_1 0.025(7) 0.011(6) 0.042(9) 0.001(8) 0.004(7) -0.002(6)
C70_1 0.032(7) 0.017(6) 0.043(7) 0.000(5) 0.009(6) 0.002(5)
C71_1 0.026(7) 0.013(7) 0.069(10) 0.009(7) 0.014(8) 0.012(5)
C72_1 0.039(10) 0.028(9) 0.089(12) -0.015(9) 0.038(9) 0.002(7)
C73_1 0.025(7) 0.032(8) 0.118(13) -0.010(9) 0.044(8) 0.000(6)
C74_1 0.012(5) 0.049(10) 0.119(10) -0.015(8) -0.014(6) 0.014(7)
C75_1 0.007(3) 0.042(7) 0.091(8) -0.008(6) 0.000(5) -0.001(5)
C76_1 0.060(5) 0.030(3) 0.063(6) 0.005(4) -0.047(4) 0.007(3)
C77_1 0.068(9) 0.050(11) 0.060(12) 0.011(9) -0.040(9) 0.010(9)
C78_1 0.064(6) 0.028(4) 0.037(7) 0.020(6) -0.027(5) -0.002(4)
C79_1 0.037(10) 0.022(7) 0.073(7) 0.007(6) -0.025(6) 0.008(7)
C80_1 0.045(9) 0.029(9) 0.086(6) 0.005(6) -0.044(5) 0.011(6)
C1_2 0.014(5) 0.027(6) 0.027(6) 0.009(6) -0.004(5) -0.006(5)
C2_2 0.021(6) 0.049(7) 0.029(6) 0.022(5) -0.007(5) -0.008(6)
C3_2 0.029(6) 0.022(3) 0.049(5) 0.025(4) -0.013(4) -0.013(5)
C4_2 0.033(5) 0.026(4) 0.044(7) -0.013(6) -0.010(5) 0.015(3)
C5_2 0.017(5) 0.050(6) 0.048(6) -0.020(6) -0.010(5) 0.016(4)
C6_2 0.013(3) 0.066(4) 0.062(5) -0.029(5) 0.001(4) 0.017(3)
C7_2 0.016(4) 0.060(6) 0.073(6) -0.022(6) -0.008(5) 0.007(5)
C8_2 0.014(4) 0.038(5) 0.062(6) -0.008(5) -0.013(5) -0.002(4)
C9_2 0.024(5) 0.033(3) 0.047(5) 0.001(3) -0.023(4) 0.000(4)
C10_2 0.031(5) 0.040(5) 0.042(5) 0.002(4) -0.029(5) -0.005(4)
C11_2 0.036(7) 0.057(8) 0.044(7) 0.016(6) -0.028(6) -0.012(6)
C12_2 0.059(6) 0.058(6) 0.032(4) 0.034(4) -0.005(5) -0.026(5)
C13_2 0.065(6) 0.061(6) 0.028(4) 0.026(4) -0.001(5) -0.041(5)
C14_2 0.059(4) 0.049(5) 0.037(5) 0.015(4) 0.010(4) -0.037(4)
C15_2 0.056(6) 0.034(6) 0.039(6) 0.016(5) -0.001(6) -0.026(6)
C16_2 0.046(8) 0.014(6) 0.041(7) 0.007(6) -0.011(7) -0.005(5)
C17_2 0.037(10) 0.017(8) 0.062(12) -0.011(10) -0.014(9) 0.012(9)
C18_2 0.043(8) 0.024(7) 0.070(10) -0.025(7) -0.002(8) 0.004(6)
C19_2 0.034(8) 0.066(11) 0.095(12) -0.054(11) 0.031(9) -0.023(7)
C20_2 0.017(4) 0.063(6) 0.074(5) -0.040(5) 0.014(4) 0.008(4)
C21_2 0.039(8) 0.094(13) 0.122(14) -0.064(11) 0.042(9) -0.009(9)
C22_2 0.030(4) 0.072(8) 0.080(6) -0.009(6) 0.041(4) -0.005(6)
C23_2 0.021(7) 0.064(11) 0.106(13) -0.026(11) 0.014(8) -0.013(7)
C24_2 0.042(8) 0.043(9) 0.079(9) -0.004(8) 0.022(7) -0.034(7)
C25_2 0.017(5) 0.034(6) 0.065(7) -0.012(6) -0.004(5) -0.012(5)
C26_2 0.028(7) 0.026(7) 0.045(8) -0.009(7) -0.004(6) -0.002(6)
C27_2 0.038(6) 0.036(7) 0.041(7) -0.008(6) -0.023(6) 0.000(6)
C28_2 0.060(9) 0.041(8) 0.022(6) -0.022(6) 0.007(6) 0.006(7)
C29_2 0.066(10) 0.088(14) 0.022(7) -0.001(9) -0.006(7) -0.011(10)
C30_2 0.068(10) 0.095(13) 0.020(7) -0.003(8) 0.028(7) -0.029(10)
C31_2 0.073(7) 0.075(8) 0.028(6) 0.019(7) 0.013(6) -0.039(7)
C32_2 0.042(6) 0.061(7) 0.065(7) -0.010(6) 0.039(5) -0.024(6)
C33_2 0.050(6) 0.058(7) 0.044(6) 0.011(6) 0.016(6) -0.035(6)
C34_2 0.036(7) 0.035(8) 0.054(9) 0.002(7) 0.013(7) -0.026(6)
C35_2 0.026(7) 0.016(6) 0.042(7) 0.010(6) -0.005(6) -0.017(6)
C36_2 0.036(7) 0.015(5) 0.031(7) -0.008(5) -0.003(6) -0.002(5)
C37_2 0.046(8) 0.017(6) 0.043(8) -0.013(5) -0.007(7) -0.001(6)
C38_2 0.063(11) 0.055(12) 0.056(12) -0.033(10) 0.009(9) -0.017(10)
C39_2 0.058(10) 0.079(11) 0.055(10) -0.051(9) 0.034(8) -0.033(9)
C40_2 0.071(11) 0.086(14) 0.082(14) -0.057(11) 0.063(10) -0.036(11)
C41_2 0.101(13) 0.096(14) 0.049(10) -0.039(9) 0.055(10) -0.038(12)
C42_2 0.104(8) 0.060(8) 0.032(6) 0.005(7) 0.028(6) -0.043(7)
C43_2 0.094(12) 0.061(10) 0.057(9) -0.014(9) 0.049(9) -0.039(9)
C44_2 0.076(7) 0.038(6) 0.045(6) 0.014(6) 0.028(6) -0.029(6)
C45_2 0.060(7) 0.036(6) 0.063(7) 0.008(6) 0.024(6) -0.032(6)
C46_2 0.048(9) 0.021(7) 0.053(8) 0.012(6) 0.009(7) -0.016(7)
C47_2 0.039(7) 0.018(6) 0.046(8) -0.004(6) -0.006(7) -0.010(5)
C48_2 0.042(8) 0.020(6) 0.046(8) -0.015(6) 0.000(7) 0.002(6)
C49_2 0.059(9) 0.022(9) 0.046(10) -0.016(7) 0.013(8) 0.005(7)
C50_2 0.048(9) 0.058(10) 0.062(10) -0.033(9) 0.027(8) 0.015(8)
C51_2 0.052(9) 0.082(14) 0.061(11) -0.036(10) 0.039(8) 0.002(10)
C52_2 0.030(6) 0.057(8) 0.084(8) -0.025(7) 0.041(6) -0.005(6)
C53_2 0.029(4) 0.055(6) 0.082(5) -0.008(5) 0.041(3) -0.010(5)
C54_2 0.014(4) 0.046(6) 0.086(6) -0.005(5) 0.023(4) -0.012(4)
C55_2 0.017(5) 0.040(7) 0.079(8) -0.001(7) 0.018(5) -0.013(5)
C56_2 0.012(6) 0.035(8) 0.070(10) 0.000(8) -0.017(7) -0.006(5)
C57_2 0.027(7) 0.026(7) 0.045(8) -0.005(7) -0.018(6) -0.006(6)
C58_2 0.064(10) 0.035(9) 0.031(9) -0.013(7) -0.017(8) -0.001(9)
C59_2 0.067(10) 0.047(9) 0.030(7) -0.028(7) 0.015(7) -0.005(8)
C60_2 0.099(13) 0.074(13) 0.019(7) -0.017(10) 0.027(8) -0.034(11)
C61_2 0.099(15) 0.066(13) 0.014(7) 0.013(9) -0.006(10) -0.026(11)
C62_2 0.102(8) 0.045(7) 0.024(6) 0.021(6) -0.011(6) -0.030(7)
C63_2 0.099(6) 0.049(6) 0.026(5) 0.018(5) 0.012(5) -0.037(5)
C64_2 0.085(4) 0.037(4) 0.030(4) 0.021(3) 0.016(4) -0.022(4)
C65_2 0.078(6) 0.031(5) 0.033(6) 0.022(5) -0.006(6) -0.013(6)
C66_2 0.052(8) 0.014(6) 0.050(8) 0.012(6) -0.013(7) -0.011(6)
C67_2 0.045(11) 0.009(7) 0.049(10) 0.003(9) -0.014(9) 0.005(9)
C68_2 0.041(8) 0.022(7) 0.072(10) -0.002(7) -0.019(8) 0.016(6)
C69_2 0.028(8) 0.031(9) 0.094(12) -0.018(10) 0.012(9) 0.014(7)
C70_2 0.021(9) 0.052(12) 0.109(13) -0.038(11) 0.018(8) 0.010(8)
C71_2 0.012(5) 0.049(10) 0.119(10) -0.015(8) -0.014(6) 0.014(7)
C72_2 0.007(3) 0.042(7) 0.091(8) -0.008(6) 0.000(5) -0.001(5)
C73_2 0.018(8) 0.038(9) 0.066(12) 0.006(9) -0.013(8) 0.000(6)
C74_2 0.040(10) 0.033(10) 0.058(12) -0.002(9) -0.034(8) -0.001(8)
C75_2 0.065(11) 0.044(9) 0.026(9) 0.006(7) -0.029(8) -0.013(9)
C76_2 0.076(8) 0.031(7) 0.034(7) 0.011(6) -0.043(6) -0.009(7)
C77_2 0.064(6) 0.028(4) 0.037(7) 0.020(6) -0.027(5) -0.002(4)
C78_2 0.037(10) 0.022(7) 0.073(7) 0.007(6) -0.025(6) 0.008(7)
C79_2 0.045(9) 0.029(9) 0.086(6) 0.005(6) -0.044(5) 0.011(6)
C80_2 0.060(5) 0.030(3) 0.063(6) 0.005(4) -0.047(4) 0.007(3)
N2 0.020(2) 0.025(2) 0.030(2) 0.002(2) -0.0020(18) 0.0066(18)
C81A 0.038(7) 0.058(9) 0.025(6) -0.006(6) 0.000(5) 0.041(6)
C82A 0.022(5) 0.033(6) 0.018(5) -0.005(4) 0.006(4) 0.008(4)
C81B 0.018(5) 0.049(8) 0.036(6) 0.035(6) 0.009(4) 0.009(5)
C82B 0.016(5) 0.029(6) 0.019(5) 0.003(4) -0.002(4) 0.006(4)
C83 0.015(2) 0.020(3) 0.041(3) 0.008(2) -0.001(2) 0.0034(19)
C84 0.020(3) 0.027(3) 0.038(3) -0.005(3) 0.004(2) 0.003(2)
C85 0.030(3) 0.086(6) 0.047(4) 0.036(4) 0.014(3) 0.016(4)
C86 0.024(3) 0.022(3) 0.137(9) 0.008(4) -0.015(4) 0.004(3)
C87A 0.054(7) 0.030(7) 0.039(10) 0.001(8) -0.027(8) 0.016(6)
O1A 0.077(6) 0.042(7) 0.067(6) 0.013(8) -0.009(5) -0.007(8)
O2A 0.076(5) 0.076(9) 0.062(5) -0.026(9) -0.013(4) 0.036(9)
C88A 0.099(8) 0.098(8) 0.097(8) -0.003(3) 0.008(3) 0.003(3)
C87B 0.054(7) 0.030(7) 0.039(10) 0.001(8) -0.027(8) 0.016(6)
O1B 0.076(5) 0.076(9) 0.062(5) -0.026(9) -0.013(4) 0.036(9)
O2B 0.077(6) 0.042(7) 0.067(6) 0.013(8) -0.009(5) -0.007(8)
C88B 0.071(6) 0.068(6) 0.071(6) -0.002(3) 0.002(3) -0.003(3)

loop_
_atom_type_symbol
_atom_type_description
_atom_type_scat_dispersion_real
_atom_type_scat_dispersion_imag
_atom_type_scat_source
C C 0.0033 0.0016 'International Tables Vol C Tables 4.2.6.8 and 6.1.1.4'
H H 0.0000 0.0000 'International Tables Vol C Tables 4.2.6.8 and 6.1.1.4'
N N 0.0061 0.0033 'International Tables Vol C Tables 4.2.6.8 and 6.1.1.4'
Sc Sc 0.2519 0.3716 'International Tables Vol C Tables 4.2.6.8 and 6.1.1.4'
O O 0.0106 0.0060 'International Tables Vol C Tables 4.2.6.8 and 6.1.1.4'

loop_
_geom_angle_atom_site_label_1
_geom_angle_atom_site_label_2
_geom_angle_atom_site_label_3
_geom_angle
Sc3 N1 Sc1 124.3(2)
Sc4 N1 Sc6 123.3(2)
Sc4 N1 Sc5 115.1(2)
Sc6 N1 Sc5 121.2(2)
Sc3 N1 Sc2 114.6(2)
Sc1 N1 Sc2 120.7(2)
N1 Sc1 C78_1 166.0(5)
N1 Sc1 C77_1 151.1(8)
C78_1 Sc1 C77_1 37.8(5)
N1 Sc1 C68_1 143.1(4)
C78_1 Sc1 C68_1 36.3(5)
C77_1 Sc1 C68_1 64.8(9)
N1 Sc1 C67_1 126.7(4)
C78_1 Sc1 C67_1 61.3(6)
C77_1 Sc1 C67_1 70.2(9)
C68_1 Sc1 C67_1 33.7(3)
N1 Sc1 C79_1 133.7(5)
C78_1 Sc1 C79_1 33.7(5)
C77_1 Sc1 C79_1 56.5(8)
C68_1 Sc1 C79_1 61.7(6)
C67_1 Sc1 C79_1 92.9(6)
N1 Sc1 C65_1 128.4(4)
C78_1 Sc1 C65_1 65.2(6)
C77_1 Sc1 C65_1 35.2(6)
C68_1 Sc1 C65_1 73.7(5)
C67_1 Sc1 C65_1 57.5(5)
C79_1 Sc1 C65_1 91.1(6)
N1 Sc1 C76_1 124.4(8)
C78_1 Sc1 C76_1 57.0(9)
C77_1 Sc1 C76_1 32.7(11)
C68_1 Sc1 C76_1 92.0(9)
C67_1 Sc1 C76_1 102.9(9)
C79_1 Sc1 C76_1 52.8(8)
C65_1 Sc1 C76_1 57.6(8)
N1 Sc1 C66_1 121.2(4)
C78_1 Sc1 C66_1 72.0(6)
C77_1 Sc1 C66_1 58.7(8)
C68_1 Sc1 C66_1 59.9(4)
C67_1 Sc1 C66_1 31.4(4)
C79_1 Sc1 C66_1 105.1(6)
C65_1 Sc1 C66_1 31.1(4)
C76_1 Sc1 C66_1 87.4(9)
N1 Sc1 C69_1 116.0(4)
C78_1 Sc1 C69_1 57.2(6)
C77_1 Sc1 C69_1 92.9(8)
C68_1 Sc1 C69_1 31.2(4)
C67_1 Sc1 C69_1 54.2(5)
C79_1 Sc1 C69_1 65.2(6)
C65_1 Sc1 C69_1 104.6(5)
C76_1 Sc1 C69_1 112.6(8)
C66_1 Sc1 C69_1 85.4(5)
N1 Sc1 C80_1 119.1(5)
C78_1 Sc1 C80_1 53.8(8)
C77_1 Sc1 C80_1 52.9(8)
C68_1 Sc1 C80_1 88.6(6)
C67_1 Sc1 C80_1 114.1(6)
C79_1 Sc1 C80_1 30.4(6)
C65_1 Sc1 C80_1 85.4(7)
C76_1 Sc1 C80_1 30.5(6)
C66_1 Sc1 C80_1 111.6(6)
C69_1 Sc1 C80_1 95.5(7)
N1 Sc1 Sc3 27.59(14)
C78_1 Sc1 Sc3 138.7(5)
C77_1 Sc1 Sc3 159.6(8)
C68_1 Sc1 Sc3 125.5(3)
C67_1 Sc1 Sc3 129.0(3)
C79_1 Sc1 Sc3 110.3(5)
C65_1 Sc1 Sc3 156.0(4)
C76_1 Sc1 Sc3 127.6(9)
C66_1 Sc1 Sc3 140.8(3)
C69_1 Sc1 Sc3 94.5(4)
C80_1 Sc1 Sc3 107.4(5)
N1 Sc2 C6_1 149.3(4)
N1 Sc2 C7_1 154.6(5)
C6_1 Sc2 C7_1 36.5(5)
N1 Sc2 C23_1 142.8(5)
C6_1 Sc2 C23_1 66.2(6)
C7_1 Sc2 C23_1 37.0(5)
N1 Sc2 C20_1 138.4(4)
C6_1 Sc2 C20_1 36.9(4)
C7_1 Sc2 C20_1 63.9(5)
C23_1 Sc2 C20_1 73.9(6)
N1 Sc2 C22_1 131.7(4)
C6_1 Sc2 C22_1 77.1(5)
C7_1 Sc2 C22_1 64.3(5)
C23_1 Sc2 C22_1 34.4(4)
C20_1 Sc2 C22_1 62.0(5)
N1 Sc2 C21_1 131.0(4)
C6_1 Sc2 C21_1 64.9(5)
C7_1 Sc2 C21_1 73.8(6)
C23_1 Sc2 C21_1 60.3(5)
C20_1 Sc2 C21_1 34.8(4)
C22_1 Sc2 C21_1 32.9(4)
N1 Sc2 C5_1 118.3(4)
C6_1 Sc2 C5_1 31.5(5)
C7_1 Sc2 C5_1 58.2(5)
C23_1 Sc2 C5_1 94.0(6)
C20_1 Sc2 C5_1 56.7(5)
C22_1 Sc2 C5_1 108.4(6)
C21_1 Sc2 C5_1 90.8(6)
N1 Sc2 C8_1 120.4(4)
C6_1 Sc2 C8_1 59.2(5)
C7_1 Sc2 C8_1 34.3(4)
C23_1 Sc2 C8_1 57.7(5)
C20_1 Sc2 C8_1 94.3(4)
C22_1 Sc2 C8_1 91.6(5)
C21_1 Sc2 C8_1 107.8(5)
C5_1 Sc2 C8_1 61.5(6)
N1 Sc2 C24_1 114.2(4)
C6_1 Sc2 C24_1 90.0(6)
C7_1 Sc2 C24_1 53.9(5)
C23_1 Sc2 C24_1 31.2(4)
C20_1 Sc2 C24_1 105.0(5)
C22_1 Sc2 C24_1 56.3(5)
C21_1 Sc2 C24_1 88.0(5)
C5_1 Sc2 C24_1 109.3(6)
C8_1 Sc2 C24_1 52.3(5)
N1 Sc2 Sc3 32.08(12)
C6_1 Sc2 Sc3 117.2(4)
C7_1 Sc2 Sc3 138.3(4)
C23_1 Sc2 Sc3 166.4(5)
C20_1 Sc2 Sc3 117.2(4)
C22_1 Sc2 Sc3 156.6(4)
C21_1 Sc2 Sc3 133.3(4)
C5_1 Sc2 Sc3 86.7(4)
C8_1 Sc2 Sc3 111.5(3)
C24_1 Sc2 Sc3 136.5(4)
N1 Sc2 Sc1 29.34(13)
C6_1 Sc2 Sc1 175.2(4)
C7_1 Sc2 Sc1 141.3(5)
C23_1 Sc2 Sc1 114.2(4)
C20_1 Sc2 Sc1 147.8(3)
C22_1 Sc2 Sc1 105.9(4)
C21_1 Sc2 Sc1 119.6(3)
C5_1 Sc2 Sc1 145.6(4)
C8_1 Sc2 Sc1 116.7(4)
C24_1 Sc2 Sc1 88.7(3)
Sc3 Sc2 Sc1 61.31(8)
N1 Sc3 C33_1 162.4(5)
N1 Sc3 C14_1 158.8(5)
C33_1 Sc3 C14_1 38.5(5)
N1 Sc3 C13_1 130.9(5)
C33_1 Sc3 C13_1 59.8(7)
C14_1 Sc3 C13_1 36.5(4)
N1 Sc3 C32_1 132.3(5)
C33_1 Sc3 C32_1 36.1(5)
C14_1 Sc3 C32_1 61.6(6)
C13_1 Sc3 C32_1 57.5(5)
N1 Sc3 C34_1 134.4(5)
C33_1 Sc3 C34_1 35.4(5)
C14_1 Sc3 C34_1 64.0(6)
C13_1 Sc3 C34_1 94.1(6)
C32_1 Sc3 C34_1 61.2(6)
N1 Sc3 C15_1 132.7(4)
C33_1 Sc3 C15_1 63.6(6)
C14_1 Sc3 C15_1 32.6(5)
C13_1 Sc3 C15_1 58.9(5)
C32_1 Sc3 C15_1 93.6(6)
C34_1 Sc3 C15_1 72.1(5)
N1 Sc3 C31_1 119.5(4)
C33_1 Sc3 C31_1 59.7(6)
C14_1 Sc3 C31_1 60.8(5)
C13_1 Sc3 C31_1 34.2(4)
C32_1 Sc3 C31_1 34.6(4)
C34_1 Sc3 C31_1 92.7(6)
C15_1 Sc3 C31_1 90.5(5)
N1 Sc3 C35_1 121.3(4)
C33_1 Sc3 C35_1 58.4(6)
C14_1 Sc3 C35_1 67.4(6)
C13_1 Sc3 C35_1 103.8(6)
C32_1 Sc3 C35_1 91.1(6)
C34_1 Sc3 C35_1 31.7(4)
C15_1 Sc3 C35_1 56.5(5)
C31_1 Sc3 C35_1 117.7(5)
N1 Sc3 C16_1 118.7(4)
C33_1 Sc3 C16_1 71.0(5)
C14_1 Sc3 C16_1 57.2(5)
C13_1 Sc3 C16_1 89.7(5)
C32_1 Sc3 C16_1 107.0(5)
C34_1 Sc3 C16_1 58.9(5)
C15_1 Sc3 C16_1 31.6(4)
C31_1 Sc3 C16_1 118.0(5)
C35_1 Sc3 C16_1 31.3(3)
N1 Sc3 C3_1 109.8(3)
C33_1 Sc3 C3_1 87.7(5)
C14_1 Sc3 C3_1 50.6(5)
C13_1 Sc3 C3_1 58.6(5)
C32_1 Sc3 C3_1 110.0(5)
C34_1 Sc3 C3_1 99.1(5)
C15_1 Sc3 C3_1 27.2(4)
C31_1 Sc3 C3_1 92.5(5)
C35_1 Sc3 C3_1 78.9(5)
C16_1 Sc3 C3_1 48.5(4)
N1 Sc3 Sc2 33.35(13)
C33_1 Sc3 Sc2 163.6(5)
C14_1 Sc3 Sc2 126.8(5)
C13_1 Sc3 Sc2 113.7(4)
C32_1 Sc3 Sc2 155.9(5)
C34_1 Sc3 Sc2 142.2(4)
C15_1 Sc3 Sc2 99.9(4)
C31_1 Sc3 Sc2 124.8(5)
C35_1 Sc3 Sc2 112.9(3)
C16_1 Sc3 Sc2 94.7(4)
C3_1 Sc3 Sc2 76.6(3)
N1 Sc4 C23_2 161.0(5)
N1 Sc4 C7_2 160.0(5)
C23_2 Sc4 C7_2 37.6(5)
N1 Sc4 C8_2 129.7(4)
C23_2 Sc4 C8_2 60.1(6)
C7_2 Sc4 C8_2 35.7(4)
N1 Sc4 C24_2 130.6(5)
C23_2 Sc4 C24_2 36.1(5)
C7_2 Sc4 C24_2 59.1(6)
C8_2 Sc4 C24_2 56.3(5)
N1 Sc4 C6_2 137.1(4)
C23_2 Sc4 C6_2 61.0(6)
C7_2 Sc4 C6_2 32.8(4)
C8_2 Sc4 C6_2 59.3(5)
C24_2 Sc4 C6_2 90.8(6)
N1 Sc4 C22_2 134.7(5)
C23_2 Sc4 C22_2 35.2(5)
C7_2 Sc4 C22_2 64.4(6)
C8_2 Sc4 C22_2 94.4(6)
C24_2 Sc4 C22_2 61.3(6)
C6_2 Sc4 C22_2 70.0(6)
N1 Sc4 C25_2 117.8(4)
C23_2 Sc4 C25_2 59.7(6)
C7_2 Sc4 C25_2 58.6(5)
C8_2 Sc4 C25_2 33.2(4)
C24_2 Sc4 C25_2 34.0(4)
C6_2 Sc4 C25_2 89.3(4)
C22_2 Sc4 C25_2 92.4(6)
N1 Sc4 C21_2 122.5(4)
C23_2 Sc4 C21_2 58.4(6)
C7_2 Sc4 C21_2 69.4(6)
C8_2 Sc4 C21_2 105.1(6)
C24_2 Sc4 C21_2 91.2(6)
C6_2 Sc4 C21_2 55.9(6)
C22_2 Sc4 C21_2 31.6(4)
C25_2 Sc4 C21_2 117.8(5)
N1 Sc4 C20_2 120.5(4)
C23_2 Sc4 C20_2 71.2(6)
C7_2 Sc4 C20_2 59.8(5)
C8_2 Sc4 C20_2 91.1(5)
C24_2 Sc4 C20_2 107.1(6)
C6_2 Sc4 C20_2 32.1(3)
C22_2 Sc4 C20_2 59.1(5)
C25_2 Sc4 C20_2 118.4(5)
C21_2 Sc4 C20_2 31.7(4)
N1 Sc4 C5_2 112.4(3)
C23_2 Sc4 C5_2 86.5(6)
C7_2 Sc4 C5_2 51.4(5)
C8_2 Sc4 C5_2 60.2(4)
C24_2 Sc4 C5_2 109.2(5)
C6_2 Sc4 C5_2 27.9(4)
C22_2 Sc4 C5_2 97.4(5)
C25_2 Sc4 C5_2 93.4(4)
C21_2 Sc4 C5_2 77.6(6)
C20_2 Sc4 C5_2 46.9(5)
N1 Sc4 Sc5 32.87(13)
C23_2 Sc4 Sc5 165.8(5)
C7_2 Sc4 Sc5 129.8(5)
C8_2 Sc4 Sc5 114.2(4)
C24_2 Sc4 Sc5 153.9(5)
C6_2 Sc4 Sc5 104.8(4)
C22_2 Sc4 Sc5 143.7(4)
C25_2 Sc4 Sc5 123.8(4)
C21_2 Sc4 Sc5 114.9(4)
C20_2 Sc4 Sc5 96.8(4)
C5_2 Sc4 Sc5 79.6(3)
N1 Sc5 C14_2 154.3(5)
N1 Sc5 C15_2 145.0(4)
C14_2 Sc5 C15_2 36.1(5)
N1 Sc5 C33_2 146.4(5)
C14_2 Sc5 C33_2 36.9(5)
C15_2 Sc5 C33_2 66.2(6)
N1 Sc5 C16_2 136.3(4)
C14_2 Sc5 C16_2 63.0(6)
C15_2 Sc5 C16_2 36.6(4)
C33_2 Sc5 C16_2 74.2(6)
N1 Sc5 C34_2 134.8(4)
C14_2 Sc5 C34_2 64.6(5)
C15_2 Sc5 C34_2 77.8(5)
C33_2 Sc5 C34_2 35.0(4)
C16_2 Sc5 C34_2 62.9(5)
N1 Sc5 C35_2 132.7(4)
C14_2 Sc5 C35_2 73.0(5)
C15_2 Sc5 C35_2 64.7(5)
C33_2 Sc5 C35_2 60.6(5)
C16_2 Sc5 C35_2 35.1(4)
C34_2 Sc5 C35_2 33.3(4)
N1 Sc5 C13_2 120.8(4)
C14_2 Sc5 C13_2 33.5(4)
C15_2 Sc5 C13_2 57.5(5)
C33_2 Sc5 C13_2 57.1(5)
C16_2 Sc5 C13_2 92.4(5)
C34_2 Sc5 C13_2 91.5(5)
C35_2 Sc5 C13_2 106.4(5)
N1 Sc5 C3_2 115.2(4)
C14_2 Sc5 C3_2 57.7(5)
C15_2 Sc5 C3_2 30.1(5)
C33_2 Sc5 C3_2 93.3(5)
C16_2 Sc5 C3_2 54.4(5)
C34_2 Sc5 C3_2 107.7(5)
C35_2 Sc5 C3_2 88.8(6)
C13_2 Sc5 C3_2 61.1(6)
N1 Sc5 C32_2 116.6(4)
C14_2 Sc5 C32_2 54.9(6)
C15_2 Sc5 C32_2 90.6(6)
C33_2 Sc5 C32_2 31.6(4)
C16_2 Sc5 C32_2 105.8(5)
C34_2 Sc5 C32_2 56.6(5)
C35_2 Sc5 C32_2 88.5(5)
C13_2 Sc5 C32_2 53.2(5)
C3_2 Sc5 C32_2 110.1(5)
N1 Sc5 Sc4 32.01(12)
C14_2 Sc5 Sc4 135.3(4)
C15_2 Sc5 Sc4 113.1(4)
C33_2 Sc5 Sc4 166.4(4)
C16_2 Sc5 Sc4 113.8(4)
C34_2 Sc5 Sc4 158.1(4)
C35_2 Sc5 Sc4 132.4(4)
C13_2 Sc5 Sc4 110.4(3)
C3_2 Sc5 Sc4 83.6(4)
C32_2 Sc5 Sc4 138.1(3)
N1 Sc5 Sc6 29.21(13)
C14_2 Sc5 Sc6 144.3(5)
C15_2 Sc5 Sc6 172.4(4)
C33_2 Sc5 Sc6 118.1(5)
C16_2 Sc5 Sc6 148.8(4)
C34_2 Sc5 Sc6 109.4(4)
C35_2 Sc5 Sc6 122.8(3)
C13_2 Sc5 Sc6 118.6(4)
C3_2 Sc5 Sc6 142.9(4)
C32_2 Sc5 Sc6 91.4(4)
Sc4 Sc5 Sc6 61.11(8)
N1 Sc6 C78_2 171.6(5)
N1 Sc6 C79_2 148.1(7)
C78_2 Sc6 C79_2 37.4(6)
N1 Sc6 C68_2 143.9(4)
C78_2 Sc6 C68_2 36.2(6)
C79_2 Sc6 C68_2 65.2(8)
N1 Sc6 C77_2 138.2(5)
C78_2 Sc6 C77_2 34.2(5)
C79_2 Sc6 C77_2 56.8(8)
C68_2 Sc6 C77_2 60.9(6)
N1 Sc6 C69_2 124.8(4)
C78_2 Sc6 C69_2 60.2(7)
C79_2 Sc6 C69_2 70.0(9)
C68_2 Sc6 C69_2 33.6(4)
C77_2 Sc6 C69_2 91.9(7)
N1 Sc6 C71_2 123.8(5)
C78_2 Sc6 C71_2 64.3(6)
C79_2 Sc6 C71_2 35.0(6)
C68_2 Sc6 C71_2 74.2(5)
C77_2 Sc6 C71_2 91.2(6)
C69_2 Sc6 C71_2 57.6(5)
N1 Sc6 C80_2 123.5(8)
C78_2 Sc6 C80_2 57.4(10)
C79_2 Sc6 C80_2 32.7(11)
C68_2 Sc6 C80_2 92.5(9)
C77_2 Sc6 C80_2 54.2(8)
C69_2 Sc6 C80_2 102.6(9)
C71_2 Sc6 C80_2 57.1(8)
N1 Sc6 C67_2 117.4(4)
C78_2 Sc6 C67_2 58.8(6)
C79_2 Sc6 C67_2 94.3(8)
C68_2 Sc6 C67_2 32.0(4)
C77_2 Sc6 C67_2 65.3(6)
C69_2 Sc6 C67_2 54.6(6)
C71_2 Sc6 C67_2 105.7(5)
C80_2 Sc6 C67_2 114.4(8)
N1 Sc6 C70_2 117.8(5)
C78_2 Sc6 C70_2 70.1(6)
C79_2 Sc6 C70_2 58.1(8)
C68_2 Sc6 C70_2 59.5(5)
C77_2 Sc6 C70_2 104.0(6)
C69_2 Sc6 C70_2 31.0(4)
C71_2 Sc6 C70_2 31.1(4)
C80_2 Sc6 C70_2 86.7(8)
C67_2 Sc6 C70_2 85.4(6)
N1 Sc6 C76_2 121.4(6)
C78_2 Sc6 C76_2 54.3(8)
C79_2 Sc6 C76_2 53.1(8)
C68_2 Sc6 C76_2 88.5(7)
C77_2 Sc6 C76_2 31.0(5)
C69_2 Sc6 C76_2 113.8(7)
C71_2 Sc6 C76_2 85.5(7)
C80_2 Sc6 C76_2 31.3(6)
C67_2 Sc6 C76_2 96.2(6)
C70_2 Sc6 C76_2 111.1(7)
N1 Sc6 C65_2 113.1(4)
C78_2 Sc6 C65_2 58.6(5)
C79_2 Sc6 C65_2 88.1(6)
C68_2 Sc6 C65_2 67.5(6)
C77_2 Sc6 C65_2 31.5(4)
C69_2 Sc6 C65_2 100.7(6)
C71_2 Sc6 C65_2 121.6(6)
C80_2 Sc6 C65_2 82.0(7)
C67_2 Sc6 C65_2 52.8(5)
C70_2 Sc6 C65_2 125.1(6)
C76_2 Sc6 C65_2 52.2(6)
C5_1 C1_1 C81A 113.6(15)
C5_1 C1_1 C9_1 95.7(13)
C81A C1_1 C9_1 119.3(11)
C5_1 C1_1 C2_1 116.5(12)
C81A C1_1 C2_1 99.3(10)
C9_1 C1_1 C2_1 113.6(11)
C3_1 C2_1 C12_1 108.3(12)
C3_1 C2_1 C82A 113.5(11)
C12_1 C2_1 C82A 113.7(10)
C3_1 C2_1 C1_1 102.4(10)
C12_1 C2_1 C1_1 111.3(12)
C82A C2_1 C1_1 107.0(10)
C15_1 C3_1 C2_1 130.2(15)
C15_1 C3_1 C4_1 128.4(15)
C2_1 C3_1 C4_1 100.4(13)
C15_1 C3_1 Sc3 59.4(9)
C2_1 C3_1 Sc3 103.3(9)
C4_1 C3_1 Sc3 104.7(11)
C5_1 C4_1 C3_1 124.3(18)
C5_1 C4_1 C18_1 110.7(14)
C3_1 C4_1 C18_1 114.6(13)
C6_1 C5_1 C4_1 132.7(18)
C6_1 C5_1 C1_1 138.1(17)
C4_1 C5_1 C1_1 88.7(12)
C6_1 C5_1 Sc2 58.2(11)
C4_1 C5_1 Sc2 102.5(15)
C1_1 C5_1 Sc2 114.3(15)
C5_1 C6_1 C7_1 119.3(15)
C5_1 C6_1 C20_1 114.6(15)
C7_1 C6_1 C20_1 118.0(13)
C5_1 C6_1 Sc2 90.3(14)
C7_1 C6_1 Sc2 73.0(9)
C20_1 C6_1 Sc2 78.6(8)
C6_1 C7_1 C23_1 122.0(15)
C6_1 C7_1 C8_1 114.1(13)
C23_1 C7_1 C8_1 110.3(14)
C6_1 C7_1 Sc2 70.4(9)
C23_1 C7_1 Sc2 76.7(11)
C8_1 C7_1 Sc2 87.1(9)
C7_1 C8_1 C25_1 107.3(13)
C7_1 C8_1 C9_1 124.1(14)
C25_1 C8_1 C9_1 121.7(14)
C7_1 C8_1 Sc2 58.6(7)
C25_1 C8_1 Sc2 89.2(10)
C9_1 C8_1 Sc2 95.0(9)
C10_1 C9_1 C8_1 107.9(13)
C10_1 C9_1 C1_1 127.0(13)
C8_1 C9_1 C1_1 122.1(12)
C11_1 C10_1 C9_1 116.1(13)
C11_1 C10_1 C27_1 104.0(12)
C9_1 C10_1 C27_1 129.8(15)
C10_1 C11_1 C12_1 122.2(12)
C10_1 C11_1 C29_1 110.0(11)
C12_1 C11_1 C29_1 116.7(13)
C11_1 C12_1 C13_1 124.7(12)
C11_1 C12_1 C2_1 125.8(13)
C13_1 C12_1 C2_1 107.3(12)
C14_1 C13_1 C31_1 113.1(15)
C14_1 C13_1 C12_1 127.2(14)
C31_1 C13_1 C12_1 112.0(15)
C14_1 C13_1 Sc3 64.2(8)
C31_1 C13_1 Sc3 79.6(9)
C12_1 C13_1 Sc3 99.1(10)
C15_1 C14_1 C33_1 124.9(15)
C15_1 C14_1 C13_1 118.6(16)
C33_1 C14_1 C13_1 104.6(15)
C15_1 C14_1 Sc3 85.5(10)
C33_1 C14_1 Sc3 69.9(9)
C13_1 C14_1 Sc3 79.3(9)
C3_1 C15_1 C14_1 115.9(15)
C3_1 C15_1 C16_1 113.8(14)
C14_1 C15_1 C16_1 120.0(15)
C3_1 C15_1 Sc3 93.4(10)
C14_1 C15_1 Sc3 61.9(8)
C16_1 C15_1 Sc3 84.0(9)
C17_1 C16_1 C15_1 126.3(14)
C17_1 C16_1 C35_1 112.7(13)
C15_1 C16_1 C35_1 114.8(15)
C17_1 C16_1 Sc3 110.3(10)
C15_1 C16_1 Sc3 64.4(8)
C35_1 C16_1 Sc3 71.8(8)
C18_1 C17_1 C16_1 118.2(13)
C18_1 C17_1 C37_1 120.5(13)
C16_1 C17_1 C37_1 104.7(13)
C17_1 C18_1 C19_1 117.5(13)
C17_1 C18_1 C4_1 117.8(12)
C19_1 C18_1 C4_1 118.8(11)
C18_1 C19_1 C20_1 122.2(13)
C18_1 C19_1 C39_1 120.1(14)
C20_1 C19_1 C39_1 108.3(13)
C6_1 C20_1 C19_1 121.0(14)
C6_1 C20_1 C21_1 120.8(13)
C19_1 C20_1 C21_1 108.4(13)
C6_1 C20_1 Sc2 64.5(7)
C19_1 C20_1 Sc2 98.4(13)
C21_1 C20_1 Sc2 78.6(9)
C22_1 C21_1 C40_1 124.0(14)
C22_1 C21_1 C20_1 119.7(14)
C40_1 C21_1 C20_1 106.6(13)
C22_1 C21_1 Sc2 72.1(9)
C40_1 C21_1 Sc2 102.3(10)
C20_1 C21_1 Sc2 66.6(8)
C43_1 C22_1 C21_1 116.7(16)
C43_1 C22_1 C23_1 118.5(15)
C21_1 C22_1 C23_1 118.3(14)
C43_1 C22_1 Sc2 103.5(11)
C21_1 C22_1 Sc2 75.0(9)
C23_1 C22_1 Sc2 67.4(10)
C22_1 C23_1 C7_1 120.7(15)
C22_1 C23_1 C24_1 120.8(16)
C7_1 C23_1 C24_1 106.8(14)
C22_1 C23_1 Sc2 78.2(10)
C7_1 C23_1 Sc2 66.3(9)
C24_1 C23_1 Sc2 92.0(11)
C45_1 C24_1 C23_1 120.0(16)
C45_1 C24_1 C25_1 121.6(15)
C23_1 C24_1 C25_1 109.0(14)
C45_1 C24_1 Sc2 100.3(10)
C23_1 C24_1 Sc2 56.8(10)
C25_1 C24_1 Sc2 80.7(9)
C26_1 C25_1 C8_1 127.3(16)
C26_1 C25_1 C24_1 118.6(15)
C8_1 C25_1 C24_1 106.4(13)
C25_1 C26_1 C27_1 112.9(15)
C25_1 C26_1 C47_1 119.9(14)
C27_1 C26_1 C47_1 118.3(13)
C26_1 C27_1 C28_1 118.0(13)
C26_1 C27_1 C10_1 119.9(15)
C28_1 C27_1 C10_1 111.5(14)
C29_1 C28_1 C27_1 106.3(14)
C29_1 C28_1 C49_1 120.1(13)
C27_1 C28_1 C49_1 123.2(13)
C30_1 C29_1 C28_1 122.6(13)
C30_1 C29_1 C11_1 122.0(13)
C28_1 C29_1 C11_1 108.0(13)
C31_1 C30_1 C29_1 117.7(13)
C31_1 C30_1 C51_1 117.3(13)
C29_1 C30_1 C51_1 116.9(13)
C30_1 C31_1 C13_1 126.9(16)
C30_1 C31_1 C32_1 123.1(15)
C13_1 C31_1 C32_1 102.8(13)
C30_1 C31_1 Sc3 106.4(9)
C13_1 C31_1 Sc3 66.2(8)
C32_1 C31_1 Sc3 66.9(8)
C53_1 C32_1 C33_1 123.1(16)
C53_1 C32_1 C31_1 118.8(16)
C33_1 C32_1 C31_1 108.9(15)
C53_1 C32_1 Sc3 97.6(10)
C33_1 C32_1 Sc3 62.6(9)
C31_1 C32_1 Sc3 78.5(9)
C34_1 C33_1 C14_1 118.7(15)
C34_1 C33_1 C32_1 119.2(15)
C14_1 C33_1 C32_1 110.7(17)
C34_1 C33_1 Sc3 82.6(10)
C14_1 C33_1 Sc3 71.6(10)
C32_1 C33_1 Sc3 81.3(10)
C55_1 C34_1 C35_1 118.0(16)
C55_1 C34_1 C33_1 118.2(15)
C35_1 C34_1 C33_1 115.5(16)
C55_1 C34_1 Sc3 96.3(11)
C35_1 C34_1 Sc3 83.0(10)
C33_1 C34_1 Sc3 61.9(10)
C34_1 C35_1 C36_1 122.1(15)
C34_1 C35_1 C16_1 126.1(16)
C36_1 C35_1 C16_1 103.9(13)
C34_1 C35_1 Sc3 65.3(9)
C36_1 C35_1 Sc3 105.7(9)
C16_1 C35_1 Sc3 77.0(8)
C35_1 C36_1 C37_1 110.9(13)
C35_1 C36_1 C57_1 120.0(14)
C37_1 C36_1 C57_1 122.5(15)
C38_1 C37_1 C36_1 119.3(16)
C38_1 C37_1 C17_1 122.3(13)
C36_1 C37_1 C17_1 107.8(13)
C39_1 C38_1 C37_1 115.7(14)
C39_1 C38_1 C59_1 115.9(13)
C37_1 C38_1 C59_1 118.5(15)
C38_1 C39_1 C19_1 123.0(14)
C38_1 C39_1 C40_1 122.5(13)
C19_1 C39_1 C40_1 106.6(12)
C21_1 C40_1 C41_1 118.5(13)
C21_1 C40_1 C39_1 110.0(11)
C41_1 C40_1 C39_1 121.4(14)
C42_1 C41_1 C60_1 119.6(14)
C42_1 C41_1 C40_1 117.4(13)
C60_1 C41_1 C40_1 115.3(14)
C41_1 C42_1 C43_1 122.3(15)
C41_1 C42_1 C63_1 122.9(17)
C43_1 C42_1 C63_1 105.0(14)
C22_1 C43_1 C42_1 120.8(18)
C22_1 C43_1 C44_1 120.2(16)
C42_1 C43_1 C44_1 109.5(15)
C45_1 C44_1 C43_1 121.3(16)
C45_1 C44_1 C64_1 120.0(16)
C43_1 C44_1 C64_1 108.8(16)
C44_1 C45_1 C24_1 118.7(15)
C44_1 C45_1 C46_1 117.0(15)
C24_1 C45_1 C46_1 117.9(15)
C47_1 C46_1 C66_1 108.1(13)
C47_1 C46_1 C45_1 120.6(14)
C66_1 C46_1 C45_1 121.5(15)
C48_1 C47_1 C46_1 107.6(12)
C48_1 C47_1 C26_1 123.1(14)
C46_1 C47_1 C26_1 121.1(14)
C49_1 C48_1 C47_1 119.9(14)
C49_1 C48_1 C67_1 120.5(12)
C47_1 C48_1 C67_1 109.8(13)
C50_1 C49_1 C48_1 118.9(14)
C50_1 C49_1 C28_1 116.7(13)
C48_1 C49_1 C28_1 117.3(13)
C49_1 C50_1 C51_1 122.6(13)
C49_1 C50_1 C69_1 120.7(13)
C51_1 C50_1 C69_1 107.6(12)
C52_1 C51_1 C50_1 107.8(11)
C52_1 C51_1 C30_1 120.2(12)
C50_1 C51_1 C30_1 120.8(13)
C70_1 C52_1 C51_1 108.9(13)
C70_1 C52_1 C53_1 119.3(14)
C51_1 C52_1 C53_1 122.8(13)
C54_1 C53_1 C32_1 116.4(14)
C54_1 C53_1 C52_1 118.0(15)
C32_1 C53_1 C52_1 117.4(15)
C53_1 C54_1 C55_1 121.1(16)
C53_1 C54_1 C72_1 121.3(16)
C55_1 C54_1 C72_1 108.4(15)
C34_1 C55_1 C56_1 121.0(15)
C34_1 C55_1 C54_1 121.7(16)
C56_1 C55_1 C54_1 108.7(15)
C57_1 C56_1 C55_1 121.8(15)
C57_1 C56_1 C73_1 123.2(16)
C55_1 C56_1 C73_1 106.7(14)
C56_1 C57_1 C58_1 117.7(16)
C56_1 C57_1 C36_1 117.2(15)
C58_1 C57_1 C36_1 116.3(13)
C57_1 C58_1 C59_1 121.9(16)
C57_1 C58_1 C75_1 121.9(17)
C59_1 C58_1 C75_1 106.5(14)
C38_1 C59_1 C58_1 121.2(16)
C38_1 C59_1 C60_1 121.3(13)
C58_1 C59_1 C60_1 109.4(15)
C41_1 C60_1 C59_1 123.4(14)
C41_1 C60_1 C61_1 118.9(15)
C59_1 C60_1 C61_1 107.9(15)
C62_1 C61_1 C75_1 121.4(18)
C62_1 C61_1 C60_1 121.2(18)
C75_1 C61_1 C60_1 106.8(16)
C61_1 C62_1 C76_1 117(2)
C61_1 C62_1 C63_1 120(2)
C76_1 C62_1 C63_1 118(2)
C42_1 C63_1 C64_1 111.9(16)
C42_1 C63_1 C62_1 117.2(19)
C64_1 C63_1 C62_1 120.0(18)
C65_1 C64_1 C63_1 122.1(17)
C65_1 C64_1 C44_1 122.8(18)
C63_1 C64_1 C44_1 104.7(16)
C64_1 C65_1 C66_1 117.6(17)
C64_1 C65_1 C77_1 118.7(18)
C66_1 C65_1 C77_1 114.9(17)
C64_1 C65_1 Sc1 102.0(11)
C66_1 C65_1 Sc1 79.3(9)
C77_1 C65_1 Sc1 59.8(15)
C65_1 C66_1 C46_1 120.6(16)
C65_1 C66_1 C67_1 120.2(15)
C46_1 C66_1 C67_1 109.4(14)
C65_1 C66_1 Sc1 69.6(9)
C46_1 C66_1 Sc1 103.2(9)
C67_1 C66_1 Sc1 69.0(7)
C66_1 C67_1 C68_1 123.8(13)
C66_1 C67_1 C48_1 105.1(13)
C68_1 C67_1 C48_1 121.8(11)
C66_1 C67_1 Sc1 79.6(8)
C68_1 C67_1 Sc1 63.7(7)
C48_1 C67_1 Sc1 100.6(8)
C78_1 C68_1 C69_1 117.0(12)
C78_1 C68_1 C67_1 118.4(13)
C69_1 C68_1 C67_1 116.2(12)
C78_1 C68_1 Sc1 67.1(11)
C69_1 C68_1 Sc1 91.9(12)
C67_1 C68_1 Sc1 82.5(8)
C70_1 C69_1 C68_1 120.5(14)
C70_1 C69_1 C50_1 107.9(13)
C68_1 C69_1 C50_1 121.8(14)
C70_1 C69_1 Sc1 85.8(13)
C68_1 C69_1 Sc1 56.9(10)
C50_1 C69_1 Sc1 99.9(13)
C52_1 C70_1 C69_1 107.8(13)
C52_1 C70_1 C71_1 122.2(13)
C69_1 C70_1 C71_1 123.0(14)
C72_1 C71_1 C70_1 117.9(15)
C72_1 C71_1 C79_1 116.7(15)
C70_1 C71_1 C79_1 116.8(14)
C71_1 C72_1 C73_1 122.5(16)
C71_1 C72_1 C54_1 121.3(17)
C73_1 C72_1 C54_1 106.5(16)
C56_1 C73_1 C72_1 109.7(16)
C56_1 C73_1 C74_1 118.1(14)
C72_1 C73_1 C74_1 122.5(15)
C75_1 C74_1 C80_1 120(2)
C75_1 C74_1 C73_1 119.7(17)
C80_1 C74_1 C73_1 113.6(18)
C74_1 C75_1 C61_1 120.8(17)
C74_1 C75_1 C58_1 119.3(19)
C61_1 C75_1 C58_1 109.5(15)
C77_1 C76_1 C80_1 107(3)
C77_1 C76_1 C62_1 122(3)
C80_1 C76_1 C62_1 123(3)
C77_1 C76_1 Sc1 58(3)
C80_1 C76_1 Sc1 81(4)
C62_1 C76_1 Sc1 100(4)
C76_1 C77_1 C78_1 109(3)
C76_1 C77_1 C65_1 119(3)
C78_1 C77_1 C65_1 125(2)
C76_1 C77_1 Sc1 89(4)
C78_1 C77_1 Sc1 69.6(16)
C65_1 C77_1 Sc1 85.0(15)
C68_1 C78_1 C79_1 124.8(15)
C68_1 C78_1 C77_1 118(2)
C79_1 C78_1 C77_1 106(2)
C68_1 C78_1 Sc1 76.5(11)
C79_1 C78_1 Sc1 87.9(16)
C77_1 C78_1 Sc1 72.6(18)
C80_1 C79_1 C78_1 109(2)
C80_1 C79_1 C71_1 119(2)
C78_1 C79_1 C71_1 117.8(16)
C80_1 C79_1 Sc1 83(2)
C78_1 C79_1 Sc1 58.5(13)
C71_1 C79_1 Sc1 89.6(13)
C79_1 C80_1 C74_1 125(2)
C79_1 C80_1 C76_1 108(2)
C74_1 C80_1 C76_1 118(3)
C79_1 C80_1 Sc1 66.3(18)
C74_1 C80_1 Sc1 104(2)
C76_1 C80_1 Sc1 69(4)
C5_2 C1_2 C9_2 110.4(12)
C5_2 C1_2 C82B 114.5(11)
C9_2 C1_2 C82B 111.2(10)
C5_2 C1_2 C2_2 104.2(10)
C9_2 C1_2 C2_2 112.4(11)
C82B C1_2 C2_2 103.9(10)
C3_2 C2_2 C81B 111.9(15)
C3_2 C2_2 C12_2 98.3(13)
C81B C2_2 C12_2 117.8(11)
C3_2 C2_2 C1_2 114.5(12)
C81B C2_2 C1_2 102.6(9)
C12_2 C2_2 C1_2 112.3(11)
C15_2 C3_2 C4_2 133.4(19)
C15_2 C3_2 C2_2 133.2(18)
C4_2 C3_2 C2_2 92.3(13)
C15_2 C3_2 Sc5 56.2(10)
C4_2 C3_2 Sc5 102.0(15)
C2_2 C3_2 Sc5 112.9(14)
C3_2 C4_2 C18_2 111.1(16)
C3_2 C4_2 C5_2 124.9(19)
C18_2 C4_2 C5_2 115.1(14)
C6_2 C5_2 C4_2 134.0(14)
C6_2 C5_2 C1_2 127.6(13)
C4_2 C5_2 C1_2 97.3(13)
C6_2 C5_2 Sc4 60.9(8)
C4_2 C5_2 Sc4 104.6(12)
C1_2 C5_2 Sc4 102.4(8)
C5_2 C6_2 C7_2 116.0(15)
C5_2 C6_2 C20_2 105.2(13)
C7_2 C6_2 C20_2 127.4(16)
C5_2 C6_2 Sc4 91.2(9)
C7_2 C6_2 Sc4 65.7(8)
C20_2 C6_2 Sc4 82.9(9)
C6_2 C7_2 C23_2 116.4(15)
C6_2 C7_2 C8_2 119.9(16)
C23_2 C7_2 C8_2 106.9(14)
C6_2 C7_2 Sc4 81.5(9)
C23_2 C7_2 Sc4 68.0(9)
C8_2 C7_2 Sc4 78.3(9)
C7_2 C8_2 C25_2 112.8(14)
C7_2 C8_2 C9_2 128.2(14)
C25_2 C8_2 C9_2 114.6(14)
C7_2 C8_2 Sc4 66.0(9)
C25_2 C8_2 Sc4 81.9(8)
C9_2 C8_2 Sc4 101.5(10)
C10_2 C9_2 C8_2 120.8(12)
C10_2 C9_2 C1_2 126.3(13)
C8_2 C9_2 C1_2 107.2(12)
C9_2 C10_2 C27_2 119.3(13)
C9_2 C10_2 C11_2 124.0(12)
C27_2 C10_2 C11_2 109.7(12)
C12_2 C11_2 C10_2 112.0(14)
C12_2 C11_2 C29_2 134.0(16)
C10_2 C11_2 C29_2 102.0(13)
C11_2 C12_2 C13_2 105.4(14)
C11_2 C12_2 C2_2 130.8(14)
C13_2 C12_2 C2_2 121.9(13)
C14_2 C13_2 C31_2 105.9(14)
C14_2 C13_2 C12_2 123.1(15)
C31_2 C13_2 C12_2 122.0(13)
C14_2 C13_2 Sc5 57.9(7)
C31_2 C13_2 Sc5 86.0(10)
C12_2 C13_2 Sc5 94.6(9)
C15_2 C14_2 C13_2 113.1(13)
C15_2 C14_2 C33_2 124.2(15)
C13_2 C14_2 C33_2 110.8(15)
C15_2 C14_2 Sc5 72.1(9)
C13_2 C14_2 Sc5 88.6(9)
C33_2 C14_2 Sc5 76.2(9)
C3_2 C15_2 C14_2 123.3(16)
C3_2 C15_2 C16_2 112.4(16)
C14_2 C15_2 C16_2 116.9(14)
C3_2 C15_2 Sc5 93.7(13)
C14_2 C15_2 Sc5 71.8(9)
C16_2 C15_2 Sc5 77.6(8)
C17_2 C16_2 C15_2 121.8(14)
C17_2 C16_2 C35_2 109.6(12)
C15_2 C16_2 C35_2 119.9(14)
C17_2 C16_2 Sc5 100.8(13)
C15_2 C16_2 Sc5 65.8(8)
C35_2 C16_2 Sc5 76.5(7)
C18_2 C17_2 C16_2 122.5(15)
C18_2 C17_2 C37_2 120.2(15)
C16_2 C17_2 C37_2 107.9(13)
C19_2 C18_2 C17_2 117.6(15)
C19_2 C18_2 C4_2 115.6(13)
C17_2 C18_2 C4_2 118.6(14)
C18_2 C19_2 C20_2 117.6(15)
C18_2 C19_2 C39_2 121.8(14)
C20_2 C19_2 C39_2 107.5(16)
C6_2 C20_2 C19_2 132.1(16)
C6_2 C20_2 C21_2 111.9(16)
C19_2 C20_2 C21_2 110.7(15)
C6_2 C20_2 Sc4 65.0(8)
C19_2 C20_2 Sc4 109.3(10)
C21_2 C20_2 Sc4 72.9(10)
C22_2 C21_2 C40_2 122.5(18)
C22_2 C21_2 C20_2 125.2(18)
C40_2 C21_2 C20_2 104.5(15)
C22_2 C21_2 Sc4 66.5(11)
C40_2 C21_2 Sc4 106.0(12)
C20_2 C21_2 Sc4 75.4(10)
C21_2 C22_2 C43_2 118.4(17)
C21_2 C22_2 C23_2 115.3(17)
C43_2 C22_2 C23_2 117.2(16)
C21_2 C22_2 Sc4 81.9(12)
C43_2 C22_2 Sc4 96.5(12)
C23_2 C22_2 Sc4 61.7(10)
C22_2 C23_2 C7_2 123.3(16)
C22_2 C23_2 C24_2 120.1(16)
C7_2 C23_2 C24_2 107.3(16)
C22_2 C23_2 Sc4 83.1(11)
C7_2 C23_2 Sc4 74.3(10)
C24_2 C23_2 Sc4 81.7(10)
C45_2 C24_2 C23_2 121.6(16)
C45_2 C24_2 C25_2 119.0(16)
C23_2 C24_2 C25_2 111.4(15)
C45_2 C24_2 Sc4 97.9(10)
C23_2 C24_2 Sc4 62.3(9)
C25_2 C24_2 Sc4 80.9(8)
C26_2 C25_2 C8_2 126.3(15)
C26_2 C25_2 C24_2 123.8(14)
C8_2 C25_2 C24_2 101.1(13)
C26_2 C25_2 Sc4 106.4(9)
C8_2 C25_2 Sc4 64.9(8)
C24_2 C25_2 Sc4 65.1(8)
C25_2 C26_2 C27_2 117.5(12)
C25_2 C26_2 C47_2 116.1(13)
C27_2 C26_2 C47_2 119.2(12)
C26_2 C27_2 C28_2 120.4(12)
C26_2 C27_2 C10_2 120.9(13)
C28_2 C27_2 C10_2 108.5(13)
C27_2 C28_2 C29_2 106.7(15)
C27_2 C28_2 C49_2 120.8(13)
C29_2 C28_2 C49_2 122.9(14)
C28_2 C29_2 C30_2 120.1(15)
C28_2 C29_2 C11_2 113.1(14)
C30_2 C29_2 C11_2 115.5(17)
C31_2 C30_2 C29_2 115.0(16)
C31_2 C30_2 C51_2 120.8(16)
C29_2 C30_2 C51_2 115.9(15)
C30_2 C31_2 C13_2 126.8(15)
C30_2 C31_2 C32_2 118.0(15)
C13_2 C31_2 C32_2 108.5(15)
C53_2 C32_2 C33_2 122.1(15)
C53_2 C32_2 C31_2 122.4(15)
C33_2 C32_2 C31_2 106.5(14)
C53_2 C32_2 Sc5 99.7(11)
C33_2 C32_2 Sc5 58.0(8)
C31_2 C32_2 Sc5 80.4(10)
C34_2 C33_2 C32_2 118.4(15)
C34_2 C33_2 C14_2 119.3(15)
C32_2 C33_2 C14_2 108.2(13)
C34_2 C33_2 Sc5 75.9(9)
C32_2 C33_2 Sc5 90.4(9)
C14_2 C33_2 Sc5 66.9(8)
C35_2 C34_2 C55_2 115.6(14)
C35_2 C34_2 C33_2 117.7(14)
C55_2 C34_2 C33_2 120.5(15)
C35_2 C34_2 Sc5 75.6(8)
C55_2 C34_2 Sc5 101.4(9)
C33_2 C34_2 Sc5 69.1(8)
C34_2 C35_2 C36_2 122.8(12)
C34_2 C35_2 C16_2 121.3(13)
C36_2 C35_2 C16_2 105.6(13)
C34_2 C35_2 Sc5 71.1(7)
C36_2 C35_2 Sc5 101.5(8)
C16_2 C35_2 Sc5 68.4(7)
C35_2 C36_2 C57_2 121.5(12)
C35_2 C36_2 C37_2 110.5(12)
C57_2 C36_2 C37_2 118.7(13)
C38_2 C37_2 C17_2 122.7(15)
C38_2 C37_2 C36_2 121.3(14)
C17_2 C37_2 C36_2 106.4(13)
C59_2 C38_2 C37_2 118.1(15)
C59_2 C38_2 C39_2 116.9(18)
C37_2 C38_2 C39_2 116.3(17)
C38_2 C39_2 C19_2 121.0(15)
C38_2 C39_2 C40_2 121.1(19)
C19_2 C39_2 C40_2 106.0(15)
C21_2 C40_2 C41_2 119.5(18)
C21_2 C40_2 C39_2 111.3(17)
C41_2 C40_2 C39_2 121.5(17)
C42_2 C41_2 C60_2 118.3(19)
C42_2 C41_2 C40_2 117.0(18)
C60_2 C41_2 C40_2 116.0(17)
C41_2 C42_2 C63_2 120.7(17)
C41_2 C42_2 C43_2 122.2(18)
C63_2 C42_2 C43_2 105.9(16)
C22_2 C43_2 C44_2 123.2(16)
C22_2 C43_2 C42_2 120.1(16)
C44_2 C43_2 C42_2 108.5(16)
C45_2 C44_2 C43_2 119.0(16)
C45_2 C44_2 C64_2 121.7(17)
C43_2 C44_2 C64_2 109.4(15)
C44_2 C45_2 C24_2 118.6(16)
C44_2 C45_2 C46_2 116.9(16)
C24_2 C45_2 C46_2 116.9(15)
C47_2 C46_2 C66_2 108.0(14)
C47_2 C46_2 C45_2 122.3(14)
C66_2 C46_2 C45_2 120.2(15)
C46_2 C47_2 C48_2 108.4(12)
C46_2 C47_2 C26_2 121.7(13)
C48_2 C47_2 C26_2 119.2(13)
C49_2 C48_2 C47_2 122.5(13)
C49_2 C48_2 C67_2 120.3(15)
C47_2 C48_2 C67_2 108.0(13)
C50_2 C49_2 C48_2 118.2(17)
C50_2 C49_2 C28_2 117.5(15)
C48_2 C49_2 C28_2 117.5(13)
C49_2 C50_2 C51_2 119.5(16)
C49_2 C50_2 C69_2 121.5(16)
C51_2 C50_2 C69_2 109.9(16)
C52_2 C51_2 C50_2 106.3(15)
C52_2 C51_2 C30_2 120.0(17)
C50_2 C51_2 C30_2 123.6(15)
C70_2 C52_2 C51_2 109.1(15)
C70_2 C52_2 C53_2 119.3(16)
C51_2 C52_2 C53_2 121.9(17)
C54_2 C53_2 C32_2 117.4(15)
C54_2 C53_2 C52_2 117.8(15)
C32_2 C53_2 C52_2 116.5(15)
C53_2 C54_2 C72_2 122.8(15)
C53_2 C54_2 C55_2 122.4(15)
C72_2 C54_2 C55_2 106.2(14)
C34_2 C55_2 C56_2 122.7(15)
C34_2 C55_2 C54_2 118.7(15)
C56_2 C55_2 C54_2 109.8(14)
C57_2 C56_2 C73_2 120.0(16)
C57_2 C56_2 C55_2 122.0(13)
C73_2 C56_2 C55_2 106.8(14)
C58_2 C57_2 C56_2 119.5(13)
C58_2 C57_2 C36_2 119.2(13)
C56_2 C57_2 C36_2 114.9(12)
C57_2 C58_2 C59_2 120.3(14)
C57_2 C58_2 C75_2 121.0(15)
C59_2 C58_2 C75_2 107.0(16)
C38_2 C59_2 C58_2 122.1(15)
C38_2 C59_2 C60_2 122.3(18)
C58_2 C59_2 C60_2 107.2(17)
C41_2 C60_2 C59_2 122(2)
C41_2 C60_2 C61_2 121(2)
C59_2 C60_2 C61_2 109.6(16)
C62_2 C61_2 C75_2 122.6(19)
C62_2 C61_2 C60_2 122(2)
C75_2 C61_2 C60_2 105.6(16)
C61_2 C62_2 C76_2 120.2(19)
C61_2 C62_2 C63_2 116(2)
C76_2 C62_2 C63_2 118.5(19)
C42_2 C63_2 C64_2 111.1(15)
C42_2 C63_2 C62_2 122.4(15)
C64_2 C63_2 C62_2 117.3(17)
C65_2 C64_2 C63_2 124.0(16)
C65_2 C64_2 C44_2 121.4(17)
C63_2 C64_2 C44_2 105.1(15)
C64_2 C65_2 C66_2 117.7(16)
C64_2 C65_2 C77_2 119.4(15)
C66_2 C65_2 C77_2 116.8(15)
C64_2 C65_2 Sc6 103.6(10)
C66_2 C65_2 Sc6 79.9(9)
C77_2 C65_2 Sc6 62.8(10)
C46_2 C66_2 C67_2 108.7(13)
C46_2 C66_2 C65_2 122.0(16)
C67_2 C66_2 C65_2 120.8(15)
C66_2 C67_2 C68_2 121.4(15)
C66_2 C67_2 C48_2 106.9(13)
C68_2 C67_2 C48_2 122.9(15)
C66_2 C67_2 Sc6 85.9(13)
C68_2 C67_2 Sc6 57.7(10)
C48_2 C67_2 Sc6 101.2(12)
C78_2 C68_2 C67_2 119.6(16)
C78_2 C68_2 C69_2 117.1(15)
C67_2 C68_2 C69_2 115.5(14)
C78_2 C68_2 Sc6 67.8(14)
C67_2 C68_2 Sc6 90.3(13)
C69_2 C68_2 Sc6 84.3(10)
C70_2 C69_2 C68_2 123.3(17)
C70_2 C69_2 C50_2 105.4(16)
C68_2 C69_2 C50_2 121.6(15)
C70_2 C69_2 Sc6 80.3(10)
C68_2 C69_2 Sc6 62.0(9)
C50_2 C69_2 Sc6 101.2(10)
C52_2 C70_2 C69_2 109.3(16)
C52_2 C70_2 C71_2 120.6(18)
C69_2 C70_2 C71_2 120.9(17)
C52_2 C70_2 Sc6 105.9(10)
C69_2 C70_2 Sc6 68.6(10)
C71_2 C70_2 Sc6 69.0(11)
C72_2 C71_2 C70_2 120.9(18)
C72_2 C71_2 C79_2 118.5(18)
C70_2 C71_2 C79_2 114.5(18)
C72_2 C71_2 Sc6 104.6(13)
C70_2 C71_2 Sc6 79.9(11)
C79_2 C71_2 Sc6 60.7(17)
C71_2 C72_2 C73_2 122.0(17)
C71_2 C72_2 C54_2 118.3(15)
C73_2 C72_2 C54_2 108.5(15)
C56_2 C73_2 C72_2 108.6(15)
C56_2 C73_2 C74_2 120.5(18)
C72_2 C73_2 C74_2 121.4(16)
C75_2 C74_2 C80_2 117(2)
C75_2 C74_2 C73_2 119.1(18)
C80_2 C74_2 C73_2 115(2)
C74_2 C75_2 C61_2 120.5(17)
C74_2 C75_2 C58_2 119.6(18)
C61_2 C75_2 C58_2 110.5(17)
C62_2 C76_2 C77_2 125(2)
C62_2 C76_2 C80_2 116(3)
C77_2 C76_2 C80_2 110(2)
C62_2 C76_2 Sc6 101.2(17)
C77_2 C76_2 Sc6 66.9(14)
C80_2 C76_2 Sc6 70(4)
C76_2 C77_2 C78_2 107(2)
C76_2 C77_2 C65_2 115(2)
C78_2 C77_2 C65_2 119.5(16)
C76_2 C77_2 Sc6 82.1(17)
C78_2 C77_2 Sc6 58.6(14)
C65_2 C77_2 Sc6 85.7(10)
C68_2 C78_2 C79_2 121(2)
C68_2 C78_2 C77_2 121.0(16)
C79_2 C78_2 C77_2 107(2)
C68_2 C78_2 Sc6 76.0(13)
C79_2 C78_2 Sc6 74(2)
C77_2 C78_2 Sc6 87.2(16)
C80_2 C79_2 C78_2 111(3)
C80_2 C79_2 C71_2 118(3)
C78_2 C79_2 C71_2 122(2)
C80_2 C79_2 Sc6 88(4)
C78_2 C79_2 Sc6 68.1(19)
C71_2 C79_2 Sc6 84.3(17)
C79_2 C80_2 C74_2 125(3)
C79_2 C80_2 C76_2 105(2)
C74_2 C80_2 C76_2 124(3)
C79_2 C80_2 Sc6 59(4)
C74_2 C80_2 Sc6 104(4)
C76_2 C80_2 Sc6 79(3)
C82B N2 C83 124.0(5)
C82A N2 C83 122.8(6)
C82A N2 C81A 104.3(8)
C83 N2 C81A 115.1(5)
C82B N2 C81B 105.4(7)
C83 N2 C81B 114.6(5)
N2 C81A C1_1 105.5(9)
N2 C81A H81A 110.6
C1_1 C81A H81A 110.6
N2 C81A H81B 110.6
C1_1 C81A H81B 110.6
H81A C81A H81B 108.8
N2 C82A C87A 121(2)
N2 C82A C2_1 99.2(8)
C87A C82A C2_1 108(4)
N2 C82A H82A 109.3
C87A C82A H82A 109.3
C2_1 C82A H82A 109.3
N2 C81B C2_2 103.7(8)
N2 C81B H81C 111.0
C2_2 C81B H81C 111.0
N2 C81B H81D 111.0
C2_2 C81B H81D 111.0
H81C C81B H81D 109.0
N2 C82B C87B 115(3)
N2 C82B C1_2 101.7(7)
C87B C82B C1_2 113(4)
N2 C82B H82B 108.7
C87B C82B H82B 108.7
C1_2 C82B H82B 108.7
N2 C83 C84 111.6(5)
N2 C83 C86 106.3(5)
C84 C83 C86 109.4(5)
N2 C83 C85 109.7(5)
C84 C83 C85 109.7(5)
C86 C83 C85 110.1(7)
C83 C84 H84A 109.5
C83 C84 H84B 109.5
H84A C84 H84B 109.5
C83 C84 H84C 109.5
H84A C84 H84C 109.5
H84B C84 H84C 109.5
C83 C85 H85A 109.5
C83 C85 H85B 109.5
H85A C85 H85B 109.5
C83 C85 H85C 109.5
H85A C85 H85C 109.5
H85B C85 H85C 109.5
C83 C86 H86A 109.5
C83 C86 H86B 109.5
H86A C86 H86B 109.5
C83 C86 H86C 109.5
H86A C86 H86C 109.5
H86B C86 H86C 109.5
O1A C87A O2A 121(4)
O1A C87A C82A 132(3)
O2A C87A C82A 107(2)
C87A O2A C88A 122(3)
O2A C88A H8A 109.5
O2A C88A H8B 109.5
H8A C88A H8B 109.5
O2A C88A H8C 109.5
H8A C88A H8C 109.5
H8B C88A H8C 109.5
O1B C87B O2B 126(4)
O1B C87B C82B 125(3)
O2B C87B C82B 108(3)
C87B O2B C88B 107(2)
O2B C88B H8D 109.5
O2B C88B H8E 109.5
H8D C88B H8E 109.5
O2B C88B H8F 109.5
H8D C88B H8F 109.5
H8E C88B H8F 109.5

loop_
_geom_bond_atom_site_label_1
_geom_bond_atom_site_label_2
_geom_bond_distance
N1 Sc3 1.984(5)
N1 Sc4 1.993(4)
N1 Sc1 2.018(5)
N1 Sc6 2.019(5)
N1 Sc5 2.041(5)
N1 Sc2 2.053(5)
Sc1 C78_1 2.19(2)
Sc1 C77_1 2.23(4)
Sc1 C68_1 2.312(14)
Sc1 C67_1 2.556(13)
Sc1 C79_1 2.57(3)
Sc1 C65_1 2.570(19)
Sc1 C76_1 2.63(8)
Sc1 C66_1 2.693(14)
Sc1 C69_1 2.76(2)
Sc1 C80_1 2.79(4)
Sc1 Sc3 3.538(4)
Sc2 C6_1 2.151(15)
Sc2 C7_1 2.184(15)
Sc2 C23_1 2.32(2)
Sc2 C20_1 2.337(13)
Sc2 C22_1 2.460(14)
Sc2 C21_1 2.496(18)
Sc2 C5_1 2.53(3)
Sc2 C8_1 2.554(14)
Sc2 C24_1 2.771(14)
Sc2 Sc3 3.397(3)
Sc3 C33_1 2.153(18)
Sc3 C14_1 2.175(15)
Sc3 C13_1 2.374(15)
Sc3 C32_1 2.397(15)
Sc3 C34_1 2.419(18)
Sc3 C15_1 2.459(15)
Sc3 C31_1 2.552(16)
Sc3 C35_1 2.643(15)
Sc3 C16_1 2.711(15)
Sc3 C3_1 2.851(15)
Sc4 C23_2 2.153(17)
Sc4 C7_2 2.235(14)
Sc4 C8_2 2.396(16)
Sc4 C24_2 2.406(16)
Sc4 C6_2 2.425(14)
Sc4 C22_2 2.43(2)
Sc4 C25_2 2.620(14)
Sc4 C21_2 2.622(18)
Sc4 C20_2 2.655(15)
Sc4 C5_2 2.775(15)
Sc4 Sc5 3.405(3)
Sc5 C14_2 2.196(14)
Sc5 C15_2 2.200(16)
Sc5 C33_2 2.319(16)
Sc5 C16_2 2.356(13)
Sc5 C34_2 2.406(13)
Sc5 C35_2 2.463(13)
Sc5 C13_2 2.591(14)
Sc5 C3_2 2.64(2)
Sc5 C32_2 2.734(15)
Sc5 Sc6 3.537(4)
Sc6 C78_2 2.18(3)
Sc6 C79_2 2.26(4)
Sc6 C68_2 2.281(15)
Sc6 C77_2 2.55(2)
Sc6 C69_2 2.569(18)
Sc6 C71_2 2.58(2)
Sc6 C80_2 2.63(8)
Sc6 C67_2 2.70(2)
Sc6 C70_2 2.720(18)
Sc6 C76_2 2.74(3)
Sc6 C65_2 2.856(17)
C1_1 C5_1 1.537(17)
C1_1 C81A 1.573(16)
C1_1 C9_1 1.578(15)
C1_1 C2_1 1.600(19)
C2_1 C3_1 1.47(2)
C2_1 C12_1 1.551(12)
C2_1 C82A 1.590(16)
C3_1 C15_1 1.305(17)
C3_1 C4_1 1.487(15)
C4_1 C5_1 1.464(14)
C4_1 C18_1 1.52(2)
C5_1 C6_1 1.321(16)
C6_1 C7_1 1.360(17)
C6_1 C20_1 1.433(14)
C7_1 C23_1 1.436(18)
C7_1 C8_1 1.439(15)
C8_1 C25_1 1.460(17)
C8_1 C9_1 1.503(15)
C9_1 C10_1 1.421(15)
C10_1 C11_1 1.413(19)
C10_1 C27_1 1.479(14)
C11_1 C12_1 1.418(15)
C11_1 C29_1 1.481(13)
C12_1 C13_1 1.488(16)
C13_1 C14_1 1.436(16)
C13_1 C31_1 1.457(17)
C14_1 C15_1 1.330(17)
C14_1 C33_1 1.428(18)
C15_1 C16_1 1.426(15)
C16_1 C17_1 1.425(16)
C16_1 C35_1 1.444(16)
C17_1 C18_1 1.414(14)
C17_1 C37_1 1.447(16)
C18_1 C19_1 1.422(14)
C19_1 C20_1 1.435(16)
C19_1 C39_1 1.441(14)
C20_1 C21_1 1.454(15)
C21_1 C22_1 1.404(17)
C21_1 C40_1 1.421(16)
C22_1 C43_1 1.394(18)
C22_1 C23_1 1.420(18)
C23_1 C24_1 1.437(17)
C24_1 C45_1 1.405(18)
C24_1 C25_1 1.479(18)
C25_1 C26_1 1.405(17)
C26_1 C27_1 1.427(16)
C26_1 C47_1 1.435(15)
C27_1 C28_1 1.428(16)
C28_1 C29_1 1.421(16)
C28_1 C49_1 1.45(2)
C29_1 C30_1 1.412(16)
C30_1 C31_1 1.400(16)
C30_1 C51_1 1.430(14)
C31_1 C32_1 1.479(18)
C32_1 C53_1 1.405(18)
C32_1 C33_1 1.430(17)
C33_1 C34_1 1.414(18)
C34_1 C55_1 1.386(18)
C34_1 C35_1 1.398(17)
C35_1 C36_1 1.412(17)
C36_1 C37_1 1.441(15)
C36_1 C57_1 1.443(16)
C37_1 C38_1 1.419(15)
C38_1 C39_1 1.417(14)
C38_1 C59_1 1.420(19)
C39_1 C40_1 1.442(15)
C40_1 C41_1 1.439(15)
C41_1 C42_1 1.396(16)
C41_1 C60_1 1.400(17)
C42_1 C43_1 1.434(18)
C42_1 C63_1 1.438(17)
C43_1 C44_1 1.439(17)
C44_1 C45_1 1.400(19)
C44_1 C64_1 1.446(18)
C45_1 C46_1 1.451(16)
C46_1 C47_1 1.411(16)
C46_1 C66_1 1.418(16)
C47_1 C48_1 1.409(15)
C48_1 C49_1 1.408(14)
C48_1 C67_1 1.441(15)
C49_1 C50_1 1.406(14)
C50_1 C51_1 1.422(14)
C50_1 C69_1 1.438(14)
C51_1 C52_1 1.417(16)
C52_1 C70_1 1.416(16)
C52_1 C53_1 1.449(16)
C53_1 C54_1 1.402(18)
C54_1 C55_1 1.435(17)
C54_1 C72_1 1.439(18)
C55_1 C56_1 1.432(18)
C56_1 C57_1 1.385(16)
C56_1 C73_1 1.436(17)
C57_1 C58_1 1.404(17)
C58_1 C59_1 1.435(16)
C58_1 C75_1 1.464(17)
C59_1 C60_1 1.444(16)
C60_1 C61_1 1.463(17)
C61_1 C62_1 1.390(18)
C61_1 C75_1 1.44(3)
C62_1 C76_1 1.430(14)
C62_1 C63_1 1.45(2)
C63_1 C64_1 1.441(18)
C64_1 C65_1 1.388(17)
C65_1 C66_1 1.417(16)
C65_1 C77_1 1.49(2)
C66_1 C67_1 1.428(16)
C67_1 C68_1 1.431(14)
C68_1 C78_1 1.41(2)
C68_1 C69_1 1.430(14)
C69_1 C70_1 1.420(16)
C70_1 C71_1 1.427(15)
C71_1 C72_1 1.383(17)
C71_1 C79_1 1.48(2)
C72_1 C73_1 1.437(17)
C73_1 C74_1 1.46(2)
C74_1 C75_1 1.386(17)
C74_1 C80_1 1.428(16)
C76_1 C77_1 1.42(2)
C76_1 C80_1 1.43(2)
C77_1 C78_1 1.433(17)
C78_1 C79_1 1.424(15)
C79_1 C80_1 1.42(2)
C1_2 C5_2 1.537(16)
C1_2 C9_2 1.548(12)
C1_2 C82B 1.575(14)
C1_2 C2_2 1.62(2)
C2_2 C3_2 1.50(2)
C2_2 C81B 1.552(17)
C2_2 C12_2 1.576(14)
C3_2 C15_2 1.329(16)
C3_2 C4_2 1.471(14)
C4_2 C18_2 1.48(2)
C4_2 C5_2 1.488(15)
C5_2 C6_2 1.298(17)
C6_2 C7_2 1.329(17)
C6_2 C20_2 1.422(15)
C7_2 C23_2 1.417(18)
C7_2 C8_2 1.428(16)
C8_2 C25_2 1.450(16)
C8_2 C9_2 1.478(16)
C9_2 C10_2 1.420(15)
C10_2 C27_2 1.472(13)
C10_2 C11_2 1.47(2)
C11_2 C12_2 1.424(15)
C11_2 C29_2 1.478(14)
C12_2 C13_2 1.492(15)
C13_2 C14_2 1.431(16)
C13_2 C31_2 1.458(17)
C14_2 C15_2 1.361(17)
C14_2 C33_2 1.434(17)
C15_2 C16_2 1.437(14)
C16_2 C17_2 1.428(17)
C16_2 C35_2 1.456(15)
C17_2 C18_2 1.420(14)
C17_2 C37_2 1.441(14)
C18_2 C19_2 1.418(15)
C19_2 C20_2 1.423(16)
C19_2 C39_2 1.442(17)
C20_2 C21_2 1.442(17)
C21_2 C22_2 1.389(17)
C21_2 C40_2 1.425(17)
C22_2 C43_2 1.393(18)
C22_2 C23_2 1.411(18)
C23_2 C24_2 1.432(17)
C24_2 C45_2 1.406(18)
C24_2 C25_2 1.483(18)
C25_2 C26_2 1.386(15)
C26_2 C27_2 1.418(16)
C26_2 C47_2 1.427(15)
C27_2 C28_2 1.418(16)
C28_2 C29_2 1.422(16)
C28_2 C49_2 1.43(2)
C29_2 C30_2 1.425(16)
C30_2 C31_2 1.407(17)
C30_2 C51_2 1.438(16)
C31_2 C32_2 1.485(17)
C32_2 C53_2 1.414(18)
C32_2 C33_2 1.434(17)
C33_2 C34_2 1.424(17)
C34_2 C35_2 1.397(16)
C34_2 C55_2 1.404(18)
C35_2 C36_2 1.419(15)
C36_2 C57_2 1.445(14)
C36_2 C37_2 1.452(15)
C37_2 C38_2 1.426(15)
C38_2 C59_2 1.39(2)
C38_2 C39_2 1.428(15)
C39_2 C40_2 1.442(16)
C40_2 C41_2 1.441(17)
C41_2 C42_2 1.393(17)
C41_2 C60_2 1.406(18)
C42_2 C63_2 1.436(18)
C42_2 C43_2 1.439(18)
C43_2 C44_2 1.436(17)
C44_2 C45_2 1.399(18)
C44_2 C64_2 1.443(18)
C45_2 C46_2 1.451(17)
C46_2 C47_2 1.410(16)
C46_2 C66_2 1.416(16)
C47_2 C48_2 1.416(14)
C48_2 C49_2 1.410(14)
C48_2 C67_2 1.438(14)
C49_2 C50_2 1.405(15)
C50_2 C51_2 1.427(16)
C50_2 C69_2 1.443(16)
C51_2 C52_2 1.416(17)
C52_2 C70_2 1.415(17)
C52_2 C53_2 1.461(16)
C53_2 C54_2 1.399(18)
C54_2 C72_2 1.439(18)
C54_2 C55_2 1.443(17)
C55_2 C56_2 1.432(18)
C56_2 C57_2 1.403(16)
C56_2 C73_2 1.431(17)
C57_2 C58_2 1.402(17)
C58_2 C59_2 1.439(17)
C58_2 C75_2 1.466(17)
C59_2 C60_2 1.446(17)
C60_2 C61_2 1.470(18)
C61_2 C62_2 1.384(18)
C61_2 C75_2 1.41(3)
C62_2 C76_2 1.422(17)
C62_2 C63_2 1.45(2)
C63_2 C64_2 1.439(17)
C64_2 C65_2 1.387(17)
C65_2 C66_2 1.423(15)
C65_2 C77_2 1.50(2)
C66_2 C67_2 1.420(17)
C67_2 C68_2 1.429(14)
C68_2 C78_2 1.39(2)
C68_2 C69_2 1.430(15)
C69_2 C70_2 1.423(17)
C70_2 C71_2 1.426(17)
C71_2 C72_2 1.390(17)
C71_2 C79_2 1.49(2)
C72_2 C73_2 1.439(17)
C73_2 C74_2 1.46(2)
C74_2 C75_2 1.382(18)
C74_2 C80_2 1.430(14)
C76_2 C77_2 1.43(2)
C76_2 C80_2 1.45(2)
C77_2 C78_2 1.433(15)
C78_2 C79_2 1.425(16)
C79_2 C80_2 1.42(2)
N2 C82B 1.438(10)
N2 C82A 1.451(11)
N2 C83 1.482(6)
N2 C81A 1.488(12)
N2 C81B 1.504(10)
C81A H81A 0.9900
C81A H81B 0.9900
C82A C87A 1.48(4)
C82A H82A 1.0000
C81B H81C 0.9900
C81B H81D 0.9900
C82B C87B 1.56(5)
C82B H82B 1.0000
C83 C84 1.521(8)
C83 C86 1.527(10)
C83 C85 1.540(10)
C84 H84A 0.9800
C84 H84B 0.9800
C84 H84C 0.9800
C85 H85A 0.9800
C85 H85B 0.9800
C85 H85C 0.9800
C86 H86A 0.9800
C86 H86B 0.9800
C86 H86C 0.9800
C87A O1A 1.20(3)
C87A O2A 1.34(3)
O2A C88A 1.36(2)
C88A H8A 0.9800
C88A H8B 0.9800
C88A H8C 0.9800
C87B O1B 1.21(3)
C87B O2B 1.34(3)
O2B C88B 1.53(2)
C88B H8D 0.9800
C88B H8E 0.9800
C88B H8F 0.9800

loop_
_geom_torsion_atom_site_label_1
_geom_torsion_atom_site_label_2
_geom_torsion_atom_site_label_3
_geom_torsion_atom_site_label_4
_geom_torsion
C5_1a C1_1a C2_1a C3_1a -7.6(18)
C81A C1_1 C2_1 C3_1 114.7(12)
C9_1 C1_1 C2_1 C3_1 -117.5(11)
C5_1 C1_1 C2_1 C12_1 107.9(17)
C81A C1_1 C2_1 C12_1 -129.7(12)
C9_1 C1_1 C2_1 C12_1 -1.9(15)
C5_1 C1_1 C2_1 C82A -127.2(16)
C81A C1_1 C2_1 C82A -4.9(13)
C9_1 C1_1 C2_1 C82A 122.9(11)
C12_1 C2_1 C3_1 C15_1 42(2)
C82A C2_1 C3_1 C15_1 -85.1(18)
C1_1 C2_1 C3_1 C15_1 160.0(15)
C12_1 C2_1 C3_1 C4_1 -126.7(14)
C82A C2_1 C3_1 C4_1 105.9(14)
C1_1 C2_1 C3_1 C4_1 -9.0(14)
C12_1 C2_1 C3_1 Sc3 -18.8(13)
C82A C2_1 C3_1 Sc3 -146.1(8)
C1_1 C2_1 C3_1 Sc3 98.9(9)
C15_1 C3_1 C4_1 C5_1 -141(2)
C2_1 C3_1 C4_1 C5_1 28(2)
Sc3 C3_1 C4_1 C5_1 -78(2)
C15_1 C3_1 C4_1 C18_1 0(3)
C2_1 C3_1 C4_1 C18_1 169.7(15)
Sc3 C3_1 C4_1 C18_1 62.9(17)
C3_1 C4_1 C5_1 C6_1 143(3)
C18_1 C4_1 C5_1 C6_1 0(4)
C3_1 C4_1 C5_1 C1_1 -30(2)
C18_1 C4_1 C5_1 C1_1 -172.5(16)
C3_1 C4_1 C5_1 Sc2 84.7(19)
C18_1 C4_1 C5_1 Sc2 -57.9(18)
C81A C1_1 C5_1 C6_1 93(3)
C9_1 C1_1 C5_1 C6_1 -32(3)
C2_1 C1_1 C5_1 C6_1 -152(3)
C81A C1_1 C5_1 C4_1 -94.8(17)
C9_1 C1_1 C5_1 C4_1 139.7(15)
C2_1 C1_1 C5_1 C4_1 20(2)
C81A C1_1 C5_1 Sc2 162.1(9)
C9_1 C1_1 C5_1 Sc2 36.6(12)
C2_1 C1_1 C5_1 Sc2 -83.4(14)
C4_1 C5_1 C6_1 C7_1 -148(3)
C1_1 C5_1 C6_1 C7_1 21(4)
Sc2 C5_1 C6_1 C7_1 -70.6(14)
C4_1 C5_1 C6_1 C20_1 1(4)
C1_1 C5_1 C6_1 C20_1 170(3)
Sc2 C5_1 C6_1 C20_1 77.6(12)
C4_1 C5_1 C6_1 Sc2 -77(3)
C1_1 C5_1 C6_1 Sc2 92(3)
C5_1 C6_1 C7_1 C23_1 139.8(19)
C20_1 C6_1 C7_1 C23_1 -7(2)
Sc2 C6_1 C7_1 C23_1 59.3(15)
C5_1 C6_1 C7_1 C8_1 3(2)
C20_1 C6_1 C7_1 C8_1 -144.0(14)
Sc2 C6_1 C7_1 C8_1 -77.4(12)
C5_1 C6_1 C7_1 Sc2 80.5(17)
C20_1 C6_1 C7_1 Sc2 -66.6(12)
C6_1 C7_1 C8_1 C25_1 145.1(15)
C23_1 C7_1 C8_1 C25_1 3.4(18)
Sc2 C7_1 C8_1 C25_1 78.0(11)
C6_1 C7_1 C8_1 C9_1 -6(2)
C23_1 C7_1 C8_1 C9_1 -147.8(14)
Sc2 C7_1 C8_1 C9_1 -73.2(13)
C6_1 C7_1 C8_1 Sc2 67.0(11)
C23_1 C7_1 C8_1 Sc2 -74.6(13)
C7_1 C8_1 C9_1 C10_1 151.8(14)
C25_1 C8_1 C9_1 C10_1 5(2)
Sc2 C8_1 C9_1 C10_1 96.7(12)
C7_1 C8_1 C9_1 C1_1 -10(2)
C25_1 C8_1 C9_1 C1_1 -157.2(14)
Sc2 C8_1 C9_1 C1_1 -65.0(12)
C5_1 C1_1 C9_1 C10_1 -136.0(16)
C81A C1_1 C9_1 C10_1 102.8(16)
C2_1 C1_1 C9_1 C10_1 -13.7(18)
C5_1 C1_1 C9_1 C8_1 22.1(17)
C81A C1_1 C9_1 C8_1 -99.1(15)
C2_1 C1_1 C9_1 C8_1 144.3(12)
C8_1 C9_1 C10_1 C11_1 -146.6(12)
C1_1 C9_1 C10_1 C11_1 14(2)
C8_1 C9_1 C10_1 C27_1 -7(2)
C1_1 C9_1 C10_1 C27_1 153.5(15)
C9_1 C10_1 C11_1 C12_1 2.9(19)
C27_1 C10_1 C11_1 C12_1 -146.2(12)
C9_1 C10_1 C11_1 C29_1 145.4(12)
C27_1 C10_1 C11_1 C29_1 -3.6(14)
C10_1 C11_1 C12_1 C13_1 141.1(16)
C29_1 C11_1 C12_1 C13_1 1(2)
C10_1 C11_1 C12_1 C2_1 -20(2)
C29_1 C11_1 C12_1 C2_1 -160.1(13)
C3_1 C2_1 C12_1 C11_1 129.8(15)
C82A C2_1 C12_1 C11_1 -103.0(17)
C1_1 C2_1 C12_1 C11_1 18.0(19)
C3_1 C2_1 C12_1 C13_1 -33.8(16)
C82A C2_1 C12_1 C13_1 93.4(14)
C1_1 C2_1 C12_1 C13_1 -145.7(12)
C11_1 C12_1 C13_1 C14_1 -145.5(16)
C2_1 C12_1 C13_1 C14_1 18(2)
C11_1 C12_1 C13_1 C31_1 1(2)
C2_1 C12_1 C13_1 C31_1 165.2(12)
C11_1 C12_1 C13_1 Sc3 -81.1(16)
C2_1 C12_1 C13_1 Sc3 82.8(12)
C31_1 C13_1 C14_1 C15_1 -143.8(14)
C12_1 C13_1 C14_1 C15_1 3(2)
Sc3 C13_1 C14_1 C15_1 -78.8(13)
C31_1 C13_1 C14_1 C33_1 0.8(18)
C12_1 C13_1 C14_1 C33_1 147.3(15)
Sc3 C13_1 C14_1 C33_1 65.7(10)
C31_1 C13_1 C14_1 Sc3 -64.9(12)
C12_1 C13_1 C14_1 Sc3 81.6(16)
C2_1 C3_1 C15_1 C14_1 -21(2)
C4_1 C3_1 C15_1 C14_1 145.0(18)
Sc3 C3_1 C15_1 C14_1 60.3(12)
C2_1 C3_1 C15_1 C16_1 -166.3(14)
C4_1 C3_1 C15_1 C16_1 0(2)
Sc3 C3_1 C15_1 C16_1 -84.9(12)
C2_1 C3_1 C15_1 Sc3 -81.4(16)
C4_1 C3_1 C15_1 Sc3 84.7(18)
C33_1 C14_1 C15_1 C3_1 -140.9(17)
C13_1 C14_1 C15_1 C3_1 -4(2)
Sc3 C14_1 C15_1 C3_1 -79.3(13)
C33_1 C14_1 C15_1 C16_1 2(2)
C13_1 C14_1 C15_1 C16_1 138.8(15)
Sc3 C14_1 C15_1 C16_1 63.6(14)
C33_1 C14_1 C15_1 Sc3 -61.6(15)
C13_1 C14_1 C15_1 Sc3 75.2(13)
C3_1 C15_1 C16_1 C17_1 -6(2)
C14_1 C15_1 C16_1 C17_1 -149.8(16)
Sc3 C15_1 C16_1 C17_1 -97.2(15)
C3_1 C15_1 C16_1 C35_1 143.9(14)
C14_1 C15_1 C16_1 C35_1 0(2)
Sc3 C15_1 C16_1 C35_1 52.9(12)
C3_1 C15_1 C16_1 Sc3 91.0(12)
C14_1 C15_1 C16_1 Sc3 -52.6(13)
C15_1 C16_1 C17_1 C18_1 12(2)
C35_1 C16_1 C17_1 C18_1 -138.7(14)
Sc3 C16_1 C17_1 C18_1 -60.6(16)
C15_1 C16_1 C17_1 C37_1 149.3(15)
C35_1 C16_1 C17_1 C37_1 -1.4(16)
Sc3 C16_1 C17_1 C37_1 76.7(12)
C16_1 C17_1 C18_1 C19_1 142.2(17)
C37_1 C17_1 C18_1 C19_1 12(2)
C16_1 C17_1 C18_1 C4_1 -11(2)
C37_1 C17_1 C18_1 C4_1 -141.1(15)
C5_1 C4_1 C18_1 C17_1 151.7(18)
C3_1 C4_1 C18_1 C17_1 5(2)
C5_1 C4_1 C18_1 C19_1 -1(3)
C3_1 C4_1 C18_1 C19_1 -147.4(17)
C17_1 C18_1 C19_1 C20_1 -151.7(17)
C4_1 C18_1 C19_1 C20_1 1(3)
C17_1 C18_1 C19_1 C39_1 -9(3)
C4_1 C18_1 C19_1 C39_1 143.5(18)
C5_1 C6_1 C20_1 C19_1 -1(3)
C7_1 C6_1 C20_1 C19_1 148.0(18)
Sc2 C6_1 C20_1 C19_1 84.4(17)
C5_1 C6_1 C20_1 C21_1 -142.4(18)
C7_1 C6_1 C20_1 C21_1 6(2)
Sc2 C6_1 C20_1 C21_1 -57.3(13)
C5_1 C6_1 C20_1 Sc2 -85.0(17)
C7_1 C6_1 C20_1 Sc2 63.6(12)
C18_1 C19_1 C20_1 C6_1 0(3)
C39_1 C19_1 C20_1 C6_1 -146.5(13)
C18_1 C19_1 C20_1 C21_1 145.8(17)
C39_1 C19_1 C20_1 C21_1 -1(2)
C18_1 C19_1 C20_1 Sc2 65(2)
C39_1 C19_1 C20_1 Sc2 -81.3(15)
C6_1 C20_1 C21_1 C22_1 0(2)
C19_1 C20_1 C21_1 C22_1 -146.0(18)
Sc2 C20_1 C21_1 C22_1 -50.8(15)
C6_1 C20_1 C21_1 C40_1 147.3(14)
C19_1 C20_1 C21_1 C40_1 1(2)
Sc2 C20_1 C21_1 C40_1 96.5(12)
C6_1 C20_1 C21_1 Sc2 50.8(12)
C19_1 C20_1 C21_1 Sc2 -95.2(15)
C40_1 C21_1 C22_1 C43_1 5(2)
C20_1 C21_1 C22_1 C43_1 146.2(15)
Sc2 C21_1 C22_1 C43_1 97.8(14)
C40_1 C21_1 C22_1 C23_1 -146.4(17)
C20_1 C21_1 C22_1 C23_1 -5(2)
Sc2 C21_1 C22_1 C23_1 -53.4(14)
C40_1 C21_1 C22_1 Sc2 -93.0(16)
C20_1 C21_1 C22_1 Sc2 48.4(14)
C43_1 C22_1 C23_1 C7_1 -146.6(17)
C21_1 C22_1 C23_1 C7_1 4(3)
Sc2 C22_1 C23_1 C7_1 -53.0(15)
C43_1 C22_1 C23_1 C24_1 -8(3)
C21_1 C22_1 C23_1 C24_1 142.4(17)
Sc2 C22_1 C23_1 C24_1 85.2(17)
C43_1 C22_1 C23_1 Sc2 -93.6(14)
C21_1 C22_1 C23_1 Sc2 57.1(14)
C6_1 C7_1 C23_1 C22_1 2(3)
C8_1 C7_1 C23_1 C22_1 140.4(16)
Sc2 C7_1 C23_1 C22_1 58.6(17)
C6_1 C7_1 C23_1 C24_1 -141.0(16)
C8_1 C7_1 C23_1 C24_1 -3(2)
Sc2 C7_1 C23_1 C24_1 -84.7(14)
C6_1 C7_1 C23_1 Sc2 -56.4(14)
C8_1 C7_1 C23_1 Sc2 81.8(11)
C22_1 C23_1 C24_1 C45_1 5(3)
C7_1 C23_1 C24_1 C45_1 148.3(14)
Sc2 C23_1 C24_1 C45_1 82.5(14)
C22_1 C23_1 C24_1 C25_1 -142.0(17)
C7_1 C23_1 C24_1 C25_1 1(2)
Sc2 C23_1 C24_1 C25_1 -64.6(14)
C22_1 C23_1 C24_1 Sc2 -77.4(17)
C7_1 C23_1 C24_1 Sc2 65.8(12)
C7_1 C8_1 C25_1 C26_1 -150.8(17)
C9_1 C8_1 C25_1 C26_1 1(3)
Sc2 C8_1 C25_1 C26_1 -94.2(18)
C7_1 C8_1 C25_1 C24_1 -2.5(17)
C9_1 C8_1 C25_1 C24_1 149.6(14)
Sc2 C8_1 C25_1 C24_1 54.2(13)
C45_1 C24_1 C25_1 C26_1 6(2)
C23_1 C24_1 C25_1 C26_1 152.4(17)
Sc2 C24_1 C25_1 C26_1 102.4(16)
C45_1 C24_1 C25_1 C8_1 -145.7(15)
C23_1 C24_1 C25_1 C8_1 1(2)
Sc2 C24_1 C25_1 C8_1 -49.2(12)
C8_1 C25_1 C26_1 C27_1 -5(2)
C24_1 C25_1 C26_1 C27_1 -150.1(15)
C8_1 C25_1 C26_1 C47_1 141.6(17)
C24_1 C25_1 C26_1 C47_1 -3(2)
C25_1 C26_1 C27_1 C28_1 144.7(15)
C47_1 C26_1 C27_1 C28_1 -3(2)
C25_1 C26_1 C27_1 C10_1 3(2)
C47_1 C26_1 C27_1 C10_1 -144.4(14)
C11_1 C10_1 C27_1 C26_1 146.7(14)
C9_1 C10_1 C27_1 C26_1 4(3)
C11_1 C10_1 C27_1 C28_1 2.6(15)
C9_1 C10_1 C27_1 C28_1 -140.4(17)
C26_1 C27_1 C28_1 C29_1 -145.4(14)
C10_1 C27_1 C28_1 C29_1 -0.6(15)
C26_1 C27_1 C28_1 C49_1 -1(2)
C10_1 C27_1 C28_1 C49_1 144.2(13)
C27_1 C28_1 C29_1 C30_1 148.7(13)
C49_1 C28_1 C29_1 C30_1 3(2)
C27_1 C28_1 C29_1 C11_1 -1.7(14)
C49_1 C28_1 C29_1 C11_1 -147.8(13)
C10_1 C11_1 C29_1 C30_1 -147.1(13)
C12_1 C11_1 C29_1 C30_1 -2.2(19)
C10_1 C11_1 C29_1 C28_1 3.5(15)
C12_1 C11_1 C29_1 C28_1 148.3(13)
C28_1 C29_1 C30_1 C31_1 -145.0(14)
C11_1 C29_1 C30_1 C31_1 1.3(19)
C28_1 C29_1 C30_1 C51_1 2.9(19)
C11_1 C29_1 C30_1 C51_1 149.2(12)
C29_1 C30_1 C31_1 C13_1 1(2)
C51_1 C30_1 C31_1 C13_1 -146.5(15)
C29_1 C30_1 C31_1 C32_1 146.4(14)
C51_1 C30_1 C31_1 C32_1 -1(2)
C29_1 C30_1 C31_1 Sc3 73.5(14)
C51_1 C30_1 C31_1 Sc3 -74.2(13)
C14_1 C13_1 C31_1 C30_1 149.2(16)
C12_1 C13_1 C31_1 C30_1 -2(2)
Sc3 C13_1 C31_1 C30_1 93.2(15)
C14_1 C13_1 C31_1 C32_1 -1.4(17)
C12_1 C13_1 C31_1 C32_1 -153.1(13)
Sc3 C13_1 C31_1 C32_1 -57.4(10)
C14_1 C13_1 C31_1 Sc3 56.0(11)
C12_1 C13_1 C31_1 Sc3 -95.7(12)
C30_1 C31_1 C32_1 C53_1 -3(2)
C13_1 C31_1 C32_1 C53_1 149.3(14)
Sc3 C31_1 C32_1 C53_1 92.4(13)
C30_1 C31_1 C32_1 C33_1 -150.6(15)
C13_1 C31_1 C32_1 C33_1 1.4(17)
Sc3 C31_1 C32_1 C33_1 -55.5(11)
C30_1 C31_1 C32_1 Sc3 -95.1(14)
C13_1 C31_1 C32_1 Sc3 56.9(10)
C15_1 C14_1 C33_1 C34_1 -1(3)
C13_1 C14_1 C33_1 C34_1 -143.0(15)
Sc3 C14_1 C33_1 C34_1 -70.4(14)
C15_1 C14_1 C33_1 C32_1 141.8(17)
C13_1 C14_1 C33_1 C32_1 0.2(18)
Sc3 C14_1 C33_1 C32_1 72.8(12)
C15_1 C14_1 C33_1 Sc3 69.1(16)
C13_1 C14_1 C33_1 Sc3 -72.6(11)
C53_1 C32_1 C33_1 C34_1 -4(3)
C31_1 C32_1 C33_1 C34_1 141.9(16)
Sc3 C32_1 C33_1 C34_1 76.4(15)
C53_1 C32_1 C33_1 C14_1 -147.3(16)
C31_1 C32_1 C33_1 C14_1 -1.0(19)
Sc3 C32_1 C33_1 C14_1 -66.5(12)
C53_1 C32_1 C33_1 Sc3 -80.8(17)
C31_1 C32_1 C33_1 Sc3 65.4(12)
C14_1 C33_1 C34_1 C55_1 146.0(16)
C32_1 C33_1 C34_1 C55_1 6(3)
Sc3 C33_1 C34_1 C55_1 81.7(15)
C14_1 C33_1 C34_1 C35_1 -2(2)
C32_1 C33_1 C34_1 C35_1 -141.7(17)
Sc3 C33_1 C34_1 C35_1 -66.0(13)
C14_1 C33_1 C34_1 Sc3 64.3(14)
C32_1 C33_1 C34_1 Sc3 -75.7(15)
C55_1 C34_1 C35_1 C36_1 0(2)
C33_1 C34_1 C35_1 C36_1 147.9(15)
Sc3 C34_1 C35_1 C36_1 93.6(14)
C55_1 C34_1 C35_1 C16_1 -143.6(16)
C33_1 C34_1 C35_1 C16_1 4(2)
Sc3 C34_1 C35_1 C16_1 -50.1(15)
C55_1 C34_1 C35_1 Sc3 -93.5(15)
C33_1 C34_1 C35_1 Sc3 54.3(12)
C17_1 C16_1 C35_1 C34_1 150.6(15)
C15_1 C16_1 C35_1 C34_1 -4(2)
Sc3 C16_1 C35_1 C34_1 45.7(14)
C17_1 C16_1 C35_1 C36_1 1.7(16)
C15_1 C16_1 C35_1 C36_1 -152.5(13)
Sc3 C16_1 C35_1 C36_1 -103.2(10)
C17_1 C16_1 C35_1 Sc3 105.0(11)
C15_1 C16_1 C35_1 Sc3 -49.3(11)
C34_1 C35_1 C36_1 C37_1 -151.9(15)
C16_1 C35_1 C36_1 C37_1 -1.4(16)
Sc3 C35_1 C36_1 C37_1 -81.5(13)
C34_1 C35_1 C36_1 C57_1 0(2)
C16_1 C35_1 C36_1 C57_1 150.7(14)
Sc3 C35_1 C36_1 C57_1 70.6(15)
C35_1 C36_1 C37_1 C38_1 146.1(14)
C57_1 C36_1 C37_1 C38_1 -5(2)
C35_1 C36_1 C37_1 C17_1 0.6(17)
C57_1 C36_1 C37_1 C17_1 -150.6(14)
C18_1 C17_1 C37_1 C38_1 -8(2)
C16_1 C17_1 C37_1 C38_1 -143.8(14)
C18_1 C17_1 C37_1 C36_1 136.6(14)
C16_1 C17_1 C37_1 C36_1 0.5(16)
C36_1 C37_1 C38_1 C39_1 -140.0(14)
C17_1 C37_1 C38_1 C39_1 0(2)
C36_1 C37_1 C38_1 C59_1 4(2)
C17_1 C37_1 C38_1 C59_1 144.8(14)
C37_1 C38_1 C39_1 C19_1 2(2)
C59_1 C38_1 C39_1 C19_1 -143.0(16)
C37_1 C38_1 C39_1 C40_1 147.2(13)
C59_1 C38_1 C39_1 C40_1 1.9(19)
C18_1 C19_1 C39_1 C38_1 2(3)
C20_1 C19_1 C39_1 C38_1 149.3(15)
C18_1 C19_1 C39_1 C40_1 -147.5(17)
C20_1 C19_1 C39_1 C40_1 0(2)
C22_1 C21_1 C40_1 C41_1 -2(2)
C20_1 C21_1 C40_1 C41_1 -147.5(13)
Sc2 C21_1 C40_1 C41_1 -78.6(13)
C22_1 C21_1 C40_1 C39_1 144.0(15)
C20_1 C21_1 C40_1 C39_1 -1.5(17)
Sc2 C21_1 C40_1 C39_1 67.5(11)
C38_1 C39_1 C40_1 C21_1 -148.6(14)
C19_1 C39_1 C40_1 C21_1 1.1(17)
C38_1 C39_1 C40_1 C41_1 -3.8(19)
C19_1 C39_1 C40_1 C41_1 146.0(15)
C21_1 C40_1 C41_1 C42_1 -2(2)
C39_1 C40_1 C41_1 C42_1 -144.4(14)
C21_1 C40_1 C41_1 C60_1 146.9(14)
C39_1 C40_1 C41_1 C60_1 4.9(19)
C60_1 C41_1 C42_1 C43_1 -144.2(16)
C40_1 C41_1 C42_1 C43_1 4(2)
C60_1 C41_1 C42_1 C63_1 -3(2)
C40_1 C41_1 C42_1 C63_1 144.5(15)
C21_1 C22_1 C43_1 C42_1 -3(2)
C23_1 C22_1 C43_1 C42_1 147.8(17)
Sc2 C22_1 C43_1 C42_1 76.4(18)
C21_1 C22_1 C43_1 C44_1 -146.2(17)
C23_1 C22_1 C43_1 C44_1 5(3)
Sc2 C22_1 C43_1 C44_1 -66.4(19)
C41_1 C42_1 C43_1 C22_1 -1(3)
C63_1 C42_1 C43_1 C22_1 -147.5(17)
C41_1 C42_1 C43_1 C44_1 145.5(16)
C63_1 C42_1 C43_1 C44_1 -1.2(19)
C22_1 C43_1 C44_1 C45_1 2(3)
C42_1 C43_1 C44_1 C45_1 -144.9(16)
C22_1 C43_1 C44_1 C64_1 147.4(16)
C42_1 C43_1 C44_1 C64_1 1(2)
C43_1 C44_1 C45_1 C24_1 -5(2)
C64_1 C44_1 C45_1 C24_1 -147.1(16)
C43_1 C44_1 C45_1 C46_1 146.3(16)
C64_1 C44_1 C45_1 C46_1 4(2)
C23_1 C24_1 C45_1 C44_1 2(2)
C25_1 C24_1 C45_1 C44_1 144.6(16)
Sc2 C24_1 C45_1 C44_1 59.2(16)
C23_1 C24_1 C45_1 C46_1 -149.4(16)
C25_1 C24_1 C45_1 C46_1 -6(2)
Sc2 C24_1 C45_1 C46_1 -91.9(14)
C44_1 C45_1 C46_1 C47_1 -146.8(15)
C24_1 C45_1 C46_1 C47_1 5(2)
C44_1 C45_1 C46_1 C66_1 -5(2)
C24_1 C45_1 C46_1 C66_1 146.7(14)
C66_1 C46_1 C47_1 C48_1 0.3(16)
C45_1 C46_1 C47_1 C48_1 146.7(14)
C66_1 C46_1 C47_1 C26_1 -148.9(14)
C45_1 C46_1 C47_1 C26_1 -2(2)
C25_1 C26_1 C47_1 C48_1 -142.6(16)
C27_1 C26_1 C47_1 C48_1 2(2)
C25_1 C26_1 C47_1 C46_1 2(2)
C27_1 C26_1 C47_1 C46_1 146.7(14)
C46_1 C47_1 C48_1 C49_1 -147.2(13)
C26_1 C47_1 C48_1 C49_1 1(2)
C46_1 C47_1 C48_1 C67_1 -1.1(16)
C26_1 C47_1 C48_1 C67_1 147.3(13)
C47_1 C48_1 C49_1 C50_1 145.2(14)
C67_1 C48_1 C49_1 C50_1 3(2)
C47_1 C48_1 C49_1 C28_1 -4(2)
C67_1 C48_1 C49_1 C28_1 -146.8(13)
C29_1 C28_1 C49_1 C50_1 -5.9(19)
C27_1 C28_1 C49_1 C50_1 -146.1(14)
C29_1 C28_1 C49_1 C48_1 144.3(13)
C27_1 C28_1 C49_1 C48_1 4(2)
C48_1 C49_1 C50_1 C51_1 -145.8(13)
C28_1 C49_1 C50_1 C51_1 3.9(19)
C48_1 C49_1 C50_1 C69_1 -3(2)
C28_1 C49_1 C50_1 C69_1 146.8(16)
C49_1 C50_1 C51_1 C52_1 145.2(13)
C69_1 C50_1 C51_1 C52_1 -1.8(16)
C49_1 C50_1 C51_1 C30_1 1.5(18)
C69_1 C50_1 C51_1 C30_1 -145.5(15)
C31_1 C30_1 C51_1 C52_1 3.8(19)
C29_1 C30_1 C51_1 C52_1 -144.2(13)
C31_1 C30_1 C51_1 C50_1 143.1(13)
C29_1 C30_1 C51_1 C50_1 -4.9(18)
C50_1 C51_1 C52_1 C70_1 0.5(15)
C30_1 C51_1 C52_1 C70_1 144.5(12)
C50_1 C51_1 C52_1 C53_1 -146.3(14)
C30_1 C51_1 C52_1 C53_1 -2(2)
C33_1 C32_1 C53_1 C54_1 -1(3)
C31_1 C32_1 C53_1 C54_1 -143.8(16)
Sc3 C32_1 C53_1 C54_1 -62.8(16)
C33_1 C32_1 C53_1 C52_1 147.3(17)
C31_1 C32_1 C53_1 C52_1 4(2)
Sc3 C32_1 C53_1 C52_1 85.2(14)
C70_1 C52_1 C53_1 C54_1 2(2)
C51_1 C52_1 C53_1 C54_1 145.6(16)
C70_1 C52_1 C53_1 C32_1 -145.4(14)
C51_1 C52_1 C53_1 C32_1 -2(2)
C32_1 C53_1 C54_1 C55_1 4(3)
C52_1 C53_1 C54_1 C55_1 -144.0(17)
C32_1 C53_1 C54_1 C72_1 146.6(17)
C52_1 C53_1 C54_1 C72_1 -1(2)
C35_1 C34_1 C55_1 C56_1 0(2)
C33_1 C34_1 C55_1 C56_1 -147.4(17)
Sc3 C34_1 C55_1 C56_1 -85.9(16)
C35_1 C34_1 C55_1 C54_1 143.9(18)
C33_1 C34_1 C55_1 C54_1 -3(3)
Sc3 C34_1 C55_1 C54_1 58.5(18)
C53_1 C54_1 C55_1 C34_1 -2(3)
C72_1 C54_1 C55_1 C34_1 -149.1(16)
C53_1 C54_1 C55_1 C56_1 146.1(17)
C72_1 C54_1 C55_1 C56_1 -1(2)
C34_1 C55_1 C56_1 C57_1 0(3)
C54_1 C55_1 C56_1 C57_1 -148.0(17)
C34_1 C55_1 C56_1 C73_1 149.5(15)
C54_1 C55_1 C56_1 C73_1 1(2)
C55_1 C56_1 C57_1 C58_1 146.3(16)
C73_1 C56_1 C57_1 C58_1 2(2)
C55_1 C56_1 C57_1 C36_1 0(2)
C73_1 C56_1 C57_1 C36_1 -144.0(16)
C35_1 C36_1 C57_1 C56_1 0(2)
C37_1 C36_1 C57_1 C56_1 148.5(15)
C35_1 C36_1 C57_1 C58_1 -147.1(14)
C37_1 C36_1 C57_1 C58_1 2(2)
C56_1 C57_1 C58_1 C59_1 -144.3(16)
C36_1 C57_1 C58_1 C59_1 2(2)
C56_1 C57_1 C58_1 C75_1 -3(2)
C36_1 C57_1 C58_1 C75_1 143.8(15)
C39_1 C38_1 C59_1 C58_1 143.8(13)
C37_1 C38_1 C59_1 C58_1 -1(2)
C39_1 C38_1 C59_1 C60_1 -2(2)
C37_1 C38_1 C59_1 C60_1 -145.9(14)
C57_1 C58_1 C59_1 C38_1 -3(2)
C75_1 C58_1 C59_1 C38_1 -149.5(13)
C57_1 C58_1 C59_1 C60_1 146.0(15)
C75_1 C58_1 C59_1 C60_1 -0.5(16)
C42_1 C41_1 C60_1 C59_1 143.9(14)
C40_1 C41_1 C60_1 C59_1 -5(2)
C42_1 C41_1 C60_1 C61_1 2(2)
C40_1 C41_1 C60_1 C61_1 -146.3(14)
C38_1 C59_1 C60_1 C41_1 3(2)
C58_1 C59_1 C60_1 C41_1 -145.7(14)
C38_1 C59_1 C60_1 C61_1 148.4(14)
C58_1 C59_1 C60_1 C61_1 -0.5(17)
C41_1 C60_1 C61_1 C62_1 3(3)
C59_1 C60_1 C61_1 C62_1 -144(2)
C41_1 C60_1 C61_1 C75_1 148.4(16)
C59_1 C60_1 C61_1 C75_1 1.4(19)
C75_1 C61_1 C62_1 C76_1 5(5)
C60_1 C61_1 C62_1 C76_1 145(4)
C75_1 C61_1 C62_1 C63_1 -148(2)
C60_1 C61_1 C62_1 C63_1 -8(4)
C41_1 C42_1 C63_1 C64_1 -145.2(17)
C43_1 C42_1 C63_1 C64_1 1(2)
C41_1 C42_1 C63_1 C62_1 -1(3)
C43_1 C42_1 C63_1 C62_1 146(2)
C61_1 C62_1 C63_1 C42_1 6(4)
C76_1 C62_1 C63_1 C42_1 -146(4)
C61_1 C62_1 C63_1 C64_1 148(2)
C76_1 C62_1 C63_1 C64_1 -5(5)
C42_1 C63_1 C64_1 C65_1 145.1(17)
C62_1 C63_1 C64_1 C65_1 2(3)
C42_1 C63_1 C64_1 C44_1 -1(2)
C62_1 C63_1 C64_1 C44_1 -144(2)
C45_1 C44_1 C64_1 C65_1 1(3)
C43_1 C44_1 C64_1 C65_1 -145.6(18)
C45_1 C44_1 C64_1 C63_1 146.1(17)
C43_1 C44_1 C64_1 C63_1 0(2)
C63_1 C64_1 C65_1 C66_1 -144.7(18)
C44_1 C64_1 C65_1 C66_1 -5(3)
C63_1 C64_1 C65_1 C77_1 1(3)
C44_1 C64_1 C65_1 C77_1 141(2)
C63_1 C64_1 C65_1 Sc1 -60.7(19)
C44_1 C64_1 C65_1 Sc1 79.0(18)
C64_1 C65_1 C66_1 C46_1 4(2)
C77_1 C65_1 C66_1 C46_1 -143(2)
Sc1 C65_1 C66_1 C46_1 -93.6(13)
C64_1 C65_1 C66_1 C67_1 146.8(16)
C77_1 C65_1 C66_1 C67_1 0(3)
Sc1 C65_1 C66_1 C67_1 48.8(12)
C64_1 C65_1 C66_1 Sc1 98.0(15)
C77_1 C65_1 C66_1 Sc1 -49.3(19)
C47_1 C46_1 C66_1 C65_1 146.6(15)
C45_1 C46_1 C66_1 C65_1 1(2)
C47_1 C46_1 C66_1 C67_1 0.6(16)
C45_1 C46_1 C66_1 C67_1 -145.4(14)
C47_1 C46_1 C66_1 Sc1 72.7(12)
C45_1 C46_1 C66_1 Sc1 -73.4(14)
C65_1 C66_1 C67_1 C68_1 -1(2)
C46_1 C66_1 C67_1 C68_1 145.5(13)
Sc1 C66_1 C67_1 C68_1 48.4(11)
C65_1 C66_1 C67_1 C48_1 -147.4(14)
C46_1 C66_1 C67_1 C48_1 -1.3(15)
Sc1 C66_1 C67_1 C48_1 -98.3(9)
C65_1 C66_1 C67_1 Sc1 -49.0(13)
C46_1 C66_1 C67_1 Sc1 97.1(10)
C49_1 C48_1 C67_1 C66_1 147.3(13)
C47_1 C48_1 C67_1 C66_1 1.5(15)
C49_1 C48_1 C67_1 C68_1 0(2)
C47_1 C48_1 C67_1 C68_1 -146.1(13)
C49_1 C48_1 C67_1 Sc1 65.3(14)
C47_1 C48_1 C67_1 Sc1 -80.5(11)
C66_1 C67_1 C68_1 C78_1 4(2)
C48_1 C67_1 C68_1 C78_1 145.3(15)
Sc1 C67_1 C68_1 C78_1 58.9(13)
C66_1 C67_1 C68_1 C69_1 -143.5(16)
C48_1 C67_1 C68_1 C69_1 -2(2)
Sc1 C67_1 C68_1 C69_1 -88.4(15)
C66_1 C67_1 C68_1 Sc1 -55.1(13)
C48_1 C67_1 C68_1 Sc1 86.4(12)
C78_1 C68_1 C69_1 C70_1 -4(3)
C67_1 C68_1 C69_1 C70_1 143.6(18)
Sc1 C68_1 C69_1 C70_1 61(2)
C78_1 C68_1 C69_1 C50_1 -145.9(19)
C67_1 C68_1 C69_1 C50_1 2(3)
Sc1 C68_1 C69_1 C50_1 -80.7(19)
C78_1 C68_1 C69_1 Sc1 -65.2(14)
C67_1 C68_1 C69_1 Sc1 82.6(12)
C49_1 C50_1 C69_1 C70_1 -145.4(15)
C51_1 C50_1 C69_1 C70_1 2(2)
C49_1 C50_1 C69_1 C68_1 1(3)
C51_1 C50_1 C69_1 C68_1 148.2(18)
C49_1 C50_1 C69_1 Sc1 -56.5(15)
C51_1 C50_1 C69_1 Sc1 91.2(9)
C51_1 C52_1 C70_1 C69_1 1.0(19)
C53_1 C52_1 C70_1 C69_1 149.1(17)
C51_1 C52_1 C70_1 C71_1 -150.3(14)
C53_1 C52_1 C70_1 C71_1 -2(2)
C68_1 C69_1 C70_1 C52_1 -148.4(17)
C50_1 C69_1 C70_1 C52_1 -2(2)
Sc1 C69_1 C70_1 C52_1 -101.2(10)
C68_1 C69_1 C70_1 C71_1 3(3)
C50_1 C69_1 C70_1 C71_1 148.9(13)
Sc1 C69_1 C70_1 C71_1 49.8(16)
C52_1 C70_1 C71_1 C72_1 1(2)
C69_1 C70_1 C71_1 C72_1 -145.6(19)
C52_1 C70_1 C71_1 C79_1 148.1(18)
C69_1 C70_1 C71_1 C79_1 1(3)
C70_1 C71_1 C72_1 C73_1 141.1(17)
C79_1 C71_1 C72_1 C73_1 -6(3)
C70_1 C71_1 C72_1 C54_1 0(2)
C79_1 C71_1 C72_1 C54_1 -147.2(19)
C53_1 C54_1 C72_1 C71_1 0(3)
C55_1 C54_1 C72_1 C71_1 147.3(17)
C53_1 C54_1 C72_1 C73_1 -146.5(17)
C55_1 C54_1 C72_1 C73_1 0(2)
C57_1 C56_1 C73_1 C72_1 147.7(17)
C55_1 C56_1 C73_1 C72_1 -1(2)
C57_1 C56_1 C73_1 C74_1 1(2)
C55_1 C56_1 C73_1 C74_1 -147.7(15)
C71_1 C72_1 C73_1 C56_1 -146.2(16)
C54_1 C72_1 C73_1 C56_1 0(2)
C71_1 C72_1 C73_1 C74_1 -1(3)
C54_1 C72_1 C73_1 C74_1 145.4(16)
C56_1 C73_1 C74_1 C75_1 -4(2)
C72_1 C73_1 C74_1 C75_1 -146.1(19)
C56_1 C73_1 C74_1 C80_1 147(2)
C72_1 C73_1 C74_1 C80_1 4(3)
C80_1 C74_1 C75_1 C61_1 -4(3)
C73_1 C74_1 C75_1 C61_1 144.4(18)
C80_1 C74_1 C75_1 C58_1 -146(2)
C73_1 C74_1 C75_1 C58_1 3(3)
C62_1 C61_1 C75_1 C74_1 -1(3)
C60_1 C61_1 C75_1 C74_1 -146.3(15)
C62_1 C61_1 C75_1 C58_1 143.3(19)
C60_1 C61_1 C75_1 C58_1 -2(2)
C57_1 C58_1 C75_1 C74_1 0(2)
C59_1 C58_1 C75_1 C74_1 146.6(17)
C57_1 C58_1 C75_1 C61_1 -145.1(16)
C59_1 C58_1 C75_1 C61_1 1.4(18)
C61_1 C62_1 C76_1 C77_1 -148(5)
C63_1 C62_1 C76_1 C77_1 5(8)
C61_1 C62_1 C76_1 C80_1 -4(8)
C63_1 C62_1 C76_1 C80_1 150(5)
C61_1 C62_1 C76_1 Sc1 -90(3)
C63_1 C62_1 C76_1 Sc1 64(3)
C80_1 C76_1 C77_1 C78_1 0(7)
C62_1 C76_1 C77_1 C78_1 150(5)
Sc1 C76_1 C77_1 C78_1 68(3)
C80_1 C76_1 C77_1 C65_1 -151(4)
C62_1 C76_1 C77_1 C65_1 -2(9)
Sc1 C76_1 C77_1 C65_1 -84(3)
C80_1 C76_1 C77_1 Sc1 -68(5)
C62_1 C76_1 C77_1 Sc1 82(6)
C64_1 C65_1 C77_1 C76_1 -1(5)
C66_1 C65_1 C77_1 C76_1 146(4)
Sc1 C65_1 C77_1 C76_1 86(5)
C64_1 C65_1 C77_1 C78_1 -148(3)
C66_1 C65_1 C77_1 C78_1 -2(4)
Sc1 C65_1 C77_1 C78_1 -61(3)
C64_1 C65_1 C77_1 Sc1 -87.4(16)
C66_1 C65_1 C77_1 Sc1 59.5(18)
C69_1 C68_1 C78_1 C79_1 2(3)
C67_1 C68_1 C78_1 C79_1 -145(2)
Sc1 C68_1 C78_1 C79_1 -78(2)
C69_1 C68_1 C78_1 C77_1 142(2)
C67_1 C68_1 C78_1 C77_1 -6(3)
Sc1 C68_1 C78_1 C77_1 62(2)
C69_1 C68_1 C78_1 Sc1 80.0(15)
C67_1 C68_1 C78_1 Sc1 -67.1(11)
C76_1 C77_1 C78_1 C68_1 -145(4)
C65_1 C77_1 C78_1 C68_1 5(4)
Sc1 C77_1 C78_1 C68_1 -63.7(17)
C76_1 C77_1 C78_1 C79_1 1(5)
C65_1 C77_1 C78_1 C79_1 151(3)
Sc1 C77_1 C78_1 C79_1 82.3(18)
C76_1 C77_1 C78_1 Sc1 -81(4)
C65_1 C77_1 C78_1 Sc1 68(3)
C68_1 C78_1 C79_1 C80_1 141(3)
C77_1 C78_1 C79_1 C80_1 -2(3)
Sc1 C78_1 C79_1 C80_1 69(2)
C68_1 C78_1 C79_1 C71_1 1(4)
C77_1 C78_1 C79_1 C71_1 -142(2)
Sc1 C78_1 C79_1 C71_1 -71(2)
C68_1 C78_1 C79_1 Sc1 72(2)
C77_1 C78_1 C79_1 Sc1 -71(2)
C72_1 C71_1 C79_1 C80_1 9(3)
C70_1 C71_1 C79_1 C80_1 -139(3)
C72_1 C71_1 C79_1 C78_1 144(2)
C70_1 C71_1 C79_1 C78_1 -3(3)
C72_1 C71_1 C79_1 Sc1 90.7(14)
C70_1 C71_1 C79_1 Sc1 -56.5(15)
C78_1 C79_1 C80_1 C74_1 -144(3)
C71_1 C79_1 C80_1 C74_1 -5(5)
Sc1 C79_1 C80_1 C74_1 -91(4)
C78_1 C79_1 C80_1 C76_1 2(5)
C71_1 C79_1 C80_1 C76_1 141(4)
Sc1 C79_1 C80_1 C76_1 56(4)
C78_1 C79_1 C80_1 Sc1 -53.4(17)
C71_1 C79_1 C80_1 Sc1 86(2)
C75_1 C74_1 C80_1 C79_1 149(3)
C73_1 C74_1 C80_1 C79_1 -1(5)
C75_1 C74_1 C80_1 C76_1 6(6)
C73_1 C74_1 C80_1 C76_1 -145(4)
C75_1 C74_1 C80_1 Sc1 78.7(19)
C73_1 C74_1 C80_1 Sc1 -72(2)
C77_1 C76_1 C80_1 C79_1 -2(7)
C62_1 C76_1 C80_1 C79_1 -151(5)
Sc1 C76_1 C80_1 C79_1 -54(3)
C77_1 C76_1 C80_1 C74_1 148(4)
C62_1 C76_1 C80_1 C74_1 -2(9)
Sc1 C76_1 C80_1 C74_1 95(3)
C77_1 C76_1 C80_1 Sc1 53(5)
C62_1 C76_1 C80_1 Sc1 -96(7)
C5_2 C1_2 C2_2 C3_2 6.4(17)
C9_2 C1_2 C2_2 C3_2 -113.1(16)
C82B C1_2 C2_2 C3_2 126.6(15)
C5_2 C1_2 C2_2 C81B -115.0(12)
C9_2 C1_2 C2_2 C81B 125.5(12)
C82B C1_2 C2_2 C81B 5.1(13)
C5_2 C1_2 C2_2 C12_2 117.4(12)
C9_2 C1_2 C2_2 C12_2 -2.1(15)
C82B C1_2 C2_2 C12_2 -122.4(11)
C81B C2_2 C3_2 C15_2 -93(3)
C12_2 C2_2 C3_2 C15_2 31(3)
C1_2 C2_2 C3_2 C15_2 151(2)
C81B C2_2 C3_2 C4_2 98.3(17)
C12_2 C2_2 C3_2 C4_2 -137.1(16)
C1_2 C2_2 C3_2 C4_2 -18(2)
C81B C2_2 C3_2 Sc5 -157.6(9)
C12_2 C2_2 C3_2 Sc5 -33.0(13)
C1_2 C2_2 C3_2 Sc5 86.2(12)
C15_2 C3_2 C4_2 C18_2 6(4)
C2_2 C3_2 C4_2 C18_2 174.2(18)
Sc5 C3_2 C4_2 C18_2 60(2)
C15_2 C3_2 C4_2 C5_2 -140(3)
C2_2 C3_2 C4_2 C5_2 29(3)
Sc5 C3_2 C4_2 C5_2 -85(2)
C3_2 C4_2 C5_2 C6_2 142(2)
C18_2 C4_2 C5_2 C6_2 -2(3)
C3_2 C4_2 C5_2 C1_2 -26(3)
C18_2 C4_2 C5_2 C1_2 -170.5(17)
C3_2 C4_2 C5_2 Sc4 79(2)
C18_2 C4_2 C5_2 Sc4 -65.6(19)
C9_2 C1_2 C5_2 C6_2 -39.7(19)
C82B C1_2 C5_2 C6_2 86.6(17)
C2_2 C1_2 C5_2 C6_2 -160.6(14)
C9_2 C1_2 C5_2 C4_2 129.7(15)
C82B C1_2 C5_2 C4_2 -104.0(15)
C2_2 C1_2 C5_2 C4_2 8.8(15)
C9_2 C1_2 C5_2 Sc4 22.9(11)
C82B C1_2 C5_2 Sc4 149.2(8)
C2_2 C1_2 C5_2 Sc4 -97.9(9)
C4_2 C5_2 C6_2 C7_2 -146(2)
C1_2 C5_2 C6_2 C7_2 20(2)
Sc4 C5_2 C6_2 C7_2 -63.4(11)
C4_2 C5_2 C6_2 C20_2 1(3)
C1_2 C5_2 C6_2 C20_2 166.2(13)
Sc4 C5_2 C6_2 C20_2 83.0(10)
C4_2 C5_2 C6_2 Sc4 -82(2)
C1_2 C5_2 C6_2 Sc4 83.2(14)
C5_2 C6_2 C7_2 C23_2 139.0(15)
C20_2 C6_2 C7_2 C23_2 1(2)
Sc4 C6_2 C7_2 C23_2 60.2(12)
C5_2 C6_2 C7_2 C8_2 8(2)
C20_2 C6_2 C7_2 C8_2 -130.1(17)
Sc4 C6_2 C7_2 C8_2 -71.2(13)
C5_2 C6_2 C7_2 Sc4 78.8(12)
C20_2 C6_2 C7_2 Sc4 -58.9(15)
C6_2 C7_2 C8_2 C25_2 142.1(14)
C23_2 C7_2 C8_2 C25_2 6.7(18)
Sc4 C7_2 C8_2 C25_2 69.2(11)
C6_2 C7_2 C8_2 C9_2 -13(2)
C23_2 C7_2 C8_2 C9_2 -148.3(15)
Sc4 C7_2 C8_2 C9_2 -85.8(16)
C6_2 C7_2 C8_2 Sc4 73.0(13)
C23_2 C7_2 C8_2 Sc4 -62.5(10)
C7_2 C8_2 C9_2 C10_2 146.9(15)
C25_2 C8_2 C9_2 C10_2 -8(2)
Sc4 C8_2 C9_2 C10_2 78.5(15)
C7_2 C8_2 C9_2 C1_2 -8(2)
C25_2 C8_2 C9_2 C1_2 -162.6(12)
Sc4 C8_2 C9_2 C1_2 -76.4(11)
C5_2 C1_2 C9_2 C10_2 -125.0(16)
C82B C1_2 C9_2 C10_2 106.9(16)
C2_2 C1_2 C9_2 C10_2 -9.1(19)
C5_2 C1_2 C9_2 C8_2 28.1(15)
C82B C1_2 C9_2 C8_2 -100.0(14)
C2_2 C1_2 C9_2 C8_2 144.0(12)
C8_2 C9_2 C10_2 C27_2 8(2)
C1_2 C9_2 C10_2 C27_2 157.3(13)
C8_2 C9_2 C10_2 C11_2 -140.1(16)
C1_2 C9_2 C10_2 C11_2 10(2)
C9_2 C10_2 C11_2 C12_2 3(2)
C27_2 C10_2 C11_2 C12_2 -147.6(13)
C9_2 C10_2 C11_2 C29_2 151.0(13)
C27_2 C10_2 C11_2 C29_2 0.8(17)
C10_2 C11_2 C12_2 C13_2 148.1(13)
C29_2 C11_2 C12_2 C13_2 14(3)
C10_2 C11_2 C12_2 C2_2 -16(2)
C29_2 C11_2 C12_2 C2_2 -150.6(19)
C3_2 C2_2 C12_2 C11_2 136.7(18)
C81B C2_2 C12_2 C11_2 -103(2)
C1_2 C2_2 C12_2 C11_2 16(2)
C3_2 C2_2 C12_2 C13_2 -25.3(18)
C81B C2_2 C12_2 C13_2 94.8(16)
C1_2 C2_2 C12_2 C13_2 -146.2(13)
C11_2 C12_2 C13_2 C14_2 -152.3(15)
C2_2 C12_2 C13_2 C14_2 14(2)
C11_2 C12_2 C13_2 C31_2 -10(2)
C2_2 C12_2 C13_2 C31_2 156.2(14)
C11_2 C12_2 C13_2 Sc5 -98.0(13)
C2_2 C12_2 C13_2 Sc5 68.0(13)
C31_2 C13_2 C14_2 C15_2 -144.6(14)
C12_2 C13_2 C14_2 C15_2 3(2)
Sc5 C13_2 C14_2 C15_2 -69.9(11)
C31_2 C13_2 C14_2 C33_2 0.0(17)
C12_2 C13_2 C14_2 C33_2 147.5(14)
Sc5 C13_2 C14_2 C33_2 74.7(11)
C31_2 C13_2 C14_2 Sc5 -74.7(11)
C12_2 C13_2 C14_2 Sc5 72.9(13)
C4_2 C3_2 C15_2 C14_2 144(3)
C2_2 C3_2 C15_2 C14_2 -20(4)
Sc5 C3_2 C15_2 C14_2 70.6(15)
C4_2 C3_2 C15_2 C16_2 -5(4)
C2_2 C3_2 C15_2 C16_2 -169(2)
Sc5 C3_2 C15_2 C16_2 -78.1(11)
C4_2 C3_2 C15_2 Sc5 73(3)
C2_2 C3_2 C15_2 Sc5 -91(2)
C13_2 C14_2 C15_2 C3_2 -2(2)
C33_2 C14_2 C15_2 C3_2 -140.8(19)
Sc5 C14_2 C15_2 C3_2 -82.2(17)
C13_2 C14_2 C15_2 C16_2 145.7(13)
C33_2 C14_2 C15_2 C16_2 7(2)
Sc5 C14_2 C15_2 C16_2 65.2(12)
C13_2 C14_2 C15_2 Sc5 80.5(11)
C33_2 C14_2 C15_2 Sc5 -58.5(14)
C3_2 C15_2 C16_2 C17_2 1(2)
C14_2 C15_2 C16_2 C17_2 -149.9(17)
Sc5 C15_2 C16_2 C17_2 -87.8(16)
C3_2 C15_2 C16_2 C35_2 145.3(17)
C14_2 C15_2 C16_2 C35_2 -6(2)
Sc5 C15_2 C16_2 C35_2 56.4(12)
C3_2 C15_2 C16_2 Sc5 88.9(15)
C14_2 C15_2 C16_2 Sc5 -62.0(12)
C15_2 C16_2 C17_2 C18_2 1(3)
C35_2 C16_2 C17_2 C18_2 -146.5(17)
Sc5 C16_2 C17_2 C18_2 -67(2)
C15_2 C16_2 C17_2 C37_2 147.3(14)
C35_2 C16_2 C17_2 C37_2 0(2)
Sc5 C16_2 C17_2 C37_2 79.2(15)
C16_2 C17_2 C18_2 C19_2 147.2(18)
C37_2 C17_2 C18_2 C19_2 5(3)
C16_2 C17_2 C18_2 C4_2 0(3)
C37_2 C17_2 C18_2 C4_2 -142(2)
C3_2 C4_2 C18_2 C19_2 -150(2)
C5_2 C4_2 C18_2 C19_2 -1(3)
C3_2 C4_2 C18_2 C17_2 -3(3)
C5_2 C4_2 C18_2 C17_2 146.3(19)
C17_2 C18_2 C19_2 C20_2 -142.6(17)
C4_2 C18_2 C19_2 C20_2 5(3)
C17_2 C18_2 C19_2 C39_2 -6(3)
C4_2 C18_2 C19_2 C39_2 141.9(19)
C5_2 C6_2 C20_2 C19_2 5(2)
C7_2 C6_2 C20_2 C19_2 145.8(19)
Sc4 C6_2 C20_2 C19_2 94.0(17)
C5_2 C6_2 C20_2 C21_2 -146.8(14)
C7_2 C6_2 C20_2 C21_2 -6(2)
Sc4 C6_2 C20_2 C21_2 -57.5(11)
C5_2 C6_2 C20_2 Sc4 -89.3(11)
C7_2 C6_2 C20_2 Sc4 51.9(14)
C18_2 C19_2 C20_2 C6_2 -8(3)
C39_2 C19_2 C20_2 C6_2 -150.2(16)
C18_2 C19_2 C20_2 C21_2 143.5(17)
C39_2 C19_2 C20_2 C21_2 1.4(18)
C18_2 C19_2 C20_2 Sc4 65.1(19)
C39_2 C19_2 C20_2 Sc4 -77.0(14)
C6_2 C20_2 C21_2 C22_2 7(2)
C19_2 C20_2 C21_2 C22_2 -151.1(17)
Sc4 C20_2 C21_2 C22_2 -46.5(16)
C6_2 C20_2 C21_2 C40_2 156.1(14)
C19_2 C20_2 C21_2 C40_2 -1.6(19)
Sc4 C20_2 C21_2 C40_2 103.1(13)
C6_2 C20_2 C21_2 Sc4 53.1(10)
C19_2 C20_2 C21_2 Sc4 -104.6(12)
C40_2 C21_2 C22_2 C43_2 -1(3)
C20_2 C21_2 C22_2 C43_2 142.9(17)
Sc4 C21_2 C22_2 C43_2 93.0(17)
C40_2 C21_2 C22_2 C23_2 -147.8(19)
C20_2 C21_2 C22_2 C23_2 -3(3)
Sc4 C21_2 C22_2 C23_2 -53.3(14)
C40_2 C21_2 C22_2 Sc4 -94.5(18)
C20_2 C21_2 C22_2 Sc4 49.9(16)
C21_2 C22_2 C23_2 C7_2 -2(3)
C43_2 C22_2 C23_2 C7_2 -148.5(17)
Sc4 C22_2 C23_2 C7_2 -66.1(15)
C21_2 C22_2 C23_2 C24_2 140.6(18)
C43_2 C22_2 C23_2 C24_2 -6(3)
Sc4 C22_2 C23_2 C24_2 76.2(15)
C21_2 C22_2 C23_2 Sc4 64.4(16)
C43_2 C22_2 C23_2 Sc4 -82.4(16)
C6_2 C7_2 C23_2 C22_2 3(2)
C8_2 C7_2 C23_2 C22_2 140.0(17)
Sc4 C7_2 C23_2 C22_2 70.5(16)
C6_2 C7_2 C23_2 C24_2 -143.6(15)
C8_2 C7_2 C23_2 C24_2 -6.4(18)
Sc4 C7_2 C23_2 C24_2 -75.8(12)
C6_2 C7_2 C23_2 Sc4 -67.7(13)
C8_2 C7_2 C23_2 Sc4 69.5(11)
C22_2 C23_2 C24_2 C45_2 5(3)
C7_2 C23_2 C24_2 C45_2 152.5(14)
Sc4 C23_2 C24_2 C45_2 81.9(15)
C22_2 C23_2 C24_2 C25_2 -143.5(16)
C7_2 C23_2 C24_2 C25_2 4.1(19)
Sc4 C23_2 C24_2 C25_2 -66.5(12)
C22_2 C23_2 C24_2 Sc4 -77.0(16)
C7_2 C23_2 C24_2 Sc4 70.6(11)
C7_2 C8_2 C25_2 C26_2 -152.0(15)
C9_2 C8_2 C25_2 C26_2 7(2)
Sc4 C8_2 C25_2 C26_2 -92.4(14)
C7_2 C8_2 C25_2 C24_2 -4.0(16)
C9_2 C8_2 C25_2 C24_2 154.5(13)
Sc4 C8_2 C25_2 C24_2 55.6(9)
C7_2 C8_2 C25_2 Sc4 -59.6(11)
C9_2 C8_2 C25_2 Sc4 99.0(13)
C45_2 C24_2 C25_2 C26_2 0(2)
C23_2 C24_2 C25_2 C26_2 148.9(15)
Sc4 C24_2 C25_2 C26_2 93.6(14)
C45_2 C24_2 C25_2 C8_2 -149.4(14)
C23_2 C24_2 C25_2 C8_2 -0.1(16)
Sc4 C24_2 C25_2 C8_2 -55.4(9)
C45_2 C24_2 C25_2 Sc4 -94.0(13)
C23_2 C24_2 C25_2 Sc4 55.3(11)
C8_2 C25_2 C26_2 C27_2 -5(2)
C24_2 C25_2 C26_2 C27_2 -146.0(13)
Sc4 C25_2 C26_2 C27_2 -75.3(14)
C8_2 C25_2 C26_2 C47_2 145.4(14)
C24_2 C25_2 C26_2 C47_2 4(2)
Sc4 C25_2 C26_2 C47_2 74.8(13)
C25_2 C26_2 C27_2 C28_2 145.2(14)
C47_2 C26_2 C27_2 C28_2 -4(2)
C25_2 C26_2 C27_2 C10_2 3.9(19)
C47_2 C26_2 C27_2 C10_2 -145.3(12)
C9_2 C10_2 C27_2 C26_2 -5.5(19)
C11_2 C10_2 C27_2 C26_2 146.4(14)
C9_2 C10_2 C27_2 C28_2 -150.8(13)
C11_2 C10_2 C27_2 C28_2 1.0(17)
C26_2 C27_2 C28_2 C29_2 -148.0(14)
C10_2 C27_2 C28_2 C29_2 -2.4(16)
C26_2 C27_2 C28_2 C49_2 -1(2)
C10_2 C27_2 C28_2 C49_2 144.6(14)
C27_2 C28_2 C29_2 C30_2 145.0(16)
C49_2 C28_2 C29_2 C30_2 -1(2)
C27_2 C28_2 C29_2 C11_2 3.0(18)
C49_2 C28_2 C29_2 C11_2 -143.1(15)
C12_2 C11_2 C29_2 C28_2 135(2)
C10_2 C11_2 C29_2 C28_2 -2.3(18)
C12_2 C11_2 C29_2 C30_2 -9(3)
C10_2 C11_2 C29_2 C30_2 -146.2(15)
C28_2 C29_2 C30_2 C31_2 -142.3(17)
C11_2 C29_2 C30_2 C31_2 -1(2)
C28_2 C29_2 C30_2 C51_2 6(2)
C11_2 C29_2 C30_2 C51_2 147.6(17)
C29_2 C30_2 C31_2 C13_2 3(3)
C51_2 C30_2 C31_2 C13_2 -143.9(18)
C29_2 C30_2 C31_2 C32_2 151.1(16)
C51_2 C30_2 C31_2 C32_2 4(3)
C14_2 C13_2 C31_2 C30_2 151.2(17)
C12_2 C13_2 C31_2 C30_2 3(3)
Sc5 C13_2 C31_2 C30_2 96.2(17)
C14_2 C13_2 C31_2 C32_2 0.8(17)
C12_2 C13_2 C31_2 C32_2 -147.2(15)
Sc5 C13_2 C31_2 C32_2 -54.2(12)
C30_2 C31_2 C32_2 C53_2 -7(3)
C13_2 C31_2 C32_2 C53_2 146.5(15)
C30_2 C31_2 C32_2 C33_2 -154.7(16)
C13_2 C31_2 C32_2 C33_2 -1.3(18)
C30_2 C31_2 C32_2 Sc5 -102.3(15)
C13_2 C31_2 C32_2 Sc5 51.1(11)
C53_2 C32_2 C33_2 C34_2 -7(2)
C31_2 C32_2 C33_2 C34_2 141.0(14)
Sc5 C32_2 C33_2 C34_2 74.1(12)
C53_2 C32_2 C33_2 C14_2 -146.6(14)
C31_2 C32_2 C33_2 C14_2 1.3(17)
Sc5 C32_2 C33_2 C14_2 -65.7(10)
C53_2 C32_2 C33_2 Sc5 -80.9(14)
C31_2 C32_2 C33_2 Sc5 67.0(12)
C15_2 C14_2 C33_2 C34_2 0(2)
C13_2 C14_2 C33_2 C34_2 -140.1(14)
Sc5 C14_2 C33_2 C34_2 -57.0(13)
C15_2 C14_2 C33_2 C32_2 139.0(16)
C13_2 C14_2 C33_2 C32_2 -0.8(17)
Sc5 C14_2 C33_2 C32_2 82.3(12)
C15_2 C14_2 C33_2 Sc5 56.7(14)
C13_2 C14_2 C33_2 Sc5 -83.1(11)
C32_2 C33_2 C34_2 C35_2 -142.5(14)
C14_2 C33_2 C34_2 C35_2 -7(2)
Sc5 C33_2 C34_2 C35_2 -59.9(12)
C32_2 C33_2 C34_2 C55_2 9(2)
C14_2 C33_2 C34_2 C55_2 144.0(15)
Sc5 C33_2 C34_2 C55_2 91.3(12)
C32_2 C33_2 C34_2 Sc5 -82.6(12)
C14_2 C33_2 C34_2 Sc5 52.7(12)
C55_2 C34_2 C35_2 C36_2 -4.3(19)
C33_2 C34_2 C35_2 C36_2 148.3(13)
Sc5 C34_2 C35_2 C36_2 91.7(12)
C55_2 C34_2 C35_2 C16_2 -144.5(13)
C33_2 C34_2 C35_2 C16_2 8(2)
Sc5 C34_2 C35_2 C16_2 -48.5(12)
C55_2 C34_2 C35_2 Sc5 -96.0(11)
C33_2 C34_2 C35_2 Sc5 56.6(11)
C17_2 C16_2 C35_2 C34_2 146.4(16)
C15_2 C16_2 C35_2 C34_2 -2(2)
Sc5 C16_2 C35_2 C34_2 49.6(12)
C17_2 C16_2 C35_2 C36_2 0.4(18)
C15_2 C16_2 C35_2 C36_2 -147.8(13)
Sc5 C16_2 C35_2 C36_2 -96.4(9)
C17_2 C16_2 C35_2 Sc5 96.8(15)
C15_2 C16_2 C35_2 Sc5 -51.4(11)
C34_2 C35_2 C36_2 C57_2 0.3(19)
C16_2 C35_2 C36_2 C57_2 145.6(12)
Sc5 C35_2 C36_2 C57_2 75.1(12)
C34_2 C35_2 C36_2 C37_2 -145.9(12)
C16_2 C35_2 C36_2 C37_2 -0.6(14)
Sc5 C35_2 C36_2 C37_2 -71.1(11)
C18_2 C17_2 C37_2 C38_2 1(3)
C16_2 C17_2 C37_2 C38_2 -146.6(18)
C18_2 C17_2 C37_2 C36_2 147.1(17)
C16_2 C17_2 C37_2 C36_2 0(2)
C35_2 C36_2 C37_2 C38_2 147.5(15)
C57_2 C36_2 C37_2 C38_2 0.2(19)
C35_2 C36_2 C37_2 C17_2 0.5(16)
C57_2 C36_2 C37_2 C17_2 -146.8(14)
C17_2 C37_2 C38_2 C59_2 142.0(18)
C36_2 C37_2 C38_2 C59_2 0(2)
C17_2 C37_2 C38_2 C39_2 -5(3)
C36_2 C37_2 C38_2 C39_2 -146.3(16)
C59_2 C38_2 C39_2 C19_2 -143.8(18)
C37_2 C38_2 C39_2 C19_2 3(3)
C59_2 C38_2 C39_2 C40_2 -6(3)
C37_2 C38_2 C39_2 C40_2 140.8(18)
C18_2 C19_2 C39_2 C38_2 2(3)
C20_2 C19_2 C39_2 C38_2 142.4(18)
C18_2 C19_2 C39_2 C40_2 -140.8(18)
C20_2 C19_2 C39_2 C40_2 -0.7(19)
C22_2 C21_2 C40_2 C41_2 2(3)
C20_2 C21_2 C40_2 C41_2 -148.7(17)
Sc4 C21_2 C40_2 C41_2 -70(2)
C22_2 C21_2 C40_2 C39_2 151.7(18)
C20_2 C21_2 C40_2 C39_2 1(2)
Sc4 C21_2 C40_2 C39_2 79.8(17)
C38_2 C39_2 C40_2 C21_2 -143.3(18)
C19_2 C39_2 C40_2 C21_2 0(2)
C38_2 C39_2 C40_2 C41_2 6(3)
C19_2 C39_2 C40_2 C41_2 148.8(18)
C21_2 C40_2 C41_2 C42_2 -3(3)
C39_2 C40_2 C41_2 C42_2 -150.1(18)
C21_2 C40_2 C41_2 C60_2 143.8(19)
C39_2 C40_2 C41_2 C60_2 -3(3)
C60_2 C41_2 C42_2 C63_2 -3(3)
C40_2 C41_2 C42_2 C63_2 143.3(17)
C60_2 C41_2 C42_2 C43_2 -141.7(19)
C40_2 C41_2 C42_2 C43_2 5(3)
C21_2 C22_2 C43_2 C44_2 -142.2(18)
C23_2 C22_2 C43_2 C44_2 3(3)
Sc4 C22_2 C43_2 C44_2 -57.9(18)
C21_2 C22_2 C43_2 C42_2 3(3)
C23_2 C22_2 C43_2 C42_2 148.3(18)
Sc4 C22_2 C43_2 C42_2 86.9(17)
C41_2 C42_2 C43_2 C22_2 -4(3)
C63_2 C42_2 C43_2 C22_2 -148.1(16)
C41_2 C42_2 C43_2 C44_2 145.0(18)
C63_2 C42_2 C43_2 C44_2 1.3(18)
C22_2 C43_2 C44_2 C45_2 1(3)
C42_2 C43_2 C44_2 C45_2 -147.5(16)
C22_2 C43_2 C44_2 C64_2 147.2(16)
C42_2 C43_2 C44_2 C64_2 -1.1(19)
C43_2 C44_2 C45_2 C24_2 -2(2)
C64_2 C44_2 C45_2 C24_2 -144.5(15)
C43_2 C44_2 C45_2 C46_2 146.4(16)
C64_2 C44_2 C45_2 C46_2 4(2)
C23_2 C24_2 C45_2 C44_2 0(2)
C25_2 C24_2 C45_2 C44_2 145.7(15)
Sc4 C24_2 C45_2 C44_2 61.8(15)
C23_2 C24_2 C45_2 C46_2 -149.2(16)
C25_2 C24_2 C45_2 C46_2 -3(2)
Sc4 C24_2 C45_2 C46_2 -87.0(14)
C44_2 C45_2 C46_2 C47_2 -146.5(15)
C24_2 C45_2 C46_2 C47_2 3(2)
C44_2 C45_2 C46_2 C66_2 -4(2)
C24_2 C45_2 C46_2 C66_2 145.2(15)
C66_2 C46_2 C47_2 C48_2 -1.0(17)
C45_2 C46_2 C47_2 C48_2 145.3(15)
C66_2 C46_2 C47_2 C26_2 -145.2(13)
C45_2 C46_2 C47_2 C26_2 1(2)
C25_2 C26_2 C47_2 C46_2 -5(2)
C27_2 C26_2 C47_2 C46_2 145.1(15)
C25_2 C26_2 C47_2 C48_2 -145.0(13)
C27_2 C26_2 C47_2 C48_2 4.7(19)
C46_2 C47_2 C48_2 C49_2 -145.6(14)
C26_2 C47_2 C48_2 C49_2 0(2)
C46_2 C47_2 C48_2 C67_2 1.0(17)
C26_2 C47_2 C48_2 C67_2 146.2(15)
C47_2 C48_2 C49_2 C50_2 146.1(15)
C67_2 C48_2 C49_2 C50_2 3(2)
C47_2 C48_2 C49_2 C28_2 -4(2)
C67_2 C48_2 C49_2 C28_2 -147.1(17)
C27_2 C28_2 C49_2 C50_2 -145.6(15)
C29_2 C28_2 C49_2 C50_2 -4(2)
C27_2 C28_2 C49_2 C48_2 5(2)
C29_2 C28_2 C49_2 C48_2 146.7(15)
C48_2 C49_2 C50_2 C51_2 -147.0(16)
C28_2 C49_2 C50_2 C51_2 3(2)
C48_2 C49_2 C50_2 C69_2 -3(2)
C28_2 C49_2 C50_2 C69_2 147.1(16)
C49_2 C50_2 C51_2 C52_2 147.3(15)
C69_2 C50_2 C51_2 C52_2 0(2)
C49_2 C50_2 C51_2 C30_2 2(3)
C69_2 C50_2 C51_2 C30_2 -145.3(17)
C31_2 C30_2 C51_2 C52_2 -1(3)
C29_2 C30_2 C51_2 C52_2 -147.8(17)
C31_2 C30_2 C51_2 C50_2 139.7(18)
C29_2 C30_2 C51_2 C50_2 -7(3)
C50_2 C51_2 C52_2 C70_2 -0.5(19)
C30_2 C51_2 C52_2 C70_2 146.1(17)
C50_2 C51_2 C52_2 C53_2 -146.3(16)
C30_2 C51_2 C52_2 C53_2 0(3)
C33_2 C32_2 C53_2 C54_2 1(2)
C31_2 C32_2 C53_2 C54_2 -141.5(17)
Sc5 C32_2 C53_2 C54_2 -56.8(16)
C33_2 C32_2 C53_2 C52_2 149.1(15)
C31_2 C32_2 C53_2 C52_2 6(2)
Sc5 C32_2 C53_2 C52_2 90.9(15)
C70_2 C52_2 C53_2 C54_2 2(2)
C51_2 C52_2 C53_2 C54_2 144.6(17)
C70_2 C52_2 C53_2 C32_2 -145.4(16)
C51_2 C52_2 C53_2 C32_2 -3(2)
C32_2 C53_2 C54_2 C72_2 145.9(15)
C52_2 C53_2 C54_2 C72_2 -1(2)
C32_2 C53_2 C54_2 C55_2 2(2)
C52_2 C53_2 C54_2 C55_2 -144.9(15)
C35_2 C34_2 C55_2 C56_2 3(2)
C33_2 C34_2 C55_2 C56_2 -149.1(15)
Sc5 C34_2 C55_2 C56_2 -76.7(15)
C35_2 C34_2 C55_2 C54_2 146.7(14)
C33_2 C34_2 C55_2 C54_2 -5(2)
Sc5 C34_2 C55_2 C54_2 67.3(14)
C53_2 C54_2 C55_2 C34_2 -1(2)
C72_2 C54_2 C55_2 C34_2 -149.2(13)
C53_2 C54_2 C55_2 C56_2 147.7(15)
C72_2 C54_2 C55_2 C56_2 -1.0(15)
C34_2 C55_2 C56_2 C57_2 3(2)
C54_2 C55_2 C56_2 C57_2 -143.6(14)
C34_2 C55_2 C56_2 C73_2 146.8(15)
C54_2 C55_2 C56_2 C73_2 0.0(16)
C73_2 C56_2 C57_2 C58_2 6(2)
C55_2 C56_2 C57_2 C58_2 144.9(15)
C73_2 C56_2 C57_2 C36_2 -146.0(13)
C55_2 C56_2 C57_2 C36_2 -7.0(19)
C35_2 C36_2 C57_2 C58_2 -146.6(14)
C37_2 C36_2 C57_2 C58_2 -3.1(19)
C35_2 C36_2 C57_2 C56_2 5.4(18)
C37_2 C36_2 C57_2 C56_2 148.9(12)
C56_2 C57_2 C58_2 C59_2 -145.3(14)
C36_2 C57_2 C58_2 C59_2 5(2)
C56_2 C57_2 C58_2 C75_2 -7(2)
C36_2 C57_2 C58_2 C75_2 143.8(15)
C37_2 C38_2 C59_2 C58_2 2(3)
C39_2 C38_2 C59_2 C58_2 148.4(16)
C37_2 C38_2 C59_2 C60_2 -142.2(17)
C39_2 C38_2 C59_2 C60_2 4(3)
C57_2 C58_2 C59_2 C38_2 -5(2)
C75_2 C58_2 C59_2 C38_2 -148.4(17)
C57_2 C58_2 C59_2 C60_2 143.8(16)
C75_2 C58_2 C59_2 C60_2 0.4(18)
C42_2 C41_2 C60_2 C59_2 147.7(19)
C40_2 C41_2 C60_2 C59_2 1(3)
C42_2 C41_2 C60_2 C61_2 1(3)
C40_2 C41_2 C60_2 C61_2 -145.7(19)
C38_2 C59_2 C60_2 C41_2 -2(3)
C58_2 C59_2 C60_2 C41_2 -150.4(17)
C38_2 C59_2 C60_2 C61_2 148.2(17)
C58_2 C59_2 C60_2 C61_2 -1(2)
C41_2 C60_2 C61_2 C62_2 4(3)
C59_2 C60_2 C61_2 C62_2 -146.0(19)
C41_2 C60_2 C61_2 C75_2 150.7(19)
C59_2 C60_2 C61_2 C75_2 1(2)
C75_2 C61_2 C62_2 C76_2 5(3)
C60_2 C61_2 C62_2 C76_2 146(2)
C75_2 C61_2 C62_2 C63_2 -147.7(19)
C60_2 C61_2 C62_2 C63_2 -7(3)
C41_2 C42_2 C63_2 C64_2 -145.5(17)
C43_2 C42_2 C63_2 C64_2 -1.1(18)
C41_2 C42_2 C63_2 C62_2 0(3)
C43_2 C42_2 C63_2 C62_2 144.6(16)
C61_2 C62_2 C63_2 C42_2 5(2)
C76_2 C62_2 C63_2 C42_2 -149(2)
C61_2 C62_2 C63_2 C64_2 148.6(17)
C76_2 C62_2 C63_2 C64_2 -5(3)
C42_2 C63_2 C64_2 C65_2 146.8(15)
C62_2 C63_2 C64_2 C65_2 -1(2)
C42_2 C63_2 C64_2 C44_2 0.5(17)
C62_2 C63_2 C64_2 C44_2 -147.2(15)
C45_2 C44_2 C64_2 C65_2 -2(2)
C43_2 C44_2 C64_2 C65_2 -147.0(16)
C45_2 C44_2 C64_2 C63_2 145.7(15)
C43_2 C44_2 C64_2 C63_2 0.4(17)
C63_2 C64_2 C65_2 C66_2 -142.3(15)
C44_2 C64_2 C65_2 C66_2 -1(2)
C63_2 C64_2 C65_2 C77_2 9(2)
C44_2 C64_2 C65_2 C77_2 150.6(16)
C63_2 C64_2 C65_2 Sc6 -56.7(16)
C44_2 C64_2 C65_2 Sc6 84.4(15)
C47_2 C46_2 C66_2 C67_2 1(2)
C45_2 C46_2 C66_2 C67_2 -146.5(17)
C47_2 C46_2 C66_2 C65_2 148.6(15)
C45_2 C46_2 C66_2 C65_2 1(2)
C64_2 C65_2 C66_2 C46_2 1(2)
C77_2 C65_2 C66_2 C46_2 -151.3(17)
Sc6 C65_2 C66_2 C46_2 -99.0(14)
C64_2 C65_2 C66_2 C67_2 145.5(17)
C77_2 C65_2 C66_2 C67_2 -7(2)
Sc6 C65_2 C66_2 C67_2 45.3(16)
C46_2 C66_2 C67_2 C68_2 148.3(17)
C65_2 C66_2 C67_2 C68_2 0(3)
C46_2 C66_2 C67_2 C48_2 0(2)
C65_2 C66_2 C67_2 C48_2 -148.5(14)
C46_2 C66_2 C67_2 Sc6 100.5(11)
C65_2 C66_2 C67_2 Sc6 -48.0(15)
C49_2 C48_2 C67_2 C66_2 146.8(16)
C47_2 C48_2 C67_2 C66_2 -1(2)
C49_2 C48_2 C67_2 C68_2 -1(3)
C47_2 C48_2 C67_2 C68_2 -148.3(19)
C49_2 C48_2 C67_2 Sc6 57.8(16)
C47_2 C48_2 C67_2 Sc6 -89.7(11)
C66_2 C67_2 C68_2 C78_2 4(3)
C48_2 C67_2 C68_2 C78_2 147(2)
Sc6 C67_2 C68_2 C78_2 64.5(17)
C66_2 C67_2 C68_2 C69_2 -144.8(18)
C48_2 C67_2 C68_2 C69_2 -2(3)
Sc6 C67_2 C68_2 C69_2 -83.9(13)
C66_2 C67_2 C68_2 Sc6 -61(2)
C48_2 C67_2 C68_2 Sc6 82(2)
C78_2 C68_2 C69_2 C70_2 -7(2)
C67_2 C68_2 C69_2 C70_2 142.5(18)
Sc6 C68_2 C69_2 C70_2 54.8(15)
C78_2 C68_2 C69_2 C50_2 -147.6(19)
C67_2 C68_2 C69_2 C50_2 2(3)
Sc6 C68_2 C69_2 C50_2 -86.1(15)
C78_2 C68_2 C69_2 Sc6 -61.5(16)
C67_2 C68_2 C69_2 Sc6 87.7(16)
C49_2 C50_2 C69_2 C70_2 -145.9(17)
C51_2 C50_2 C69_2 C70_2 0.7(19)
C49_2 C50_2 C69_2 C68_2 1(3)
C51_2 C50_2 C69_2 C68_2 147.6(17)
C49_2 C50_2 C69_2 Sc6 -63.0(18)
C51_2 C50_2 C69_2 Sc6 83.7(14)
C51_2 C52_2 C70_2 C69_2 1.0(19)
C53_2 C52_2 C70_2 C69_2 147.7(15)
C51_2 C52_2 C70_2 C71_2 -146.1(18)
C53_2 C52_2 C70_2 C71_2 1(2)
C51_2 C52_2 C70_2 Sc6 -71.4(14)
C53_2 C52_2 C70_2 Sc6 75.3(16)
C68_2 C69_2 C70_2 C52_2 -147.2(15)
C50_2 C69_2 C70_2 C52_2 -1.0(18)
Sc6 C69_2 C70_2 C52_2 -100.1(12)
C68_2 C69_2 C70_2 C71_2 0(3)
C50_2 C69_2 C70_2 C71_2 145.9(17)
Sc6 C69_2 C70_2 C71_2 46.9(16)
C68_2 C69_2 C70_2 Sc6 -47.1(13)
C50_2 C69_2 C70_2 Sc6 99.0(11)
C52_2 C70_2 C71_2 C72_2 -5(3)
C69_2 C70_2 C71_2 C72_2 -147.8(18)
Sc6 C70_2 C71_2 C72_2 -101.1(19)
C52_2 C70_2 C71_2 C79_2 148(2)
C69_2 C70_2 C71_2 C79_2 4(3)
Sc6 C70_2 C71_2 C79_2 51(2)
C52_2 C70_2 C71_2 Sc6 96.6(15)
C69_2 C70_2 C71_2 Sc6 -46.7(16)
C70_2 C71_2 C72_2 C73_2 144.9(18)
C79_2 C71_2 C72_2 C73_2 -6(3)
Sc6 C71_2 C72_2 C73_2 58.0(17)
C70_2 C71_2 C72_2 C54_2 5(3)
C79_2 C71_2 C72_2 C54_2 -146(2)
Sc6 C71_2 C72_2 C54_2 -81.6(16)
C53_2 C54_2 C72_2 C71_2 -2(2)
C55_2 C54_2 C72_2 C71_2 146.1(16)
C53_2 C54_2 C72_2 C73_2 -146.9(16)
C55_2 C54_2 C72_2 C73_2 1.5(17)
C57_2 C56_2 C73_2 C72_2 145.4(14)
C55_2 C56_2 C73_2 C72_2 0.9(17)
C57_2 C56_2 C73_2 C74_2 -1(2)
C55_2 C56_2 C73_2 C74_2 -145.8(19)
C71_2 C72_2 C73_2 C56_2 -144.6(16)
C54_2 C72_2 C73_2 C56_2 -1.6(18)
C71_2 C72_2 C73_2 C74_2 2(3)
C54_2 C72_2 C73_2 C74_2 144.8(18)
C56_2 C73_2 C74_2 C75_2 -2(3)
C72_2 C73_2 C74_2 C75_2 -145(2)
C56_2 C73_2 C74_2 C80_2 145(4)
C72_2 C73_2 C74_2 C80_2 2(4)
C80_2 C74_2 C75_2 C61_2 -2(5)
C73_2 C74_2 C75_2 C61_2 144(2)
C80_2 C74_2 C75_2 C58_2 -145(4)
C73_2 C74_2 C75_2 C58_2 1(3)
C62_2 C61_2 C75_2 C74_2 0(3)
C60_2 C61_2 C75_2 C74_2 -146.5(19)
C62_2 C61_2 C75_2 C58_2 146.0(18)
C60_2 C61_2 C75_2 C58_2 0(2)
C57_2 C58_2 C75_2 C74_2 3(3)
C59_2 C58_2 C75_2 C74_2 146.5(19)
C57_2 C58_2 C75_2 C61_2 -143.2(17)
C59_2 C58_2 C75_2 C61_2 0(2)
C61_2 C62_2 C76_2 C77_2 -150(2)
C63_2 C62_2 C76_2 C77_2 2(4)
C61_2 C62_2 C76_2 C80_2 -8(5)
C63_2 C62_2 C76_2 C80_2 144(4)
C61_2 C62_2 C76_2 Sc6 -80.7(19)
C63_2 C62_2 C76_2 Sc6 71.5(19)
C62_2 C76_2 C77_2 C78_2 141(3)
C80_2 C76_2 C77_2 C78_2 -3(5)
Sc6 C76_2 C77_2 C78_2 53.6(16)
C62_2 C76_2 C77_2 C65_2 6(4)
C80_2 C76_2 C77_2 C65_2 -138(4)
Sc6 C76_2 C77_2 C65_2 -81.5(15)
C62_2 C76_2 C77_2 Sc6 88(3)
C80_2 C76_2 C77_2 Sc6 -57(4)
C64_2 C65_2 C77_2 C76_2 -12(3)
C66_2 C65_2 C77_2 C76_2 140(2)
Sc6 C65_2 C77_2 C76_2 79(2)
C64_2 C65_2 C77_2 C78_2 -141(2)
C66_2 C65_2 C77_2 C78_2 11(3)
Sc6 C65_2 C77_2 C78_2 -50(2)
C64_2 C65_2 C77_2 Sc6 -90.8(14)
C66_2 C65_2 C77_2 Sc6 61.2(14)
C67_2 C68_2 C78_2 C79_2 -139(3)
C69_2 C68_2 C78_2 C79_2 9(3)
Sc6 C68_2 C78_2 C79_2 -62(3)
C67_2 C68_2 C78_2 C77_2 1(3)
C69_2 C68_2 C78_2 C77_2 149(2)
Sc6 C68_2 C78_2 C77_2 78(2)
C67_2 C68_2 C78_2 Sc6 -77.0(16)
C69_2 C68_2 C78_2 Sc6 70.8(13)
C76_2 C77_2 C78_2 C68_2 -141(3)
C65_2 C77_2 C78_2 C68_2 -8(4)
Sc6 C77_2 C78_2 C68_2 -72(2)
C76_2 C77_2 C78_2 C79_2 4(3)
C65_2 C77_2 C78_2 C79_2 136(3)
Sc6 C77_2 C78_2 C79_2 73(2)
C76_2 C77_2 C78_2 Sc6 -69.1(19)
C65_2 C77_2 C78_2 Sc6 64(2)
C68_2 C78_2 C79_2 C80_2 141(4)
C77_2 C78_2 C79_2 C80_2 -3(5)
Sc6 C78_2 C79_2 C80_2 79(5)
C68_2 C78_2 C79_2 C71_2 -5(5)
C77_2 C78_2 C79_2 C71_2 -149(3)
Sc6 C78_2 C79_2 C71_2 -67(3)
C68_2 C78_2 C79_2 Sc6 63(2)
C77_2 C78_2 C79_2 Sc6 -82.0(19)
C72_2 C71_2 C79_2 C80_2 7(6)
C70_2 C71_2 C79_2 C80_2 -146(5)
Sc6 C71_2 C79_2 C80_2 -85(5)
C72_2 C71_2 C79_2 C78_2 151(3)
C70_2 C71_2 C79_2 C78_2 -2(4)
Sc6 C71_2 C79_2 C78_2 59(3)
C72_2 C71_2 C79_2 Sc6 91.4(17)
C70_2 C71_2 C79_2 Sc6 -61.5(19)
C78_2 C79_2 C80_2 C74_2 -151(5)
C71_2 C79_2 C80_2 C74_2 -3(9)
Sc6 C79_2 C80_2 C74_2 -85(6)
C78_2 C79_2 C80_2 C76_2 1(7)
C71_2 C79_2 C80_2 C76_2 149(3)
Sc6 C79_2 C80_2 C76_2 67(5)
C78_2 C79_2 C80_2 Sc6 -66(3)
C71_2 C79_2 C80_2 Sc6 82(3)
C75_2 C74_2 C80_2 C79_2 146(6)
C73_2 C74_2 C80_2 C79_2 -1(8)
C75_2 C74_2 C80_2 C76_2 -1(8)
C73_2 C74_2 C80_2 C76_2 -149(5)
C75_2 C74_2 C80_2 Sc6 84(3)
C73_2 C74_2 C80_2 Sc6 -63(3)
C62_2 C76_2 C80_2 C79_2 -147(4)
C77_2 C76_2 C80_2 C79_2 1(7)
Sc6 C76_2 C80_2 C79_2 -54(5)
C62_2 C76_2 C80_2 C74_2 6(8)
C77_2 C76_2 C80_2 C74_2 154(5)
Sc6 C76_2 C80_2 C74_2 99(7)
C62_2 C76_2 C80_2 Sc6 -93(3)
C77_2 C76_2 C80_2 Sc6 55(3)
C82B N2 C81A C1_1 68.9(10)
C82A N2 C81A C1_1 48.3(12)
C83 N2 C81A C1_1 -174.3(8)
C81B N2 C81A C1_1 -20.9(16)
C5_1 C1_1 C81A N2 100.3(13)
C9_1 C1_1 C81A N2 -147.9(11)
C2_1 C1_1 C81A N2 -24.1(13)
C82B N2 C82A C87A 43(4)
C83 N2 C82A C87A -64(4)
C81A N2 C82A C87A 69(4)
C81B N2 C82A C87A -169(4)
C82B N2 C82A C2_1 -73.9(9)
C83 N2 C82A C2_1 178.3(7)
C81A N2 C82A C2_1 -48.5(10)
C81B N2 C82A C2_1 74.1(9)
C3_1 C2_1 C82A N2 -79.8(13)
C12_1 C2_1 C82A N2 155.8(11)
C1_1 C2_1 C82A N2 32.4(11)
C3_1 C2_1 C82A C87A 153.3(16)
C12_1 C2_1 C82A C87A 28.8(19)
C1_1 C2_1 C82A C87A -94.5(16)
C82B N2 C81B C2_2 -45.2(12)
C82A N2 C81B C2_2 -68.7(10)
C83 N2 C81B C2_2 175.0(8)
C81A N2 C81B C2_2 21.4(15)
C3_2 C2_2 C81B N2 -101.2(13)
C12_2 C2_2 C81B N2 146.0(11)
C1_2 C2_2 C81B N2 22.1(13)
C82A N2 C82B C87B -45(3)
C83 N2 C82B C87B 60(3)
C81A N2 C82B C87B 163(3)
C81B N2 C82B C87B -75(3)
C82A N2 C82B C1_2 77.6(10)
C83 N2 C82B C1_2 -177.3(7)
C81A N2 C82B C1_2 -74.3(9)
C81B N2 C82B C1_2 47.8(10)
C5_2 C1_2 C82B N2 81.3(12)
C9_2 C1_2 C82B N2 -152.8(10)
C2_2 C1_2 C82B N2 -31.7(11)
C5_2 C1_2 C82B C87B -154.4(17)
C9_2 C1_2 C82B C87B -28(2)
C2_2 C1_2 C82B C87B 92.6(17)
C82B N2 C83 C84 31.3(9)
C82A N2 C83 C84 87.8(8)
C81A N2 C83 C84 -41.0(9)
C81B N2 C83 C84 162.7(8)
C82B N2 C83 C86 150.5(8)
C82A N2 C83 C86 -153.0(8)
C81A N2 C83 C86 78.2(9)
C81B N2 C83 C86 -78.1(9)
C82B N2 C83 C85 -90.5(8)
C82A N2 C83 C85 -34.0(9)
C81A N2 C83 C85 -162.8(8)
C81B N2 C83 C85 40.9(9)
N2 C82A C87A O1A -22(12)
C2_1 C82A C87A O1A 91(10)
N2 C82A C87A O2A 151(4)
C2_1 C82A C87A O2A -96(6)
O1A C87A O2A C88A -4(11)
C82A C87A O2A C88A -177(3)
N2 C82B C87B O1B 43(10)
C1_2 C82B C87B O1B -74(9)
N2 C82B C87B O2B -151(4)
C1_2 C82B C87B O2B 93(5)
O1B C87B O2B C88B 2(10)
C82B C87B O2B C88B -165(4)

loop_
_platon_squeeze_void_nr
_platon_squeeze_void_average_x
_platon_squeeze_void_average_y
_platon_squeeze_void_average_z
_platon_squeeze_void_volume
_platon_squeeze_void_count_electrons
_platon_squeeze_void_content
1 0.008 0.000 0.500 357 65 ' '
2 -0.019 0.500 0.000 357 65 ' '
